data_1551543
loop_
_publ_author_name
'Evan S. O'Brien'
'M. Tuan Trinh'
'Rose L. Kann'
'Jia Chen'
'Giselle A. Elbaz'
'Amrita Masurkar'
'Timothy L. Atallah'
'Maria V. Paley'
'Nilam Patel'
'Daniel W. Paley'
'Ioannis Kymissis'
'Andrew C. Crowther'
'Andrew J. Millis'
'David R. Reichman'
'X.-Y. Zhu'
'Xavier Roy'

_publ_section_title
;
 Single-crystal-to-single-crystal intercalation of a low-bandgap
 superatomic crystal
;
_journal_name_full 'Nature Chemistry'
_journal_page_first 1170
_journal_page_last 1174
_journal_paper_doi 10.1038/nchem.2844
_journal_volume 9
_journal_year 2017
_chemical_formula_moiety 'C54 H126 Co6 P6 Te8, 3(C60), 6(C7 H8)'
_chemical_formula_sum 'C276 H174 Co6 P6 Te8'
_chemical_formula_weight 5050.34
_space_group_crystal_system monoclinic
_space_group_IT_number 15
_space_group_name_Hall '-C 2yc'
_space_group_name_H-M_alt 'C 1 2/c 1'
_atom_sites_solution_hydrogens geom
_cell_angle_alpha 90
_cell_angle_beta 103.9803(7)
_cell_angle_gamma 90
_cell_formula_units_Z 4
_cell_length_a 29.47019(18)
_cell_length_b 17.35340(7)
_cell_length_c 38.00346(16)
_cell_measurement_reflns_used 63437
_cell_measurement_temperature 100
_cell_measurement_theta_max 27.7820
_cell_measurement_theta_min 2.5910
_cell_volume 18859.58(17)
_computing_cell_refinement 'CrysAlisPro 1.171.38.41 (Rigaku OD, 2015)'
_computing_data_collection 'CrysAlisPro 1.171.38.41 (Rigaku OD, 2015)'
_computing_data_reduction 'CrysAlisPro 1.171.38.41 (Rigaku OD, 2015)'
_computing_molecular_graphics 'Olex2 (Dolomanov et al., 2009)'
_computing_publication_material 'Olex2 (Dolomanov et al., 2009)'
_computing_structure_refinement 'SHELXL-2014/7 (Sheldrick, 2014)'
_diffrn_ambient_temperature 100
_diffrn_detector 'CCD plate'
_diffrn_detector_area_resol_mean 16.1098
_diffrn_detector_type EosS2
_diffrn_measured_fraction_theta_full 0.999
_diffrn_measured_fraction_theta_max 0.958
_diffrn_measurement_details
;
List of Runs (angles in degrees, time in seconds):

  # Type    Start    End  Width  t~exp~   \w     \q     \k     \f   Frames
--------------------------------------------------------------------------
  1  \w    -49.00  89.00   0.50    2.50    --    0.98  57.00 -60.00  276
  2  \w    -20.00  31.00   0.50   12.50    --  -30.81 -99.00-150.00  102
  3  \w    -67.00  84.00   0.50   12.50    --   32.76 -77.00 -30.00  302
  4  \w     73.00 121.00   0.50   12.50    --   32.76 125.00   0.00   96
  5  \w     73.00 121.00   0.50   12.50    --   32.76 125.00-120.00   96
  6  \w     73.00 121.00   0.50   12.50    --   32.76 125.00  60.00   96
  7  \w    -18.00 120.00   0.50   12.50    --   32.76  57.00  60.00  276
  8  \w     35.00 105.00   0.50    2.50    --    0.98 178.00 -30.00  140
  9  \w   -134.00 -67.00   0.50   12.50    --  -30.81-166.00 132.00  134
 10  \w    -20.00  31.00   0.50   12.50    --  -30.81 -99.00  90.00  102
 11  \w     73.00 121.00   0.50   12.50    --   32.76 125.00 -60.00   96
 12  \w    -50.00 121.00   0.50   12.50    --   32.76  37.00 -60.00  342
 13  \w     35.00 105.00   0.50    2.50    --    0.98 178.00 150.00  140
 14  \w    -18.00 120.00   0.50   12.50    --   32.76  57.00   0.00  276
 15  \w    -18.00 120.00   0.50   12.50    --   32.76  57.00-180.00  276
 16  \w    -20.00  85.00   0.50   12.50    --   32.76 -99.00  90.00  210
 17  \w     73.00 121.00   0.50   12.50    --   32.76 125.00-180.00   96
 18  \w    -50.00 101.00   0.50    2.50    --    0.98  77.00  60.00  302
 19  \w    -20.00  31.00   0.50   12.50    --  -30.81 -99.00-180.00  102
 20  \w    -20.00  31.00   0.50   12.50    --  -30.81 -99.00   0.00  102
 21  \w    -56.00  71.00   0.50   12.50    --   32.76 -37.00  60.00  254
 22  \w     73.00 121.00   0.50   12.50    --   32.76 125.00 120.00   96
 23  \w   -103.00 -57.00   0.50    2.50    --    0.98-178.00-150.00   92
 24  \w    -18.00 120.00   0.50   12.50    --   32.76  57.00 150.00  276
 25  \w    -56.00  61.00   0.50   12.50    --   32.76 -37.00 150.00  234
 26  \w     73.00 121.00   0.50   12.50    --   32.76 125.00 -30.00   96
;
_diffrn_measurement_device 'four-circle diffractometer'
_diffrn_measurement_device_type 'SuperNova, Dual, Cu at zero, EosS2'
_diffrn_measurement_method '\w scans'
_diffrn_orient_matrix_type 'CrysAlisPro convention (1999,Acta A55,543-557)'
_diffrn_orient_matrix_UB_11 -0.0020681000
_diffrn_orient_matrix_UB_12 -0.0320640000
_diffrn_orient_matrix_UB_13 0.0110782000
_diffrn_orient_matrix_UB_21 0.0038511000
_diffrn_orient_matrix_UB_22 0.0244724000
_diffrn_orient_matrix_UB_23 0.0153856000
_diffrn_orient_matrix_UB_31 -0.0244082000
_diffrn_orient_matrix_UB_32 0.0065729000
_diffrn_orient_matrix_UB_33 -0.0032353000
_diffrn_radiation_monochromator mirror
_diffrn_radiation_probe x-ray
_diffrn_radiation_type MoK\a
_diffrn_radiation_wavelength 0.71073
_diffrn_reflns_av_R_equivalents 0.0392
_diffrn_reflns_av_unetI/netI 0.0205
_diffrn_reflns_Laue_measured_fraction_full 0.999
_diffrn_reflns_Laue_measured_fraction_max 0.958
_diffrn_reflns_limit_h_max 38
_diffrn_reflns_limit_h_min -38
_diffrn_reflns_limit_k_max 22
_diffrn_reflns_limit_k_min -22
_diffrn_reflns_limit_l_max 48
_diffrn_reflns_limit_l_min -49
_diffrn_reflns_number 229841
_diffrn_reflns_point_group_measured_fraction_full 0.999
_diffrn_reflns_point_group_measured_fraction_max 0.958
_diffrn_reflns_theta_full 25.242
_diffrn_reflns_theta_max 27.881
_diffrn_reflns_theta_min 2.321
_diffrn_source 'micro-focus sealed X-ray tube'
_diffrn_source_type 'SuperNova (Mo) X-ray Source'
_exptl_absorpt_coefficient_mu 1.847
_exptl_absorpt_correction_T_max 0.860
_exptl_absorpt_correction_T_min 0.803
_exptl_absorpt_correction_type gaussian
_exptl_absorpt_process_details
;
CrysAlisPro 1.171.38.41 (Rigaku Oxford Diffraction, 2015)
Numerical absorption correction based on gaussian integration over
			a multifaceted crystal model
Empirical absorption correction using spherical harmonics,
 implemented in SCALE3 ABSPACK scaling algorithm.
;
_exptl_crystal_colour black
_exptl_crystal_colour_primary black
_exptl_crystal_density_diffrn 1.779
_exptl_crystal_description block
_exptl_crystal_F_000 9992
_exptl_crystal_size_max 0.177
_exptl_crystal_size_mid 0.15
_exptl_crystal_size_min 0.115
_refine_diff_density_max 1.718
_refine_diff_density_min -1.152
_refine_diff_density_rms 0.127
_refine_ls_extinction_coef .
_refine_ls_extinction_method none
_refine_ls_goodness_of_fit_ref 1.066
_refine_ls_hydrogen_treatment constr
_refine_ls_matrix_type full
_refine_ls_number_parameters 2622
_refine_ls_number_reflns 21558
_refine_ls_number_restraints 6437
_refine_ls_restrained_S_all 1.049
_refine_ls_R_factor_all 0.0594
_refine_ls_R_factor_gt 0.0472
_refine_ls_shift/su_max 0.005
_refine_ls_shift/su_mean 0.000
_refine_ls_structure_factor_coef Fsqd
_refine_ls_weighting_details 'w=1/[\s^2^(Fo^2^)+(0.0476P)^2^+203.7041P] where P=(Fo^2^+2Fc^2^)/3'
_refine_ls_weighting_scheme calc
_refine_ls_wR_factor_gt 0.1156
_refine_ls_wR_factor_ref 0.1246
_reflns_Friedel_coverage 0.000
_reflns_Friedel_fraction_full .
_reflns_Friedel_fraction_max .
_reflns_number_gt 17060
_reflns_number_total 21558
_reflns_threshold_expression 'I > 2\s(I)'
_cod_data_source_file nchem.2844-s2.cif
_cod_data_source_block toluenesolvate
_cod_original_cell_volume 18859.57(17)
_cod_database_code 1551543
_chemical_oxdiff_formula 'c250 h120 co6 p6 te8'
_shelx_space_group_comment
;
The symmetry employed for this shelxl refinement is uniquely defined
by the following loop, which should always be used as a source of
symmetry information in preference to the above space-group names.
They are only intended as comments.
;
_reflns_odcompleteness_completeness 99.90
_reflns_odcompleteness_iscentric 1
_reflns_odcompleteness_theta 26.32
_olex2_refinement_description
;
1. Fixed Uiso
 At 1.2 times of:
  All C(H) groups, All C(H,H) groups
 At 1.5 times of:
  All C(H,H,H) groups
2. Shared sites
{P51, P51C}
{C58, C58C}
3. Restrained distances
 H12D_$1-H3_122
 -1.8 with sigma of 0.02
4. Restrained planarity
 C1_101, C2_101, C3_101, C4_101, C5_101, C6_101, C7_101
 C1_102, C2_102, C3_102, C4_102, C5_102, C6_102, C7_102
 C1_111, C2_111, C3_111, C4_111, C5_111, C6_111, C7_111
 C1_112, C2_112, C3_112, C4_112, C5_112, C6_112, C7_112
 C1_121, C2_121, C3_121, C4_121, C5_121, C6_121, C7_121
 C1_122, C2_122, C3_122, C4_122, C5_122, C6_122, C7_122
 with sigma of 0.1
5. Uiso/Uaniso restraints and constraints
All non-hydrogen atoms have similar U: within 1A with sigma of 0.01 and sigma
for terminal atoms of 0.02
: within 2A with sigma of 0.04 and sigma for terminal atoms of 0.08
: within 2A with sigma of 0.04 and sigma for terminal atoms of 0.08
Uanis(P31) = Uanis(P31B)
Uanis(P51) = Uanis(P51C)
Uanis(C58) = Uanis(C58C)
Uanis(C21_11) = Uanis(C30_12)
Uanis(C14_11) = Uanis(C26_12)
Uanis(C28_11) = Uanis(C22_12)
6. Rigid body (RIGU) restrains
 P11, C12B, C13B, C14B, C15B, C16B, C17B, C18B, C19B, C20B
 with sigma for 1-2 distances of 0.004 and sigma for 1-3 distances of 0.004
 P31, C32, C33, C34, C35, C36, C37, C38, C39, C40
 with sigma for 1-2 distances of 0.004 and sigma for 1-3 distances of 0.004
 P31B, C32B, C33B, C34B, C35B, C36B, C37B, C38B, C39B, C40B
 with sigma for 1-2 distances of 0.004 and sigma for 1-3 distances of 0.004
 P51, C52, C53, C54, C55, C56, C57, C58, C59, C60
 with sigma for 1-2 distances of 0.004 and sigma for 1-3 distances of 0.004
 P31B, C32B, C33B, C34B, C35B, C36B, C37B
 with sigma for 1-2 distances of 0.004 and sigma for 1-3 distances of 0.004
 P51, C52, C53, C54, C55, C56, C57, C58C, C59C, C60C
 with sigma for 1-2 distances of 0.004 and sigma for 1-3 distances of 0.004
 C1_1, C2_1, C3_1, C4_1, C5_1, C6_1, C7_1, C8_1, C9_1, C10_1, C11_1, C12_1,
 C13_1, C14_1, C15_1, C16_1, C17_1, C18_1, C19_1, C20_1, C21_1, C22_1, C23_1,
 C24_1, C25_1, C26_1, C27_1, C28_1, C29_1, C30_1, C31_1, C32_1, C33_1, C34_1,
 C35_1, C36_1, C37_1, C38_1, C39_1, C40_1, C41_1, C42_1, C43_1, C44_1, C45_1,
 C46_1, C47_1, C48_1, C49_1, C50_1, C51_1, C52_1, C53_1, C54_1, C55_1, C56_1,
 C57_1, C58_1, C59_1, C60_1
 C1_2, C2_2, C3_2, C4_2, C5_2, C6_2, C7_2, C8_2, C9_2, C10_2, C11_2, C12_2,
 C13_2, C14_2, C15_2, C16_2, C17_2, C18_2, C19_2, C20_2, C21_2, C22_2, C23_2,
 C24_2, C25_2, C26_2, C27_2, C28_2, C29_2, C30_2, C31_2, C32_2, C33_2, C34_2,
 C35_2, C36_2, C37_2, C38_2, C39_2, C40_2, C41_2, C42_2, C43_2, C44_2, C45_2,
 C46_2, C47_2, C48_2, C49_2, C50_2, C51_2, C52_2, C53_2, C54_2, C55_2, C56_2,
 C57_2, C58_2, C59_2, C60_2
 C1_3, C2_3, C3_3, C4_3, C5_3, C6_3, C7_3, C8_3, C9_3, C10_3, C11_3, C12_3,
 C13_3, C14_3, C15_3, C16_3, C17_3, C18_3, C19_3, C20_3, C21_3, C22_3, C23_3,
 C24_3, C25_3, C26_3, C27_3, C28_3, C29_3, C30_3, C31_3, C32_3, C33_3, C34_3,
 C35_3, C36_3, C37_3, C38_3, C39_3, C40_3, C41_3, C42_3, C43_3, C44_3, C45_3,
 C46_3, C47_3, C48_3, C49_3, C50_3, C51_3, C52_3, C53_3, C54_3, C55_3, C56_3,
 C57_3, C58_3, C59_3, C60_3
 with sigma for 1-2 distances of 0.004 and sigma for 1-3 distances of 0.004
 C1_11, C2_11, C3_11, C4_11, C5_11, C6_11, C7_11, C8_11, C9_11, C10_11, C11_11,
  C12_11, C13_11, C14_11, C15_11, C16_11, C17_11, C18_11, C19_11, C20_11,
 C21_11, C22_11, C23_11, C24_11, C25_11, C26_11, C27_11, C28_11, C29_11, C30_11
 C1_12, C2_12, C3_12, C4_12, C5_12, C6_12, C7_12, C8_12, C9_12, C10_12, C11_12,
  C12_12, C13_12, C14_12, C15_12, C16_12, C17_12, C18_12, C19_12, C20_12,
 C21_12, C22_12, C23_12, C24_12, C25_12, C26_12, C27_12, C28_12, C29_12, C30_12
 with sigma for 1-2 distances of 0.004 and sigma for 1-3 distances of 0.004
 with sigma for 1-2 distances of 0.004 and sigma for 1-3 distances of 0.004
 with sigma for 1-2 distances of 0.004 and sigma for 1-3 distances of 0.004
7. Same fragment restrains
{Co10, P11, C12B, C13B, C14B, C15B, C16B, C17B, C18B, C19B, C20B} sigma for
1-2: 0.02, 1-3: 0.04
{Co30, P31, C32, C33, C34, C35, C36, C37, C38, C39, C40} sigma for 1-2: 0.02,
1-3: 0.04
{Co30, P31B, C32B, C33B, C34B, C35B, C36B, C37B, C38B, C39B, C40B} sigma for
1-2: 0.02, 1-3: 0.04
{Co50, P51, C52, C53, C54, C55, C56, C57, C58, C59, C60} sigma for 1-2: 0.02,
1-3: 0.04
{Co50, P51, C52, C53, C54, C55, C56, C57, C58C, C59C, C60C} sigma for 1-2:
0.02, 1-3: 0.04
as
{Co10, P11, C12, C13, C14, C15, C16, C17, C18, C19, C20}
{Co50, P51B, C52B, C53B, C54B, C55B, C56B, C57B, C58B, C59B, C60B} sigma for
1-2: 0.02, 1-3: 0.04
{Co50, P51, C52, C53, C54, C55, C56, C57, C58, C59C, C60C} sigma for 1-2: 0.02,
1-3: 0.04
as
{Co50, P51, C52, C53, C54, C55, C56, C57, C58, C59, C60}
{C1_12, C2_12, C3_12, C4_12, C5_12, C6_12, C7_12, C8_12, C9_12, C10_12, C11_12,
C12_12, C13_12, C14_12, C15_12, C16_12, C17_12, C18_12, C19_12, C20_12, C21_12,
C22_12, C23_12, C24_12, C25_12, C26_12, C27_12, C28_12, C29_12, C30_12}
as
{C1_11, C2_11, C3_11, C4_11, C5_11, C6_11, C7_11, C8_11, C9_11, C10_11, C11_11,
C12_11, C13_11, C14_11, C15_11, C16_11, C17_11, C18_11, C19_11, C20_11, C21_11,
C22_11, C23_11, C24_11, C25_11, C26_11, C27_11, C28_11, C29_11, C30_11} sigma
for 1-2: 0.02 1-3: 0.04
{C1_102, C2_102, C3_102, C4_102, C5_102, C6_102, C7_102}
{C1_111, C2_111, C3_111, C4_111, C5_111, C6_111, C7_111}
{C1_112, C2_112, C3_112, C4_112, C5_112, C6_112, C7_112}
{C1_121, C2_121, C3_121, C4_121, C5_121, C6_121, C7_121}
{C1_122, C2_122, C3_122, C4_122, C5_122, C6_122, C7_122}
as
{C1_101, C2_101, C3_101, C4_101, C5_101, C6_101, C7_101} sigma for 1-2: 0.02
1-3: 0.04
{C1_102, C2_102, C7_102, C6_102, C5_102, C4_102, C3_102}
{C1_111, C2_111, C7_111, C6_111, C5_111, C4_111, C3_111}
{C1_112, C2_112, C7_112, C6_112, C5_112, C4_112, C3_112}
{C1_121, C2_121, C7_121, C6_121, C5_121, C4_121, C3_121}
{C1_122, C2_122, C7_122, C6_122, C5_122, C4_122, C3_122}
as
{C1_101, C2_101, C7_101, C6_101, C5_101, C4_101, C3_101} sigma for 1-2: 0.02
1-3: 0.04
8. Others
 -1*[Sof(P51)+Sof(C52)+Sof(H52A)+Sof(H52B)+Sof(C53)+Sof(H53A)+Sof(H53B)+
 Sof(C54)+Sof(H54A)+Sof(H54B)+Sof(H54C)+Sof(C55)+Sof(H55A)+Sof(H55B)+Sof(C56)+
 Sof(H56A)+Sof(H56B)+Sof(C57)+Sof(H57A)+Sof(H57B)+Sof(H57C)+Sof(C58)+Sof(P51B)+
 Sof(C52B)+Sof(H52C)+Sof(H52D)+Sof(C53B)+Sof(H53C)+Sof(H53D)+Sof(C54B)+
 Sof(H54D)+Sof(H54E)+Sof(H54F)+Sof(C55B)+Sof(H55C)+Sof(H55D)+Sof(C56B)+
 Sof(H56C)+Sof(H56D)+Sof(C57B)+Sof(H57D)+Sof(H57E)+Sof(H57F)+Sof(C58B)+
 Sof(H58E)+Sof(H58F)+Sof(C59B)+Sof(H59E)+Sof(H59F)+Sof(C60B)+Sof(H60G)+
 Sof(H60H)+Sof(H60I)]+1*[Sof(H58A)+Sof(H58B)+Sof(C59)+Sof(H59A)+Sof(H59B)+
 Sof(C60)+Sof(H60A)+Sof(H60B)+Sof(H60C)]+1*[Sof(H58C)+Sof(H58D)+Sof(C59C)+
 Sof(H59C)+Sof(H59D)+Sof(C60C)+Sof(H60D)+Sof(H60E)+Sof(H60F)]=0 with esd of
 0.001
 1*[Sof(C1)+Sof(C2)+Sof(C3)+Sof(C4)+Sof(C5)+Sof(C6)+Sof(C7)+Sof(C8)+Sof(C9)+
 Sof(C10)+Sof(C11)+Sof(C12)+Sof(C13)+Sof(C14)+Sof(C15)+Sof(C16)+Sof(C17)+
 Sof(C18)+Sof(C19)+Sof(C20)+Sof(C21)+Sof(C22)+Sof(C23)+Sof(C24)+Sof(C25)+
 Sof(C26)+Sof(C27)+Sof(C28)+Sof(C29)+Sof(C30)+Sof(C31)+Sof(C32)+Sof(C33)+
 Sof(C34)+Sof(C35)+Sof(C36)+Sof(C37)+Sof(C38)+Sof(C39)+Sof(C40)+Sof(C41)+
 Sof(C42)+Sof(C43)+Sof(C44)+Sof(C45)+Sof(C46)+Sof(C47)+Sof(C48)+Sof(C49)+
 Sof(C50)+Sof(C51)+Sof(C52)+Sof(C53)+Sof(C54)+Sof(C55)+Sof(C56)+Sof(C57)+
 Sof(C58)+Sof(C59)+Sof(C60)]+1*[Sof(C1)+Sof(C2)+Sof(C3)+Sof(C4)+Sof(C5)+Sof(C6)+
 Sof(C7)+Sof(C8)+Sof(C9)+Sof(C10)+Sof(C11)+Sof(C12)+Sof(C13)+Sof(C14)+Sof(C15)+
 Sof(C16)+Sof(C17)+Sof(C18)+Sof(C19)+Sof(C20)+Sof(C21)+Sof(C22)+Sof(C23)+
 Sof(C24)+Sof(C25)+Sof(C26)+Sof(C27)+Sof(C28)+Sof(C29)+Sof(C30)+Sof(C31)+
 Sof(C32)+Sof(C33)+Sof(C34)+Sof(C35)+Sof(C36)+Sof(C37)+Sof(C38)+Sof(C39)+
 Sof(C40)+Sof(C41)+Sof(C42)+Sof(C43)+Sof(C44)+Sof(C45)+Sof(C46)+Sof(C47)+
 Sof(C48)+Sof(C49)+Sof(C50)+Sof(C51)+Sof(C52)+Sof(C53)+Sof(C54)+Sof(C55)+
 Sof(C56)+Sof(C57)+Sof(C58)+Sof(C59)+Sof(C60)]+1*[Sof(C1)+Sof(C2)+Sof(C3)+
 Sof(C4)+Sof(C5)+Sof(C6)+Sof(C7)+Sof(C8)+Sof(C9)+Sof(C10)+Sof(C11)+Sof(C12)+
 Sof(C13)+Sof(C14)+Sof(C15)+Sof(C16)+Sof(C17)+Sof(C18)+Sof(C19)+Sof(C20)+
 Sof(C21)+Sof(C22)+Sof(C23)+Sof(C24)+Sof(C25)+Sof(C26)+Sof(C27)+Sof(C28)+
 Sof(C29)+Sof(C30)+Sof(C31)+Sof(C32)+Sof(C33)+Sof(C34)+Sof(C35)+Sof(C36)+
 Sof(C37)+Sof(C38)+Sof(C39)+Sof(C40)+Sof(C41)+Sof(C42)+Sof(C43)+Sof(C44)+
 Sof(C45)+Sof(C46)+Sof(C47)+Sof(C48)+Sof(C49)+Sof(C50)+Sof(C51)+Sof(C52)+
 Sof(C53)+Sof(C54)+Sof(C55)+Sof(C56)+Sof(C57)+Sof(C58)+Sof(C59)+Sof(C60)]=1
 with esd of 0.0005
 Sof(C12B)=Sof(H12C)=Sof(H12D)=Sof(C13B)=Sof(H13C)=Sof(H13D)=Sof(C14B)=
 Sof(H14D)=Sof(H14E)=Sof(H14F)=Sof(C15B)=Sof(H15C)=Sof(H15D)=Sof(C16B)=
 Sof(H16C)=Sof(H16D)=Sof(C17B)=Sof(H17D)=Sof(H17E)=Sof(H17F)=Sof(C18B)=
 Sof(H18C)=Sof(H18D)=Sof(C19B)=Sof(H19C)=Sof(H19D)=Sof(C20B)=Sof(H20D)=
 Sof(H20E)=Sof(H20F)=Sof(C1)=Sof(H1A)=Sof(H1B)=Sof(H1C)=Sof(C2)=Sof(C3)=Sof(H3)=
 Sof(C4)=Sof(H4)=Sof(C5)=Sof(H5)=Sof(C6)=Sof(H6)=Sof(C7)=Sof(H7)=Sof(Q1)=
 Sof(Q2)=Sof(Q3)=Sof(Q4)=Sof(Q5)=Sof(Q6)=Sof(Q7)=Sof(Q8)=Sof(Q9)=Sof(Q10)=
 Sof(Q11)=Sof(Q12)=Sof(Q13)=Sof(Q14)=Sof(Q15)=Sof(Q16)=Sof(Q17)=Sof(Q18)=
 Sof(Q19)=Sof(Q20)=Sof(Q21)=Sof(Q22)=Sof(Q23)=Sof(Q24)=Sof(Q25)=Sof(Q26)=
 Sof(Q27)=Sof(Q28)=Sof(Q29)=Sof(Q30)=Sof(Q31)=Sof(Q32)=Sof(Q33)=Sof(Q34)=
 Sof(Q35)=Sof(Q36)=Sof(Q37)=Sof(Q38)=Sof(Q39)=Sof(Q40)=Sof(Q41)=Sof(Q42)=
 Sof(Q43)=Sof(Q44)=Sof(Q45)=Sof(Q46)=Sof(Q47)=Sof(Q48)=Sof(Q49)=Sof(Q50)=1-
 FVAR(1)
 Sof(C12)=Sof(H12A)=Sof(H12B)=Sof(C13)=Sof(H13A)=Sof(H13B)=Sof(C14)=Sof(H14A)=
 Sof(H14B)=Sof(H14C)=Sof(C15)=Sof(H15A)=Sof(H15B)=Sof(C16)=Sof(H16A)=Sof(H16B)=
 Sof(C17)=Sof(H17A)=Sof(H17B)=Sof(H17C)=Sof(C18)=Sof(H18A)=Sof(H18B)=Sof(C19)=
 Sof(H19A)=Sof(H19B)=Sof(C20)=Sof(H20A)=Sof(H20B)=Sof(H20C)=Sof(C1)=Sof(H1A)=
 Sof(H1B)=Sof(H1C)=Sof(C2)=Sof(C3)=Sof(H3)=Sof(C4)=Sof(H4)=Sof(C5)=Sof(H5)=
 Sof(C6)=Sof(H6)=Sof(C7)=Sof(H7)=FVAR(1)
 Sof(P31B)=Sof(C32B)=Sof(H32C)=Sof(H32D)=Sof(C33B)=Sof(H33C)=Sof(H33D)=
 Sof(C34B)=Sof(H34D)=Sof(H34E)=Sof(H34F)=Sof(C35B)=Sof(H35C)=Sof(H35D)=
 Sof(C36B)=Sof(H36C)=Sof(H36D)=Sof(C37B)=Sof(H37D)=Sof(H37E)=Sof(H37F)=
 Sof(C38B)=Sof(H38C)=Sof(H38D)=Sof(C39B)=Sof(H39C)=Sof(H39D)=Sof(C40B)=
 Sof(H40D)=Sof(H40E)=Sof(H40F)=1-FVAR(2)
 Sof(P31)=Sof(C32)=Sof(H32A)=Sof(H32B)=Sof(C33)=Sof(H33A)=Sof(H33B)=Sof(C34)=
 Sof(H34A)=Sof(H34B)=Sof(H34C)=Sof(C35)=Sof(H35A)=Sof(H35B)=Sof(C36)=Sof(H36A)=
 Sof(H36B)=Sof(C37)=Sof(H37A)=Sof(H37B)=Sof(H37C)=Sof(C38)=Sof(H38A)=Sof(H38B)=
 Sof(C39)=Sof(H39A)=Sof(H39B)=Sof(C40)=Sof(H40A)=Sof(H40B)=Sof(H40C)=FVAR(2)
 Sof(P51B)=Sof(C52B)=Sof(H52C)=Sof(H52D)=Sof(C53B)=Sof(H53C)=Sof(H53D)=
 Sof(C54B)=Sof(H54D)=Sof(H54E)=Sof(H54F)=Sof(C55B)=Sof(H55C)=Sof(H55D)=
 Sof(C56B)=Sof(H56C)=Sof(H56D)=Sof(C57B)=Sof(H57D)=Sof(H57E)=Sof(H57F)=
 Sof(C58B)=Sof(H58E)=Sof(H58F)=Sof(C59B)=Sof(H59E)=Sof(H59F)=Sof(C60B)=
 Sof(H60G)=Sof(H60H)=Sof(H60I)=1-FVAR(3)
 Sof(P51)=Sof(C52)=Sof(H52A)=Sof(H52B)=Sof(C53)=Sof(H53A)=Sof(H53B)=Sof(C54)=
 Sof(H54A)=Sof(H54B)=Sof(H54C)=Sof(C55)=Sof(H55A)=Sof(H55B)=Sof(C56)=Sof(H56A)=
 Sof(H56B)=Sof(C57)=Sof(H57A)=Sof(H57B)=Sof(H57C)=Sof(C58)=FVAR(3)
 Sof(H58A)=Sof(H58B)=Sof(C59)=Sof(H59A)=Sof(H59B)=Sof(C60)=Sof(H60A)=Sof(H60B)=
 Sof(H60C)=FVAR(4)
 Sof(H58C)=Sof(H58D)=Sof(C59C)=Sof(H59C)=Sof(H59D)=Sof(C60C)=Sof(H60D)=
 Sof(H60E)=Sof(H60F)=FVAR(5)
 Sof(C1)=Sof(C2)=Sof(C3)=Sof(C4)=Sof(C5)=Sof(C6)=Sof(C7)=Sof(C8)=Sof(C9)=
 Sof(C10)=Sof(C11)=Sof(C12)=Sof(C13)=Sof(C14)=Sof(C15)=Sof(C16)=Sof(C17)=
 Sof(C18)=Sof(C19)=Sof(C20)=Sof(C21)=Sof(C22)=Sof(C23)=Sof(C24)=Sof(C25)=
 Sof(C26)=Sof(C27)=Sof(C28)=Sof(C29)=Sof(C30)=1-FVAR(6)
 Sof(C1)=Sof(C2)=Sof(C3)=Sof(C4)=Sof(C5)=Sof(C6)=Sof(C7)=Sof(C8)=Sof(C9)=
 Sof(C10)=Sof(C11)=Sof(C12)=Sof(C13)=Sof(C14)=Sof(C15)=Sof(C16)=Sof(C17)=
 Sof(C18)=Sof(C19)=Sof(C20)=Sof(C21)=Sof(C22)=Sof(C23)=Sof(C24)=Sof(C25)=
 Sof(C26)=Sof(C27)=Sof(C28)=Sof(C29)=Sof(C30)=FVAR(6)
 Sof(C1)=Sof(C2)=Sof(C3)=Sof(C4)=Sof(C5)=Sof(C6)=Sof(C7)=Sof(C8)=Sof(C9)=
 Sof(C10)=Sof(C11)=Sof(C12)=Sof(C13)=Sof(C14)=Sof(C15)=Sof(C16)=Sof(C17)=
 Sof(C18)=Sof(C19)=Sof(C20)=Sof(C21)=Sof(C22)=Sof(C23)=Sof(C24)=Sof(C25)=
 Sof(C26)=Sof(C27)=Sof(C28)=Sof(C29)=Sof(C30)=Sof(C31)=Sof(C32)=Sof(C33)=
 Sof(C34)=Sof(C35)=Sof(C36)=Sof(C37)=Sof(C38)=Sof(C39)=Sof(C40)=Sof(C41)=
 Sof(C42)=Sof(C43)=Sof(C44)=Sof(C45)=Sof(C46)=Sof(C47)=Sof(C48)=Sof(C49)=
 Sof(C50)=Sof(C51)=Sof(C52)=Sof(C53)=Sof(C54)=Sof(C55)=Sof(C56)=Sof(C57)=
 Sof(C58)=Sof(C59)=Sof(C60)=FVAR(7)
 Sof(C1)=Sof(C2)=Sof(C3)=Sof(C4)=Sof(C5)=Sof(C6)=Sof(C7)=Sof(C8)=Sof(C9)=
 Sof(C10)=Sof(C11)=Sof(C12)=Sof(C13)=Sof(C14)=Sof(C15)=Sof(C16)=Sof(C17)=
 Sof(C18)=Sof(C19)=Sof(C20)=Sof(C21)=Sof(C22)=Sof(C23)=Sof(C24)=Sof(C25)=
 Sof(C26)=Sof(C27)=Sof(C28)=Sof(C29)=Sof(C30)=Sof(C31)=Sof(C32)=Sof(C33)=
 Sof(C34)=Sof(C35)=Sof(C36)=Sof(C37)=Sof(C38)=Sof(C39)=Sof(C40)=Sof(C41)=
 Sof(C42)=Sof(C43)=Sof(C44)=Sof(C45)=Sof(C46)=Sof(C47)=Sof(C48)=Sof(C49)=
 Sof(C50)=Sof(C51)=Sof(C52)=Sof(C53)=Sof(C54)=Sof(C55)=Sof(C56)=Sof(C57)=
 Sof(C58)=Sof(C59)=Sof(C60)=FVAR(8)
 Sof(C1)=Sof(C2)=Sof(C3)=Sof(C4)=Sof(C5)=Sof(C6)=Sof(C7)=Sof(C8)=Sof(C9)=
 Sof(C10)=Sof(C11)=Sof(C12)=Sof(C13)=Sof(C14)=Sof(C15)=Sof(C16)=Sof(C17)=
 Sof(C18)=Sof(C19)=Sof(C20)=Sof(C21)=Sof(C22)=Sof(C23)=Sof(C24)=Sof(C25)=
 Sof(C26)=Sof(C27)=Sof(C28)=Sof(C29)=Sof(C30)=Sof(C31)=Sof(C32)=Sof(C33)=
 Sof(C34)=Sof(C35)=Sof(C36)=Sof(C37)=Sof(C38)=Sof(C39)=Sof(C40)=Sof(C41)=
 Sof(C42)=Sof(C43)=Sof(C44)=Sof(C45)=Sof(C46)=Sof(C47)=Sof(C48)=Sof(C49)=
 Sof(C50)=Sof(C51)=Sof(C52)=Sof(C53)=Sof(C54)=Sof(C55)=Sof(C56)=Sof(C57)=
 Sof(C58)=Sof(C59)=Sof(C60)=FVAR(9)
 Sof(C1)=Sof(H1A)=Sof(H1B)=Sof(H1C)=Sof(C2)=Sof(C3)=Sof(H3)=Sof(C4)=Sof(H4)=
 Sof(C5)=Sof(H5)=Sof(C6)=Sof(H6)=Sof(C7)=Sof(H7)=1-FVAR(10)
 Sof(C1)=Sof(H1A)=Sof(H1B)=Sof(H1C)=Sof(C2)=Sof(C3)=Sof(H3)=Sof(C4)=Sof(H4)=
 Sof(C5)=Sof(H5)=Sof(C6)=Sof(H6)=Sof(C7)=Sof(H7)=FVAR(10)
 Sof(C1)=Sof(H1A)=Sof(H1B)=Sof(H1C)=Sof(C2)=Sof(C3)=Sof(H3)=Sof(C4)=Sof(H4)=
 Sof(C5)=Sof(H5)=Sof(C6)=Sof(H6)=Sof(C7)=Sof(H7)=1-FVAR(11)
 Sof(C1)=Sof(H1A)=Sof(H1B)=Sof(H1C)=Sof(C2)=Sof(C3)=Sof(H3)=Sof(C4)=Sof(H4)=
 Sof(C5)=Sof(H5)=Sof(C6)=Sof(H6)=Sof(C7)=Sof(H7)=FVAR(11)
 Fixed Sof: P51C(0) C58C(0)
9.a Free rotating group:
 C1(C2,C3,C4,C5,C6,C7,C8,C9,C10,C11,C12,C13,C14,C15,C16,C17,C18,C19,C20,C21,
 C22,C23,C24,C25,C26,C27,C28,C29,C30,C31,C32,C33,C34,C35,C36,C37,C38,C39,C40,
 C41,C42,C43,C44,C45,C46,C47,C48,C49,C50,C51,C52,C53,C54,C55,C56,C57,C58,C59,
 C60), C1(C2,C3,C4,C5,C6,C7,C8,C9,C10,C11,C12,C13,C14,C15,C16,C17,C18,C19,C20,
 C21,C22,C23,C24,C25,C26,C27,C28,C29,C30,C31,C32,C33,C34,C35,C36,C37,C38,C39,
 C40,C41,C42,C43,C44,C45,C46,C47,C48,C49,C50,C51,C52,C53,C54,C55,C56,C57,C58,
 C59,C60)
9.b Secondary CH2 refined with riding coordinates:
 C12(H12A,H12B), C13(H13A,H13B), C15(H15A,H15B), C16(H16A,H16B), C18(H18A,
 H18B), C19(H19A,H19B), C12B(H12C,H12D), C13B(H13C,H13D), C15B(H15C,H15D),
 C16B(H16C,H16D), C18B(H18C,H18D), C19B(H19C,H19D), C32(H32A,H32B), C33(H33A,
 H33B), C35(H35A,H35B), C36(H36A,H36B), C38(H38A,H38B), C39(H39A,H39B),
 C32B(H32C,H32D), C33B(H33C,H33D), C35B(H35C,H35D), C36B(H36C,H36D), C38B(H38C,
 H38D), C39B(H39C,H39D), C52(H52A,H52B), C53(H53A,H53B), C55(H55A,H55B),
 C56(H56A,H56B), C58(H58A,H58B), C59(H59A,H59B), C58C(H58C,H58D), C59C(H59C,
 H59D), C52B(H52C,H52D), C53B(H53C,H53D), C55B(H55C,H55D), C56B(H56C,H56D),
 C58B(H58E,H58F), C59B(H59E,H59F)
9.c Me refined with riding coordinates:
 C14(H14A,H14B,H14C), C17(H17A,H17B,H17C), C20(H20A,H20B,H20C), C14B(H14D,H14E,
 H14F), C17B(H17D,H17E,H17F), C20B(H20D,H20E,H20F), C34(H34A,H34B,H34C),
 C37(H37A,H37B,H37C), C40(H40A,H40B,H40C), C34B(H34D,H34E,H34F), C37B(H37D,H37E,
 H37F), C40B(H40D,H40E,H40F), C54(H54A,H54B,H54C), C57(H57A,H57B,H57C),
 C60(H60A,H60B,H60C), C60C(H60D,H60E,H60F), C54B(H54D,H54E,H54F), C57B(H57D,
 H57E,H57F), C60B(H60G,H60H,H60I)
9.d Aromatic/amide H refined with riding coordinates:
 C3(H3), C4(H4), C5(H5), C6(H6), C7(H7), C3(H3), C4(H4), C5(H5), C6(H6),
 C7(H7), C3(H3), C4(H4), C5(H5), C6(H6), C7(H7), C3(H3), C4(H4), C5(H5), C6(H6),
  C7(H7), C3(H3), C4(H4), C5(H5), C6(H6), C7(H7), C3(H3), C4(H4), C5(H5),
 C6(H6), C7(H7)
9.e Idealised Me refined as rotating group:
 C1(H1A,H1B,H1C), C1(H1A,H1B,H1C), C1(H1A,H1B,H1C), C1(H1A,H1B,H1C), C1(H1A,
 H1B,H1C)
;

loop_
_space_group_symop_operation_xyz
'x, y, z'
'-x, y, -z+1/2'
'x+1/2, y+1/2, z'
'-x+1/2, y+1/2, -z+1/2'
'-x, -y, -z'
'x, -y, z-1/2'
'-x+1/2, -y+1/2, -z'
'x+1/2, -y+1/2, z-1/2'

loop_
_atom_site_label
_atom_site_type_symbol
_atom_site_fract_x
_atom_site_fract_y
_atom_site_fract_z
_atom_site_U_iso_or_equiv
_atom_site_adp_type
_atom_site_occupancy
_atom_site_site_symmetry_order
_atom_site_calc_flag
_atom_site_refinement_flags_posn
_atom_site_refinement_flags_adp
_atom_site_refinement_flags_occupancy
_atom_site_disorder_assembly
_atom_site_disorder_group
Te1 Te 0.58291(2) 0.75362(2) 0.21924(2) 0.01771(7) Uani 1 1 d . U . . .
Te2 Te 0.56015(2) 0.89318(2) 0.27374(2) 0.01897(7) Uani 1 1 d . U . . .
Te3 Te 0.53469(2) 0.75546(2) 0.33402(2) 0.01939(7) Uani 1 1 d . U . . .
Te4 Te 0.55912(2) 0.61244(2) 0.27242(2) 0.01715(7) Uani 1 1 d . U . . .
Co10 Co 0.57671(2) 0.75217(3) 0.28441(2) 0.01795(12) Uani 1 1 d D U . . .
P11 P 0.64849(4) 0.75009(6) 0.31599(3) 0.0214(2) Uani 1 1 d D U . . .
C12 C 0.69010(19) 0.7254(4) 0.28880(15) 0.0262(13) Uani 0.752(5) 1 d D U P A 1
H12A H 0.6815 0.6752 0.2780 0.031 Uiso 0.752(5) 1 calc R . P A 1
H12B H 0.6861 0.7622 0.2691 0.031 Uiso 0.752(5) 1 calc R . P A 1
C13 C 0.7422(2) 0.7231(5) 0.30802(18) 0.0384(17) Uani 0.752(5) 1 d D U P A 1
H13A H 0.7478 0.6808 0.3252 0.046 Uiso 0.752(5) 1 calc R . P A 1
H13B H 0.7507 0.7706 0.3214 0.046 Uiso 0.752(5) 1 calc R . P A 1
C14 C 0.7726(2) 0.7128(6) 0.28103(19) 0.0456(19) Uani 0.752(5) 1 d D U P A 1
H14A H 0.8049 0.7116 0.2939 0.068 Uiso 0.752(5) 1 calc R . P A 1
H14B H 0.7645 0.6654 0.2680 0.068 Uiso 0.752(5) 1 calc R . P A 1
H14C H 0.7674 0.7551 0.2642 0.068 Uiso 0.752(5) 1 calc R . P A 1
C15 C 0.6727(2) 0.8401(3) 0.33781(17) 0.0245(12) Uani 0.752(5) 1 d D U P A 1
H15A H 0.7061 0.8334 0.3472 0.029 Uiso 0.752(5) 1 calc R . P A 1
H15B H 0.6682 0.8800 0.3194 0.029 Uiso 0.752(5) 1 calc R . P A 1
C16 C 0.6524(2) 0.8681(3) 0.36817(16) 0.0283(13) Uani 0.752(5) 1 d D U P A 1
H16A H 0.6562 0.8285 0.3866 0.034 Uiso 0.752(5) 1 calc R . P A 1
H16B H 0.6192 0.8773 0.3589 0.034 Uiso 0.752(5) 1 calc R . P A 1
C17 C 0.6759(4) 0.9423(6) 0.3853(3) 0.039(3) Uani 0.752(5) 1 d D U P A 1
H17A H 0.6620 0.9582 0.4045 0.059 Uiso 0.752(5) 1 calc R . P A 1
H17B H 0.7087 0.9332 0.3949 0.059 Uiso 0.752(5) 1 calc R . P A 1
H17C H 0.6717 0.9820 0.3672 0.059 Uiso 0.752(5) 1 calc R . P A 1
C18 C 0.6652(2) 0.6830(3) 0.35533(15) 0.0245(12) Uani 0.752(5) 1 d D U P A 1
H18A H 0.6960 0.6980 0.3694 0.029 Uiso 0.752(5) 1 calc R . P A 1
H18B H 0.6435 0.6908 0.3706 0.029 Uiso 0.752(5) 1 calc R . P A 1
C19 C 0.6666(3) 0.5985(4) 0.34763(18) 0.0368(16) Uani 0.752(5) 1 d D U P A 1
H19A H 0.6857 0.5900 0.3305 0.044 Uiso 0.752(5) 1 calc R . P A 1
H19B H 0.6352 0.5807 0.3365 0.044 Uiso 0.752(5) 1 calc R . P A 1
C20 C 0.6863(6) 0.5518(8) 0.3818(5) 0.042(3) Uani 0.752(5) 1 d D U P A 1
H20A H 0.6866 0.4981 0.3757 0.063 Uiso 0.752(5) 1 calc R . P A 1
H20B H 0.7177 0.5685 0.3926 0.063 Uiso 0.752(5) 1 calc R . P A 1
H20C H 0.6672 0.5592 0.3987 0.063 Uiso 0.752(5) 1 calc R . P A 1
C12B C 0.6902(5) 0.7794(13) 0.2881(4) 0.034(3) Uani 0.248(5) 1 d D U P A 2
H12C H 0.6872 0.7421 0.2687 0.040 Uiso 0.248(5) 1 calc R . P A 2
H12D H 0.6795 0.8284 0.2769 0.040 Uiso 0.248(5) 1 calc DR . P A 2
C13B C 0.7419(5) 0.788(2) 0.3060(5) 0.053(7) Uani 0.248(5) 1 d D U P A 2
H13C H 0.7521 0.7431 0.3213 0.064 Uiso 0.248(5) 1 calc R . P A 2
H13D H 0.7465 0.8330 0.3213 0.064 Uiso 0.248(5) 1 calc R . P A 2
C14B C 0.7721(7) 0.794(2) 0.2787(7) 0.069(9) Uani 0.248(5) 1 d D U P A 2
H14D H 0.8044 0.7995 0.2914 0.103 Uiso 0.248(5) 1 calc R . P A 2
H14E H 0.7683 0.7492 0.2637 0.103 Uiso 0.248(5) 1 calc R . P A 2
H14F H 0.7628 0.8391 0.2637 0.103 Uiso 0.248(5) 1 calc R . P A 2
C15B C 0.6656(7) 0.8204(8) 0.3535(4) 0.030(3) Uani 0.248(5) 1 d D U P A 2
H15C H 0.6442 0.8138 0.3691 0.036 Uiso 0.248(5) 1 calc R . P A 2
H15D H 0.6963 0.8057 0.3677 0.036 Uiso 0.248(5) 1 calc R . P A 2
C16B C 0.6673(9) 0.9043(9) 0.3456(6) 0.048(6) Uani 0.248(5) 1 d D U P A 2
H16C H 0.6358 0.9223 0.3348 0.058 Uiso 0.248(5) 1 calc R . P A 2
H16D H 0.6859 0.9119 0.3280 0.058 Uiso 0.248(5) 1 calc R . P A 2
C17B C 0.6881(15) 0.952(2) 0.3795(9) 0.050(9) Uani 0.248(5) 1 d D U P A 2
H17D H 0.6884 1.0058 0.3730 0.075 Uiso 0.248(5) 1 calc R . P A 2
H17E H 0.6694 0.9460 0.3968 0.075 Uiso 0.248(5) 1 calc R . P A 2
H17F H 0.7195 0.9356 0.3900 0.075 Uiso 0.248(5) 1 calc R . P A 2
C18B C 0.6734(6) 0.6615(8) 0.3374(5) 0.031(3) Uani 0.248(5) 1 d D U P A 2
H18C H 0.6685 0.6210 0.3193 0.037 Uiso 0.248(5) 1 calc R . P A 2
H18D H 0.7069 0.6684 0.3464 0.037 Uiso 0.248(5) 1 calc R . P A 2
C19B C 0.6532(7) 0.6363(13) 0.3682(6) 0.045(5) Uani 0.248(5) 1 d D U P A 2
H19C H 0.6197 0.6296 0.3596 0.054 Uiso 0.248(5) 1 calc R . P A 2
H19D H 0.6589 0.6755 0.3869 0.054 Uiso 0.248(5) 1 calc R . P A 2
C20B C 0.676(2) 0.560(3) 0.3841(17) 0.048(8) Uani 0.248(5) 1 d D U P A 2
H20D H 0.6625 0.5443 0.4037 0.072 Uiso 0.248(5) 1 calc R . P A 2
H20E H 0.6697 0.5210 0.3656 0.072 Uiso 0.248(5) 1 calc R . P A 2
H20F H 0.7088 0.5669 0.3928 0.072 Uiso 0.248(5) 1 calc R . P A 2
Co30 Co 0.48625(2) 0.84242(3) 0.28648(2) 0.01837(12) Uani 1 1 d D U . . .
P31 P 0.4773(2) 0.9325(4) 0.3241(2) 0.0225(9) Uani 0.551(6) 1 d D U P B 1
C32 C 0.4566(5) 1.0269(7) 0.3032(4) 0.044(3) Uani 0.551(6) 1 d D U P B 1
H32A H 0.4835 1.0476 0.2959 0.053 Uiso 0.551(6) 1 calc R . P B 1
H32B H 0.4343 1.0132 0.2808 0.053 Uiso 0.551(6) 1 calc R . P B 1
C33 C 0.4354(5) 1.0953(6) 0.3163(3) 0.056(3) Uani 0.551(6) 1 d D U P B 1
H33A H 0.4562 1.1122 0.3388 0.067 Uiso 0.551(6) 1 calc R . P B 1
H33B H 0.4064 1.0793 0.3219 0.067 Uiso 0.551(6) 1 calc R . P B 1
C34 C 0.4248(5) 1.1647(6) 0.2907(3) 0.061(3) Uani 0.551(6) 1 d D U P B 1
H34A H 0.4113 1.2052 0.3020 0.092 Uiso 0.551(6) 1 calc R . P B 1
H34B H 0.4533 1.1827 0.2855 0.092 Uiso 0.551(6) 1 calc R . P B 1
H34C H 0.4033 1.1497 0.2685 0.092 Uiso 0.551(6) 1 calc R . P B 1
C35 C 0.5305(3) 0.9582(5) 0.3583(2) 0.0216(19) Uani 0.551(6) 1 d D U P B 1
H35A H 0.5436 0.9117 0.3710 0.026 Uiso 0.551(6) 1 calc R . P B 1
H35B H 0.5532 0.9784 0.3460 0.026 Uiso 0.551(6) 1 calc R . P B 1
C36 C 0.5235(3) 1.0174(4) 0.3863(2) 0.0240(17) Uani 0.551(6) 1 d D U P B 1
H36A H 0.5051 0.9945 0.4016 0.029 Uiso 0.551(6) 1 calc R . P B 1
H36B H 0.5062 1.0612 0.3739 0.029 Uiso 0.551(6) 1 calc R . P B 1
C37 C 0.5699(3) 1.0451(5) 0.4098(3) 0.032(2) Uani 0.551(6) 1 d D U P B 1
H37A H 0.5643 1.0821 0.4271 0.049 Uiso 0.551(6) 1 calc R . P B 1
H37B H 0.5868 1.0020 0.4225 0.049 Uiso 0.551(6) 1 calc R . P B 1
H37C H 0.5879 1.0686 0.3948 0.049 Uiso 0.551(6) 1 calc R . P B 1
C38 C 0.4322(4) 0.9166(10) 0.3492(4) 0.040(3) Uani 0.551(6) 1 d D U P B 1
H38A H 0.4294 0.9632 0.3627 0.048 Uiso 0.551(6) 1 calc R . P B 1
H38B H 0.4025 0.9089 0.3318 0.048 Uiso 0.551(6) 1 calc R . P B 1
C39 C 0.4397(9) 0.8520(16) 0.3744(8) 0.043(3) Uani 0.551(6) 1 d D U P B 1
H39A H 0.4684 0.8603 0.3929 0.052 Uiso 0.551(6) 1 calc R . P B 1
H39B H 0.4433 0.8051 0.3615 0.052 Uiso 0.551(6) 1 calc R . P B 1
C40 C 0.3982(9) 0.8421(10) 0.3930(7) 0.056(4) Uani 0.551(6) 1 d D U P B 1
H40A H 0.4044 0.7992 0.4094 0.084 Uiso 0.551(6) 1 calc R . P B 1
H40B H 0.3949 0.8881 0.4062 0.084 Uiso 0.551(6) 1 calc R . P B 1
H40C H 0.3699 0.8329 0.3748 0.084 Uiso 0.551(6) 1 calc R . P B 1
P31B P 0.4665(3) 0.9340(6) 0.3199(3) 0.0225(9) Uani 0.449(6) 1 d D U P B -2
C32B C 0.4467(5) 1.0252(7) 0.2960(4) 0.029(3) Uani 0.449(6) 1 d D U P B -2
H32C H 0.4229 1.0137 0.2741 0.035 Uiso 0.449(6) 1 calc R . P B -2
H32D H 0.4324 1.0569 0.3113 0.035 Uiso 0.449(6) 1 calc R . P B -2
C33B C 0.4856(4) 1.0708(5) 0.2858(3) 0.033(2) Uani 0.449(6) 1 d D U P B -2
H33C H 0.5000 1.0405 0.2700 0.040 Uiso 0.449(6) 1 calc R . P B -2
H33D H 0.5094 1.0841 0.3074 0.040 Uiso 0.449(6) 1 calc R . P B -2
C34B C 0.4640(5) 1.1435(7) 0.2665(4) 0.056(4) Uani 0.449(6) 1 d D U P B -2
H34D H 0.4879 1.1736 0.2597 0.084 Uiso 0.449(6) 1 calc R . P B -2
H34E H 0.4406 1.1297 0.2451 0.084 Uiso 0.449(6) 1 calc R . P B -2
H34F H 0.4500 1.1731 0.2824 0.084 Uiso 0.449(6) 1 calc R . P B -2
C35B C 0.5121(4) 0.9681(7) 0.3590(3) 0.031(3) Uani 0.449(6) 1 d D U P B -2
H35C H 0.4963 0.9931 0.3755 0.037 Uiso 0.449(6) 1 calc R . P B -2
H35D H 0.5275 0.9228 0.3714 0.037 Uiso 0.449(6) 1 calc R . P B -2
C36B C 0.5495(4) 1.0216(7) 0.3536(3) 0.044(3) Uani 0.449(6) 1 d D U P B -2
H36C H 0.5355 1.0634 0.3377 0.053 Uiso 0.449(6) 1 calc R . P B -2
H36D H 0.5709 0.9942 0.3423 0.053 Uiso 0.449(6) 1 calc R . P B -2
C37B C 0.5766(4) 1.0548(8) 0.3908(4) 0.044(3) Uani 0.449(6) 1 d D U P B -2
H37D H 0.6006 1.0891 0.3871 0.066 Uiso 0.449(6) 1 calc R . P B -2
H37E H 0.5554 1.0824 0.4018 0.066 Uiso 0.449(6) 1 calc R . P B -2
H37F H 0.5906 1.0133 0.4064 0.066 Uiso 0.449(6) 1 calc R . P B -2
C38B C 0.4184(5) 0.9156(10) 0.3418(4) 0.030(3) Uani 0.449(6) 1 d D U P B -2
H38C H 0.4084 0.9641 0.3501 0.036 Uiso 0.449(6) 1 calc R . P B -2
H38D H 0.3921 0.8940 0.3241 0.036 Uiso 0.449(6) 1 calc R . P B -2
C39B C 0.4318(12) 0.862(2) 0.3731(11) 0.047(4) Uani 0.449(6) 1 d D U P B -2
H39C H 0.4610 0.8783 0.3892 0.056 Uiso 0.449(6) 1 calc R . P B -2
H39D H 0.4359 0.8102 0.3646 0.056 Uiso 0.449(6) 1 calc R . P B -2
C40B C 0.3915(14) 0.8627(18) 0.3936(11) 0.086(7) Uani 0.449(6) 1 d D U P B -2
H40D H 0.3993 0.8284 0.4140 0.128 Uiso 0.449(6) 1 calc R . P B -2
H40E H 0.3878 0.9140 0.4019 0.128 Uiso 0.449(6) 1 calc R . P B -2
H40F H 0.3629 0.8463 0.3774 0.128 Uiso 0.449(6) 1 calc R . P B -2
Co50 Co 0.48718(2) 0.66680(3) 0.28728(2) 0.01839(12) Uani 1 1 d D U . . .
P51 P 0.47779(10) 0.58513(16) 0.32803(7) 0.0157(5) Uani 0.754(6) 1 d D U P C 1
C52 C 0.4469(2) 0.4962(3) 0.31051(16) 0.0220(12) Uani 0.754(6) 1 d D U P C 1
H52A H 0.4383 0.4695 0.3304 0.026 Uiso 0.754(6) 1 calc R . P C 1
H52B H 0.4181 0.5099 0.2931 0.026 Uiso 0.754(6) 1 calc R . P C 1
C53 C 0.4748(2) 0.4404(3) 0.29224(16) 0.0275(13) Uani 0.754(6) 1 d D U P C 1
H53A H 0.5020 0.4224 0.3102 0.033 Uiso 0.754(6) 1 calc R . P C 1
H53B H 0.4858 0.4680 0.2737 0.033 Uiso 0.754(6) 1 calc R . P C 1
C54 C 0.4465(4) 0.3722(5) 0.2753(3) 0.061(3) Uani 0.754(6) 1 d D U P C 1
H54A H 0.4653 0.3393 0.2643 0.091 Uiso 0.754(6) 1 calc R . P C 1
H54B H 0.4360 0.3441 0.2936 0.091 Uiso 0.754(6) 1 calc R . P C 1
H54C H 0.4198 0.3896 0.2571 0.091 Uiso 0.754(6) 1 calc R . P C 1
C55 C 0.5329(2) 0.5496(5) 0.3583(2) 0.0205(15) Uani 0.754(6) 1 d D U P C 1
H55A H 0.5514 0.5261 0.3433 0.025 Uiso 0.754(6) 1 calc R . P C 1
H55B H 0.5502 0.5937 0.3702 0.025 Uiso 0.754(6) 1 calc R . P C 1
C56 C 0.5283(4) 0.4925(8) 0.3870(3) 0.029(2) Uani 0.754(6) 1 d D U P C 1
H56A H 0.5056 0.4534 0.3764 0.034 Uiso 0.754(6) 1 calc R . P C 1
H56B H 0.5171 0.5187 0.4058 0.034 Uiso 0.754(6) 1 calc R . P C 1
C57 C 0.5757(7) 0.4539(14) 0.4038(5) 0.046(5) Uani 0.754(6) 1 d D U P C 1
H57A H 0.5721 0.4177 0.4220 0.069 Uiso 0.754(6) 1 calc R . P C 1
H57B H 0.5866 0.4274 0.3852 0.069 Uiso 0.754(6) 1 calc R . P C 1
H57C H 0.5981 0.4925 0.4146 0.069 Uiso 0.754(6) 1 calc R . P C 1
C58 C 0.4450(2) 0.6227(4) 0.35994(17) 0.0292(13) Uani 0.754(6) 1 d D U P C 1
H58A H 0.4677 0.6434 0.3807 0.035 Uiso 0.556(11) 1 calc R . P D 1
H58B H 0.4264 0.6658 0.3482 0.035 Uiso 0.556(11) 1 calc R . P D 1
C59 C 0.4138(3) 0.5720(5) 0.3740(2) 0.028(2) Uani 0.556(11) 1 d D U P C 1
H59A H 0.4314 0.5285 0.3863 0.034 Uiso 0.556(11) 1 calc R . P D 1
H59B H 0.3896 0.5523 0.3540 0.034 Uiso 0.556(11) 1 calc R . P D 1
C60 C 0.3911(4) 0.6154(6) 0.4004(3) 0.031(2) Uani 0.556(11) 1 d D U P C 1
H60A H 0.3708 0.5812 0.4092 0.046 Uiso 0.556(11) 1 calc R . P D 1
H60B H 0.4150 0.6343 0.4203 0.046 Uiso 0.556(11) 1 calc R . P D 1
H60C H 0.3733 0.6580 0.3880 0.046 Uiso 0.556(11) 1 calc R . P D 1
P51C P 0.47779(10) 0.58513(16) 0.32803(7) 0.0157(5) Uani 0 1 d . U P C 3
C58C C 0.4450(2) 0.6227(4) 0.35994(17) 0.0292(13) Uani 0 1 d D U P C 3
H58C H 0.4591 0.6018 0.3837 0.035 Uiso 0.198(11) 1 calc R . P E 3
H58D H 0.4493 0.6781 0.3614 0.035 Uiso 0.198(11) 1 calc R . P E 3
C59C C 0.3947(5) 0.6072(13) 0.3520(6) 0.030(6) Uani 0.198(11) 1 d D U P C 3
H59C H 0.3892 0.5520 0.3503 0.036 Uiso 0.198(11) 1 calc R . P E 3
H59D H 0.3792 0.6304 0.3290 0.036 Uiso 0.198(11) 1 calc R . P E 3
C60C C 0.3748(11) 0.641(2) 0.3827(9) 0.047(6) Uani 0.198(11) 1 d D U P C 3
H60D H 0.3419 0.6312 0.3778 0.071 Uiso 0.198(11) 1 calc R . P E 3
H60E H 0.3901 0.6176 0.4054 0.071 Uiso 0.198(11) 1 calc R . P E 3
H60F H 0.3802 0.6958 0.3842 0.071 Uiso 0.198(11) 1 calc R . P E 3
P51B P 0.4713(4) 0.5666(5) 0.3200(3) 0.030(2) Uani 0.246(6) 1 d D U P C 2
C52B C 0.4530(8) 0.4754(9) 0.2970(5) 0.033(3) Uani 0.246(6) 1 d D U P C 2
H52C H 0.4285 0.4878 0.2758 0.040 Uiso 0.246(6) 1 calc R . P C 2
H52D H 0.4793 0.4571 0.2883 0.040 Uiso 0.246(6) 1 calc R . P C 2
C53B C 0.4356(15) 0.4072(14) 0.3148(8) 0.101(12) Uani 0.246(6) 1 d D U P C 2
H53C H 0.4079 0.4220 0.3227 0.121 Uiso 0.246(6) 1 calc R . P C 2
H53D H 0.4594 0.3919 0.3361 0.121 Uiso 0.246(6) 1 calc R . P C 2
C54B C 0.4240(17) 0.3389(16) 0.2888(12) 0.113(15) Uani 0.246(6) 1 d D U P C 2
H54D H 0.4131 0.2965 0.3008 0.169 Uiso 0.246(6) 1 calc R . P C 2
H54E H 0.4001 0.3536 0.2679 0.169 Uiso 0.246(6) 1 calc R . P C 2
H54F H 0.4516 0.3236 0.2813 0.169 Uiso 0.246(6) 1 calc R . P C 2
C55B C 0.5224(7) 0.5388(17) 0.3564(7) 0.033(5) Uani 0.246(6) 1 d D U P C 2
H55C H 0.5462 0.5210 0.3446 0.040 Uiso 0.246(6) 1 calc R . P C 2
H55D H 0.5344 0.5857 0.3692 0.040 Uiso 0.246(6) 1 calc R . P C 2
C56B C 0.5195(14) 0.480(3) 0.3845(12) 0.031(5) Uani 0.246(6) 1 d D U P C 2
H56C H 0.5036 0.4348 0.3728 0.037 Uiso 0.246(6) 1 calc R . P C 2
H56D H 0.5013 0.5011 0.4004 0.037 Uiso 0.246(6) 1 calc R . P C 2
C57B C 0.5686(17) 0.458(3) 0.4070(12) 0.022(6) Uani 0.246(6) 1 d D U P C 2
H57D H 0.5657 0.4202 0.4249 0.034 Uiso 0.246(6) 1 calc R . P C 2
H57E H 0.5865 0.4366 0.3913 0.034 Uiso 0.246(6) 1 calc R . P C 2
H57F H 0.5842 0.5027 0.4189 0.034 Uiso 0.246(6) 1 calc R . P C 2
C58B C 0.4273(6) 0.5826(10) 0.3462(5) 0.030(3) Uani 0.246(6) 1 d D U P C 2
H58E H 0.3978 0.5941 0.3292 0.035 Uiso 0.246(6) 1 calc R . P C 2
H58F H 0.4233 0.5348 0.3583 0.035 Uiso 0.246(6) 1 calc R . P C 2
C59B C 0.4371(7) 0.6450(12) 0.3740(5) 0.035(3) Uani 0.246(6) 1 d D U P C 2
H59E H 0.4392 0.6938 0.3620 0.042 Uiso 0.246(6) 1 calc R . P C 2
H59F H 0.4672 0.6354 0.3905 0.042 Uiso 0.246(6) 1 calc R . P C 2
C60B C 0.4001(10) 0.6517(19) 0.3958(8) 0.054(6) Uani 0.246(6) 1 d D U P C 2
H60G H 0.4083 0.6927 0.4131 0.081 Uiso 0.246(6) 1 calc R . P C 2
H60H H 0.3703 0.6626 0.3797 0.081 Uiso 0.246(6) 1 calc R . P C 2
H60I H 0.3983 0.6041 0.4083 0.081 Uiso 0.246(6) 1 calc R . P C 2
C1_1 C 0.69670(14) 0.8044(3) 0.50015(14) 0.055(3) Uani 0.356(3) 1 d . U P F 1
C2_1 C 0.66188(17) 0.8559(3) 0.47867(13) 0.071(3) Uani 0.356(3) 1 d G U P F 1
C3_1 C 0.65207(17) 0.9157(2) 0.50255(14) 0.072(3) Uani 0.356(3) 1 d G U P F 1
C4_1 C 0.68083(16) 0.9012(2) 0.53876(14) 0.062(3) Uani 0.356(3) 1 d G U P F 1
C5_1 C 0.70837(13) 0.8324(3) 0.53727(14) 0.064(3) Uani 0.356(3) 1 d G U P F 1
C6_1 C 0.69416(14) 0.7269(3) 0.49337(13) 0.069(3) Uani 0.356(3) 1 d G U P F 1
C7_1 C 0.65660(16) 0.6962(3) 0.46478(12) 0.062(3) Uani 0.356(3) 1 d G U P F 1
C8_1 C 0.62388(18) 0.7446(3) 0.44459(10) 0.060(3) Uani 0.356(3) 1 d G U P F 1
C9_1 C 0.62659(18) 0.8269(3) 0.45175(11) 0.072(3) Uani 0.356(3) 1 d G U P F 1
C10_1 C 0.57920(18) 0.8559(3) 0.44699(10) 0.066(3) Uani 0.356(3) 1 d G U P F 1
C11_1 C 0.56994(18) 0.9122(3) 0.46944(13) 0.068(3) Uani 0.356(3) 1 d G U P F 1
C12_1 C 0.60752(19) 0.9430(2) 0.49809(14) 0.071(3) Uani 0.356(3) 1 d G U P F 1
C13_1 C 0.58890(19) 0.95739(19) 0.52953(15) 0.068(3) Uani 0.356(3) 1 d G U P F 1
C14_1 C 0.61592(19) 0.9437(2) 0.56363(14) 0.063(3) Uani 0.356(3) 1 d G U P F 1
C15_1 C 0.66329(17) 0.9148(2) 0.56837(14) 0.064(3) Uani 0.356(3) 1 d G U P F 1
C16_1 C 0.67226(16) 0.8604(3) 0.59833(12) 0.062(3) Uani 0.356(3) 1 d G U P F 1
C17_1 C 0.69819(14) 0.7957(3) 0.59695(12) 0.067(3) Uani 0.356(3) 1 d G U P F 1
C18_1 C 0.71681(11) 0.7813(3) 0.56546(13) 0.065(3) Uani 0.356(3) 1 d G U P F 1
C19_1 C 0.71409(11) 0.6989(3) 0.55829(13) 0.064(3) Uani 0.356(3) 1 d G U P F 1
C20_1 C 0.70312(13) 0.6726(3) 0.52335(14) 0.064(3) Uani 0.356(3) 1 d G U P F 1
C21_1 C 0.67110(16) 0.6082(2) 0.51324(14) 0.057(3) Uani 0.356(3) 1 d G U P F 1
C22_1 C 0.64237(17) 0.6227(3) 0.47702(13) 0.059(2) Uani 0.356(3) 1 d G U P F 1
C23_1 C 0.57480(18) 0.7227(3) 0.43542(9) 0.065(3) Uani 0.356(3) 1 d G U P F 1
C24_1 C 0.54727(17) 0.7914(3) 0.43691(9) 0.072(3) Uani 0.356(3) 1 d G U P F 1
C25_1 C 0.52812(17) 0.9075(3) 0.48325(13) 0.070(3) Uani 0.356(3) 1 d G U P F 1
C26_1 C 0.53985(18) 0.9355(2) 0.52037(14) 0.076(3) Uani 0.356(3) 1 d G U P F 1
C27_1 C 0.59560(19) 0.9073(2) 0.59069(12) 0.063(3) Uani 0.356(3) 1 d G U P F 1
C28_1 C 0.63038(18) 0.8558(3) 0.61212(10) 0.067(3) Uani 0.356(3) 1 d G U P F 1
C29_1 C 0.68397(15) 0.7222(3) 0.60921(10) 0.062(3) Uani 0.356(3) 1 d G U P F 1
C30_1 C 0.69374(14) 0.6625(3) 0.58535(12) 0.064(3) Uani 0.356(3) 1 d G U P F 1
C31_1 C 0.49518(14) 0.7049(3) 0.55895(14) 0.061(3) Uani 0.356(3) 1 d G U P F 1
C32_1 C 0.52991(16) 0.6534(3) 0.58040(13) 0.069(3) Uani 0.356(3) 1 d G U P F 1
C33_1 C 0.53978(17) 0.5936(2) 0.55650(14) 0.069(3) Uani 0.356(3) 1 d G U P F 1
C34_1 C 0.51103(15) 0.6081(3) 0.52029(14) 0.066(2) Uani 0.356(3) 1 d G U P F 1
C35_1 C 0.48345(12) 0.6769(3) 0.52180(14) 0.071(3) Uani 0.356(3) 1 d G U P F 1
C36_1 C 0.49764(14) 0.7824(3) 0.56570(14) 0.070(3) Uani 0.356(3) 1 d G U P F 1
C37_1 C 0.53519(17) 0.8132(3) 0.59432(12) 0.059(3) Uani 0.356(3) 1 d G U P F 1
C38_1 C 0.56798(18) 0.7647(3) 0.61449(10) 0.059(2) Uani 0.356(3) 1 d G U P F 1
C39_1 C 0.56526(18) 0.6824(3) 0.60734(11) 0.067(3) Uani 0.356(3) 1 d G U P F 1
C40_1 C 0.61261(18) 0.6534(3) 0.61209(10) 0.056(3) Uani 0.356(3) 1 d G U P F 1
C41_1 C 0.62184(18) 0.5972(2) 0.58962(12) 0.060(3) Uani 0.356(3) 1 d G U P F 1
C42_1 C 0.58430(18) 0.5663(2) 0.56096(14) 0.070(3) Uani 0.356(3) 1 d G U P F 1
C43_1 C 0.60294(18) 0.55191(19) 0.52949(14) 0.062(3) Uani 0.356(3) 1 d G U P F 1
C44_1 C 0.57593(18) 0.5656(2) 0.49545(14) 0.065(3) Uani 0.356(3) 1 d G U P F 1
C45_1 C 0.52856(16) 0.5946(3) 0.49071(14) 0.067(3) Uani 0.356(3) 1 d G U P F 1
C46_1 C 0.51958(16) 0.6490(3) 0.46074(12) 0.071(3) Uani 0.356(3) 1 d G U P F 1
C47_1 C 0.49365(13) 0.7137(3) 0.46212(12) 0.079(3) Uani 0.356(3) 1 d G U P F 1
C48_1 C 0.47501(11) 0.7281(3) 0.49361(14) 0.073(3) Uani 0.356(3) 1 d G U P F 1
C49_1 C 0.47773(12) 0.8104(3) 0.50076(14) 0.072(3) Uani 0.356(3) 1 d G U P F 1
C50_1 C 0.48869(13) 0.8368(3) 0.53574(14) 0.074(3) Uani 0.356(3) 1 d G U P F 1
C51_1 C 0.52071(16) 0.9012(3) 0.54582(14) 0.062(3) Uani 0.356(3) 1 d G U P F 1
C52_1 C 0.54947(18) 0.8866(3) 0.58204(13) 0.060(3) Uani 0.356(3) 1 d G U P F 1
C53_1 C 0.61701(18) 0.7867(3) 0.62366(9) 0.063(3) Uani 0.356(3) 1 d G U P F 1
C54_1 C 0.64458(17) 0.7179(3) 0.62218(9) 0.059(3) Uani 0.356(3) 1 d G U P F 1
C55_1 C 0.66369(16) 0.6018(2) 0.57583(13) 0.060(3) Uani 0.356(3) 1 d G U P F 1
C56_1 C 0.65204(17) 0.5739(2) 0.53872(14) 0.069(3) Uani 0.356(3) 1 d G U P F 1
C57_1 C 0.59625(18) 0.6021(3) 0.46839(12) 0.061(3) Uani 0.356(3) 1 d G U P F 1
C58_1 C 0.56144(17) 0.6536(3) 0.44696(10) 0.071(3) Uani 0.356(3) 1 d G U P F 1
C59_1 C 0.50788(15) 0.7871(3) 0.44986(11) 0.078(3) Uani 0.356(3) 1 d G U P F 1
C60_1 C 0.49802(14) 0.8469(3) 0.47375(13) 0.075(3) Uani 0.356(3) 1 d G U P F 1
C1_2 C 0.71952(9) 0.7597(2) 0.54866(11) 0.065(3) Uani 0.446(3) 1 d . U P G 2
C2_2 C 0.71102(10) 0.6853(2) 0.53073(11) 0.061(2) Uani 0.446(3) 1 d G U P G 2
C3_2 C 0.69051(12) 0.6989(2) 0.49246(10) 0.059(2) Uani 0.446(3) 1 d G U P G 2
C4_2 C 0.68637(12) 0.7816(2) 0.48676(10) 0.065(2) Uani 0.446(3) 1 d G U P G 2
C5_2 C 0.70426(10) 0.8192(2) 0.52148(11) 0.053(2) Uani 0.446(3) 1 d G U P G 2
C6_2 C 0.71278(9) 0.7689(2) 0.58279(10) 0.060(2) Uani 0.446(3) 1 d G U P G 2
C7_2 C 0.69703(11) 0.7043(2) 0.60104(9) 0.055(2) Uani 0.446(3) 1 d G U P G 2
C8_2 C 0.68904(11) 0.6343(2) 0.58418(10) 0.060(2) Uani 0.446(3) 1 d G U P G 2
C9_2 C 0.69625(11) 0.6245(2) 0.54794(11) 0.064(3) Uani 0.446(3) 1 d G U P G 2
C10_2 C 0.65999(14) 0.57338(18) 0.52795(12) 0.067(2) Uani 0.446(3) 1 d G U P G 2
C11_2 C 0.64068(14) 0.5861(2) 0.49195(11) 0.075(3) Uani 0.446(3) 1 d G U P G 2
C12_2 C 0.65642(14) 0.6508(2) 0.47365(10) 0.072(3) Uani 0.446(3) 1 d G U P G 2
C13_2 C 0.61603(15) 0.6824(3) 0.44800(8) 0.079(3) Uani 0.446(3) 1 d G U P G 2
C14_2 C 0.61207(15) 0.7603(3) 0.44260(7) 0.070(3) Uani 0.446(3) 1 d G U P G 2
C15_2 C 0.64834(14) 0.8114(3) 0.46259(9) 0.067(3) Uani 0.446(3) 1 d G U P G 2
C16_2 C 0.62587(14) 0.8807(2) 0.47166(10) 0.070(3) Uani 0.446(3) 1 d G U P G 2
C17_2 C 0.64271(14) 0.91608(19) 0.50432(12) 0.071(3) Uani 0.446(3) 1 d G U P G 2
C18_2 C 0.68314(12) 0.8844(2) 0.53001(12) 0.065(2) Uani 0.446(3) 1 d G U P G 2
C19_2 C 0.67594(13) 0.89413(19) 0.56626(11) 0.064(3) Uani 0.446(3) 1 d G U P G 2
C20_2 C 0.69032(11) 0.8382(2) 0.59183(10) 0.060(2) Uani 0.446(3) 1 d G U P G 2
C21_2 C 0.66069(13) 0.8163(2) 0.61572(8) 0.054(2) Uani 0.446(3) 1 d G U P G 2
C22_2 C 0.66488(12) 0.7335(2) 0.62145(7) 0.054(2) Uani 0.446(3) 1 d G U P G 2
C23_2 C 0.64831(14) 0.58921(19) 0.58659(11) 0.064(2) Uani 0.446(3) 1 d G U P G 2
C24_2 C 0.63043(14) 0.55165(15) 0.55186(12) 0.068(3) Uani 0.446(3) 1 d G U P G 2
C25_2 C 0.59053(15) 0.5779(2) 0.47755(11) 0.077(3) Uani 0.446(3) 1 d G U P G 2
C26_2 C 0.57531(15) 0.6374(3) 0.45040(9) 0.079(3) Uani 0.446(3) 1 d G U P G 2
C27_2 C 0.56719(14) 0.7980(3) 0.43929(7) 0.073(3) Uani 0.446(3) 1 d G U P G 2
C28_2 C 0.57569(15) 0.8724(2) 0.45724(9) 0.072(3) Uani 0.446(3) 1 d G U P G 2
C29_2 C 0.61056(15) 0.94537(15) 0.52470(12) 0.069(2) Uani 0.446(3) 1 d G U P G 2
C30_2 C 0.63102(14) 0.93181(16) 0.56294(12) 0.069(2) Uani 0.446(3) 1 d G U P G 2
C31_2 C 0.47427(9) 0.7295(3) 0.51435(11) 0.079(3) Uani 0.446(3) 1 d G U P G 2
C32_2 C 0.48273(10) 0.8038(3) 0.53228(11) 0.068(3) Uani 0.446(3) 1 d G U P G 2
C33_2 C 0.50330(11) 0.7903(2) 0.57058(11) 0.065(3) Uani 0.446(3) 1 d G U P G 2
C34_2 C 0.50746(11) 0.7075(2) 0.57628(11) 0.063(2) Uani 0.446(3) 1 d G U P G 2
C35_2 C 0.48950(10) 0.6699(2) 0.54153(12) 0.066(3) Uani 0.446(3) 1 d G U P G 2
C36_2 C 0.48096(10) 0.7202(3) 0.48024(10) 0.076(3) Uani 0.446(3) 1 d G U P G 2
C37_2 C 0.49670(11) 0.7849(3) 0.46196(9) 0.075(3) Uani 0.446(3) 1 d G U P G 2
C38_2 C 0.50476(12) 0.8549(2) 0.47885(10) 0.077(3) Uani 0.446(3) 1 d G U P G 2
C39_2 C 0.49754(11) 0.8646(2) 0.51508(11) 0.068(3) Uani 0.446(3) 1 d G U P G 2
C40_2 C 0.53377(13) 0.91576(19) 0.53505(12) 0.066(3) Uani 0.446(3) 1 d G U P G 2
C41_2 C 0.55306(14) 0.90300(19) 0.57106(11) 0.065(3) Uani 0.446(3) 1 d G U P G 2
C42_2 C 0.53737(13) 0.8383(2) 0.58937(10) 0.060(2) Uani 0.446(3) 1 d G U P G 2
C43_2 C 0.57779(14) 0.8067(2) 0.61506(8) 0.064(3) Uani 0.446(3) 1 d G U P G 2
C44_2 C 0.58170(14) 0.7289(2) 0.62042(8) 0.059(2) Uani 0.446(3) 1 d G U P G 2
C45_2 C 0.54547(13) 0.6778(2) 0.60043(10) 0.063(2) Uani 0.446(3) 1 d G U P G 2
C46_2 C 0.56792(14) 0.6085(2) 0.59135(11) 0.069(3) Uani 0.446(3) 1 d G U P G 2
C47_2 C 0.55108(14) 0.57307(18) 0.55870(12) 0.074(3) Uani 0.446(3) 1 d G U P G 2
C48_2 C 0.51062(12) 0.6048(2) 0.53300(12) 0.073(3) Uani 0.446(3) 1 d G U P G 2
C49_2 C 0.51784(13) 0.5950(2) 0.49676(12) 0.075(3) Uani 0.446(3) 1 d G U P G 2
C50_2 C 0.50342(12) 0.6510(3) 0.47116(10) 0.076(3) Uani 0.446(3) 1 d G U P G 2
C51_2 C 0.53308(14) 0.6728(3) 0.44728(8) 0.074(3) Uani 0.446(3) 1 d G U P G 2
C52_2 C 0.52892(13) 0.7556(3) 0.44159(8) 0.078(3) Uani 0.446(3) 1 d G U P G 2
C53_2 C 0.54543(14) 0.8999(2) 0.47642(10) 0.073(3) Uani 0.446(3) 1 d G U P G 2
C54_2 C 0.56337(15) 0.93755(17) 0.51114(12) 0.070(3) Uani 0.446(3) 1 d G U P G 2
C55_2 C 0.60323(15) 0.91128(18) 0.58544(11) 0.068(2) Uani 0.446(3) 1 d G U P G 2
C56_2 C 0.61850(14) 0.8518(2) 0.61261(9) 0.066(2) Uani 0.446(3) 1 d G U P G 2
C57_2 C 0.62660(14) 0.6911(2) 0.62371(7) 0.060(2) Uani 0.446(3) 1 d G U P G 2
C58_2 C 0.61808(14) 0.6168(2) 0.60576(9) 0.062(3) Uani 0.446(3) 1 d G U P G 2
C59_2 C 0.58323(15) 0.54378(15) 0.53832(12) 0.072(3) Uani 0.446(3) 1 d G U P G 2
C60_2 C 0.56268(15) 0.55730(18) 0.50003(12) 0.075(3) Uani 0.446(3) 1 d G U P G 2
C1_3 C 0.6884(3) 0.8685(5) 0.5791(2) 0.061(3) Uani 0.199(3) 1 d . U P H 3
C2_3 C 0.6957(3) 0.7972(5) 0.5998(2) 0.067(3) Uani 0.199(3) 1 d . U P H 3
C3_3 C 0.7142(2) 0.7403(5) 0.5789(2) 0.062(3) Uani 0.199(3) 1 d . U P H 3
C4_3 C 0.7185(2) 0.7766(5) 0.5454(2) 0.068(3) Uani 0.199(3) 1 d . U P H 3
C5_3 C 0.7025(2) 0.8557(5) 0.5455(3) 0.068(3) Uani 0.199(3) 1 d . U P H 3
C6_3 C 0.6505(3) 0.9138(4) 0.5794(2) 0.066(3) Uani 0.199(3) 1 d . U P H 3
C7_3 C 0.6175(3) 0.8905(4) 0.6002(2) 0.065(3) Uani 0.199(3) 1 d . U P H 3
C8_3 C 0.6243(3) 0.8235(5) 0.61967(17) 0.064(3) Uani 0.199(3) 1 d . U P H 3
C9_3 C 0.6646(3) 0.7754(5) 0.61945(17) 0.055(3) Uani 0.199(3) 1 d . U P H 3
C10_3 C 0.6502(3) 0.6953(5) 0.61946(17) 0.060(3) Uani 0.199(3) 1 d . U P H 3
C11_3 C 0.6676(3) 0.6418(5) 0.5998(2) 0.063(4) Uani 0.199(3) 1 d . U P H 3
C12_3 C 0.7007(2) 0.6650(5) 0.5789(2) 0.065(3) Uani 0.199(3) 1 d . U P H 3
C13_3 C 0.6904(3) 0.6212(5) 0.5454(3) 0.065(4) Uani 0.199(3) 1 d . U P H 3
C14_3 C 0.6943(3) 0.6552(5) 0.5138(3) 0.066(3) Uani 0.199(3) 1 d . U P H 3
C15_3 C 0.7088(2) 0.7352(5) 0.5138(2) 0.073(4) Uani 0.199(3) 1 d . U P H 3
C16_3 C 0.6825(3) 0.7706(6) 0.4804(2) 0.068(3) Uani 0.199(3) 1 d . U P H 3
C17_3 C 0.6675(3) 0.8450(5) 0.4805(2) 0.070(3) Uani 0.199(3) 1 d . U P H 3
C18_3 C 0.6778(3) 0.8889(5) 0.5141(3) 0.068(3) Uani 0.199(3) 1 d . U P H 3
C19_3 C 0.6375(3) 0.9370(4) 0.5143(3) 0.070(3) Uani 0.199(3) 1 d . U P H 3
C20_3 C 0.6243(3) 0.9491(3) 0.5459(3) 0.066(3) Uani 0.199(3) 1 d . U P H 3
C21_3 C 0.5750(3) 0.9477(4) 0.5462(3) 0.067(4) Uani 0.199(3) 1 d . U P H 3
C22_3 C 0.5708(3) 0.9115(4) 0.5797(2) 0.065(3) Uani 0.199(3) 1 d . U P H 3
C23_3 C 0.5849(3) 0.7731(5) 0.61979(17) 0.057(3) Uani 0.199(3) 1 d . U P H 3
C24_3 C 0.6009(3) 0.6940(5) 0.61968(17) 0.060(3) Uani 0.199(3) 1 d . U P H 3
C25_3 C 0.6369(3) 0.5835(4) 0.5791(2) 0.064(3) Uani 0.199(3) 1 d . U P H 3
C26_3 C 0.6510(3) 0.5708(4) 0.5455(3) 0.070(3) Uani 0.199(3) 1 d . U P H 3
C27_3 C 0.6591(3) 0.6410(5) 0.4804(2) 0.072(3) Uani 0.199(3) 1 d . U P H 3
C28_3 C 0.6519(3) 0.7122(6) 0.4597(2) 0.071(4) Uani 0.199(3) 1 d . U P H 3
C29_3 C 0.6209(3) 0.8660(5) 0.4600(2) 0.071(3) Uani 0.199(3) 1 d . U P H 3
C30_3 C 0.6023(3) 0.9228(4) 0.4809(2) 0.070(3) Uani 0.199(3) 1 d . U P H 3
C31_3 C 0.5046(3) 0.6367(5) 0.4811(2) 0.071(3) Uani 0.199(3) 1 d . U P H 3
C32_3 C 0.4972(3) 0.7079(6) 0.4604(2) 0.080(4) Uani 0.199(3) 1 d . U P H 3
C33_3 C 0.4787(2) 0.7648(6) 0.4813(2) 0.070(3) Uani 0.199(3) 1 d . U P H 3
C34_3 C 0.4745(2) 0.7287(6) 0.5149(3) 0.076(3) Uani 0.199(3) 1 d . U P H 3
C35_3 C 0.4905(2) 0.6495(5) 0.5147(3) 0.072(3) Uani 0.199(3) 1 d . U P H 3
C36_3 C 0.5424(3) 0.5913(5) 0.4809(2) 0.069(4) Uani 0.199(3) 1 d . U P H 3
C37_3 C 0.5754(3) 0.6146(5) 0.4600(2) 0.071(3) Uani 0.199(3) 1 d . U P H 3
C38_3 C 0.5686(3) 0.6817(6) 0.44059(17) 0.067(3) Uani 0.199(3) 1 d . U P H 3
C39_3 C 0.5283(3) 0.7298(6) 0.44080(17) 0.069(4) Uani 0.199(3) 1 d . U P H 3
C40_3 C 0.5428(3) 0.8098(6) 0.44078(17) 0.071(3) Uani 0.199(3) 1 d . U P H 3
C41_3 C 0.5253(3) 0.8633(5) 0.4604(2) 0.070(4) Uani 0.199(3) 1 d . U P H 3
C42_3 C 0.4923(3) 0.8401(5) 0.4813(2) 0.073(3) Uani 0.199(3) 1 d . U P H 3
C43_3 C 0.5026(3) 0.8840(5) 0.5149(3) 0.071(4) Uani 0.199(3) 1 d . U P H 3
C44_3 C 0.4986(3) 0.8500(5) 0.5464(3) 0.075(4) Uani 0.199(3) 1 d . U P H 3
C45_3 C 0.4842(2) 0.7699(6) 0.5464(3) 0.071(3) Uani 0.199(3) 1 d . U P H 3
C46_3 C 0.5104(3) 0.7346(6) 0.5799(2) 0.069(3) Uani 0.199(3) 1 d . U P H 3
C47_3 C 0.5254(3) 0.6601(5) 0.5798(2) 0.068(3) Uani 0.199(3) 1 d . U P H 3
C48_3 C 0.5151(3) 0.6162(5) 0.5462(3) 0.071(3) Uani 0.199(3) 1 d . U P H 3
C49_3 C 0.5554(3) 0.5681(4) 0.5460(3) 0.069(3) Uani 0.199(3) 1 d . U P H 3
C50_3 C 0.5687(3) 0.5560(4) 0.5143(3) 0.070(3) Uani 0.199(3) 1 d . U P H 3
C51_3 C 0.6179(3) 0.5574(4) 0.5141(3) 0.066(4) Uani 0.199(3) 1 d . U P H 3
C52_3 C 0.6221(3) 0.5937(4) 0.4805(2) 0.070(3) Uani 0.199(3) 1 d . U P H 3
C53_3 C 0.6080(3) 0.7320(6) 0.44044(17) 0.063(3) Uani 0.199(3) 1 d . U P H 3
C54_3 C 0.5920(3) 0.8112(6) 0.44057(17) 0.069(3) Uani 0.199(3) 1 d . U P H 3
C55_3 C 0.5560(3) 0.9216(4) 0.4811(2) 0.071(3) Uani 0.199(3) 1 d . U P H 3
C56_3 C 0.5420(3) 0.9344(4) 0.5147(3) 0.074(3) Uani 0.199(3) 1 d . U P H 3
C57_3 C 0.5338(3) 0.8642(5) 0.5799(2) 0.068(3) Uani 0.199(3) 1 d . U P H 3
C58_3 C 0.5411(3) 0.7929(5) 0.6005(2) 0.066(3) Uani 0.199(3) 1 d . U P H 3
C59_3 C 0.5721(3) 0.6391(5) 0.6003(2) 0.069(3) Uani 0.199(3) 1 d . U P H 3
C60_3 C 0.5906(3) 0.5822(4) 0.5794(2) 0.067(3) Uani 0.199(3) 1 d . U P H 3
C1_11 C 0.3316(3) 0.9009(6) 0.5114(3) 0.055(2) Uani 0.662(5) 1 d D U P I 1
C2_11 C 0.3624(3) 0.8324(6) 0.5175(3) 0.0510(18) Uani 0.662(5) 1 d D U P I 1
C3_11 C 0.3584(4) 0.7962(6) 0.4817(3) 0.054(2) Uani 0.662(5) 1 d D U P I 1
C4_11 C 0.3274(3) 0.8431(6) 0.4562(3) 0.0515(19) Uani 0.662(5) 1 d D U P I 1
C5_11 C 0.3102(4) 0.9068(6) 0.4746(3) 0.057(2) Uani 0.662(5) 1 d D U P I 1
C6_11 C 0.3083(5) 0.9200(9) 0.5356(4) 0.059(2) Uani 0.662(5) 1 d D U P I 1
C7_11 C 0.3111(4) 0.8769(6) 0.5675(3) 0.056(2) Uani 0.662(5) 1 d D U P I 1
C8_11 C 0.3383(5) 0.8149(7) 0.5738(4) 0.050(2) Uani 0.662(5) 1 d D U P I 1
C9_11 C 0.3664(4) 0.7896(6) 0.5469(3) 0.050(2) Uani 0.662(5) 1 d D U P I 1
C10_11 C 0.3663(3) 0.7079(6) 0.5464(3) 0.0444(18) Uani 0.662(5) 1 d D U P I 1
C11_11 C 0.3632(3) 0.6717(6) 0.5133(3) 0.0469(18) Uani 0.662(5) 1 d D U P I 1
C12_11 C 0.3596(3) 0.7180(6) 0.4807(3) 0.0512(19) Uani 0.662(5) 1 d D U P I 1
C13_11 C 0.3277(3) 0.6794(7) 0.4501(3) 0.057(2) Uani 0.662(5) 1 d D U P I 1
C14_11 C 0.2979(4) 0.7256(8) 0.4245(3) 0.0510(18) Uani 0.662(5) 1 d D U P I 1
C15_11 C 0.2964(4) 0.8049(7) 0.4266(3) 0.049(2) Uani 0.662(5) 1 d D U P I 1
C16_11 C 0.2466(5) 0.8255(8) 0.4141(4) 0.051(2) Uani 0.662(5) 1 d D U P I 1
C17_11 C 0.2319(5) 0.8885(8) 0.4309(4) 0.053(2) Uani 0.662(5) 1 d D U P I 1
C18_11 C 0.2625(4) 0.9300(8) 0.4603(4) 0.054(2) Uani 0.662(5) 1 d D U P I 1
C19_11 C 0.2366(4) 0.9512(5) 0.4865(3) 0.056(2) Uani 0.662(5) 1 d D U P I 1
C20_11 C 0.2588(4) 0.9479(5) 0.5229(3) 0.057(2) Uani 0.662(5) 1 d D U P I 1
C21_11 C 0.2315(4) 0.9145(7) 0.5465(4) 0.056(2) Uani 0.662(5) 1 d D U P I 1
C22_11 C 0.2649(4) 0.8733(6) 0.5759(2) 0.056(2) Uani 0.662(5) 1 d D U P I 1
C23_11 C 0.3240(4) 0.7453(6) 0.5883(3) 0.045(2) Uani 0.662(5) 1 d D U P I 1
C24_11 C 0.3405(4) 0.6798(7) 0.5717(3) 0.046(2) Uani 0.662(5) 1 d D U P I 1
C25_11 C 0.3343(4) 0.6056(7) 0.5034(3) 0.050(2) Uani 0.662(5) 1 d D U P I 1
C26_11 C 0.3130(4) 0.6097(6) 0.4648(3) 0.054(2) Uani 0.662(5) 1 d D U P I 1
C27_11 C 0.2518(4) 0.6940(7) 0.4116(3) 0.052(2) Uani 0.662(5) 1 d D U P I 1
C28_11 C 0.2190(4) 0.7556(6) 0.4042(4) 0.0443(19) Uani 0.662(5) 1 d D U P I 1
C29_11 C 0.1864(5) 0.8841(8) 0.4372(3) 0.052(3) Uani 0.662(5) 1 d D U P I 1
C30_11 C 0.1899(5) 0.9242(7) 0.4726(4) 0.049(3) Uani 0.662(5) 1 d D U P I 1
C1_12 C 0.3607(8) 0.8144(10) 0.5481(5) 0.050(3) Uani 0.338(5) 1 d D U P I 2
C2_12 C 0.3730(6) 0.7509(9) 0.5264(4) 0.055(3) Uani 0.338(5) 1 d D U P I 2
C3_12 C 0.3646(8) 0.7758(11) 0.4885(4) 0.057(3) Uani 0.338(5) 1 d D U P I 2
C4_12 C 0.3485(6) 0.8531(10) 0.4887(5) 0.062(4) Uani 0.338(5) 1 d D U P I 2
C5_12 C 0.3462(6) 0.8762(10) 0.5255(5) 0.057(3) Uani 0.338(5) 1 d D U P I 2
C6_12 C 0.3415(9) 0.7949(11) 0.5748(7) 0.049(3) Uani 0.338(5) 1 d D U P I 2
C7_12 C 0.3296(7) 0.7199(11) 0.5842(6) 0.045(3) Uani 0.338(5) 1 d D U P I 2
C8_12 C 0.3392(9) 0.6611(12) 0.5648(6) 0.048(3) Uani 0.338(5) 1 d D U P I 2
C9_12 C 0.3642(6) 0.6798(10) 0.5345(5) 0.044(3) Uani 0.338(5) 1 d D U P I 2
C10_12 C 0.3475(7) 0.6238(12) 0.5072(5) 0.045(3) Uani 0.338(5) 1 d D U P I 2
C11_12 C 0.3375(5) 0.6461(9) 0.4709(4) 0.045(2) Uani 0.338(5) 1 d D U P I 2
C12_12 C 0.3463(6) 0.7261(10) 0.4617(5) 0.048(3) Uani 0.338(5) 1 d D U P I 2
C13_12 C 0.3111(6) 0.7541(10) 0.4306(5) 0.042(3) Uani 0.338(5) 1 d D U P I 2
C14_12 C 0.2969(8) 0.8304(10) 0.4308(6) 0.046(3) Uani 0.338(5) 1 d D U P I 2
C15_12 C 0.3146(6) 0.8806(11) 0.4590(5) 0.049(3) Uani 0.338(5) 1 d D U P I 2
C16_12 C 0.2755(7) 0.9291(16) 0.4647(6) 0.056(3) Uani 0.338(5) 1 d D U P I 2
C17_12 C 0.2727(6) 0.9489(10) 0.4991(5) 0.056(3) Uani 0.338(5) 1 d D U P I 2
C18_12 C 0.3089(8) 0.9251(18) 0.5292(6) 0.061(3) Uani 0.338(5) 1 d D U P I 2
C19_12 C 0.2870(6) 0.9071(10) 0.5587(5) 0.061(3) Uani 0.338(5) 1 d D U P I 2
C20_12 C 0.3026(6) 0.8466(10) 0.5806(5) 0.058(3) Uani 0.338(5) 1 d D U P I 2
C21_12 C 0.2675(7) 0.7998(12) 0.5923(5) 0.050(4) Uani 0.338(5) 1 d D U P I 2
C22_12 C 0.2842(8) 0.7186(12) 0.5944(8) 0.0443(19) Uani 0.338(5) 1 d D U P I 2
C23_12 C 0.3082(7) 0.5969(12) 0.5528(6) 0.040(4) Uani 0.338(5) 1 d D U P I 2
C24_12 C 0.3127(8) 0.5766(15) 0.5172(6) 0.039(4) Uani 0.338(5) 1 d D U P I 2
C25_12 C 0.2962(6) 0.6229(10) 0.4462(5) 0.050(3) Uani 0.338(5) 1 d D U P I 2
C26_12 C 0.2829(7) 0.6865(11) 0.4211(5) 0.0510(18) Uani 0.338(5) 1 d D U P I 2
C27_12 C 0.2490(7) 0.8483(12) 0.4171(6) 0.039(3) Uani 0.338(5) 1 d D U P I 2
C28_12 C 0.2342(8) 0.9075(14) 0.4375(6) 0.046(3) Uani 0.338(5) 1 d D U P I 2
C29_12 C 0.2280(6) 0.9462(10) 0.5085(5) 0.054(3) Uani 0.338(5) 1 d D U P I 2
C30_12 C 0.2402(8) 0.9299(17) 0.5475(7) 0.056(2) Uani 0.338(5) 1 d D U P I 2
C1_101 C 0.4483(7) 0.7380(15) 0.6533(7) 0.054(5) Uani 0.509(10) 1 d D U P J 1
H1A_101 H 0.4696 0.7736 0.6680 0.081 Uiso 0.509(10) 1 calc R . P J 1
H1B_101 H 0.4395 0.7567 0.6288 0.081 Uiso 0.509(10) 1 calc R . P J 1
H1C_101 H 0.4631 0.6886 0.6538 0.081 Uiso 0.509(10) 1 calc R . P J 1
C2_101 C 0.4055(5) 0.7304(7) 0.6678(4) 0.044(3) Uani 0.509(10) 1 d D U P J 1
C3_101 C 0.3870(5) 0.6592(8) 0.6725(3) 0.052(3) Uani 0.509(10) 1 d D U P J 1
H3_101 H 0.4019 0.6148 0.6673 0.062 Uiso 0.509(10) 1 calc R . P J 1
C4_101 C 0.3468(5) 0.6531(9) 0.6846(4) 0.064(3) Uani 0.509(10) 1 d D U P J 1
H4_101 H 0.3342 0.6048 0.6870 0.077 Uiso 0.509(10) 1 calc R . P J 1
C5_101 C 0.3250(5) 0.7184(9) 0.6934(4) 0.067(3) Uani 0.509(10) 1 d D U P J 1
H5_101 H 0.2982 0.7137 0.7020 0.080 Uiso 0.509(10) 1 calc R . P J 1
C6_101 C 0.3428(5) 0.7902(10) 0.6894(4) 0.064(3) Uani 0.509(10) 1 d D U P J 1
H6_101 H 0.3281 0.8344 0.6950 0.077 Uiso 0.509(10) 1 calc R . P J 1
C7_101 C 0.3833(4) 0.7951(8) 0.6769(4) 0.053(3) Uani 0.509(10) 1 d D U P J 1
H7_101 H 0.3959 0.8435 0.6745 0.064 Uiso 0.509(10) 1 calc R . P J 1
C1_102 C 0.4479(7) 0.7559(16) 0.6501(7) 0.054(5) Uani 0.491(10) 1 d D U P J 2
H1A_102 H 0.4590 0.8064 0.6461 0.081 Uiso 0.491(10) 1 calc GR . P J 2
H1B_102 H 0.4394 0.7287 0.6275 0.081 Uiso 0.491(10) 1 calc GR . P J 2
H1C_102 H 0.4721 0.7281 0.6667 0.081 Uiso 0.491(10) 1 calc GR . P J 2
C2_102 C 0.4059(5) 0.7629(8) 0.6657(4) 0.047(3) Uani 0.491(10) 1 d D U P J 2
C3_102 C 0.3860(5) 0.6987(9) 0.6777(4) 0.054(3) Uani 0.491(10) 1 d D U P J 2
H3_102 H 0.3997 0.6507 0.6766 0.064 Uiso 0.491(10) 1 calc R . P J 2
C4_102 C 0.3464(5) 0.7037(10) 0.6911(4) 0.067(3) Uani 0.491(10) 1 d D U P J 2
H4_102 H 0.3332 0.6595 0.6983 0.080 Uiso 0.491(10) 1 calc R . P J 2
C5_102 C 0.3268(6) 0.7743(9) 0.6936(4) 0.065(3) Uani 0.491(10) 1 d D U P J 2
H5_102 H 0.3005 0.7783 0.7030 0.078 Uiso 0.491(10) 1 calc R . P J 2
C6_102 C 0.3460(4) 0.8398(9) 0.6823(4) 0.060(3) Uani 0.491(10) 1 d D U P J 2
H6_102 H 0.3325 0.8878 0.6838 0.072 Uiso 0.491(10) 1 calc R . P J 2
C7_102 C 0.3854(4) 0.8333(8) 0.6686(4) 0.049(3) Uani 0.491(10) 1 d D U P J 2
H7_102 H 0.3983 0.8776 0.6613 0.059 Uiso 0.491(10) 1 calc R . P J 2
C1_111 C 0.3181(6) 0.4157(10) 0.2768(5) 0.099(6) Uani 0.475(11) 1 d D U P K 1
H1A_111 H 0.2907 0.3838 0.2715 0.149 Uiso 0.475(11) 1 calc GR . P K 1
H1B_111 H 0.3431 0.3890 0.2932 0.149 Uiso 0.475(11) 1 calc GR . P K 1
H1C_111 H 0.3273 0.4271 0.2548 0.149 Uiso 0.475(11) 1 calc GR . P K 1
C2_111 C 0.3077(5) 0.4896(9) 0.2941(4) 0.070(3) Uani 0.475(11) 1 d D U P K 1
C3_111 C 0.3151(6) 0.5628(9) 0.2826(4) 0.063(3) Uani 0.475(11) 1 d D U P K 1
H3_111 H 0.3275 0.5696 0.2625 0.075 Uiso 0.475(11) 1 calc R . P K 1
C4_111 C 0.3038(6) 0.6275(9) 0.3013(4) 0.056(3) Uani 0.475(11) 1 d D U P K 1
H4_111 H 0.3090 0.6771 0.2938 0.067 Uiso 0.475(11) 1 calc R . P K 1
C5_111 C 0.2848(11) 0.6168(11) 0.3311(6) 0.060(3) Uani 0.475(11) 1 d D U P K 1
H5_111 H 0.2756 0.6590 0.3428 0.072 Uiso 0.475(11) 1 calc R . P K 1
C6_111 C 0.2796(15) 0.5432(12) 0.3432(8) 0.074(4) Uani 0.475(11) 1 d D U P K 1
H6_111 H 0.2698 0.5356 0.3645 0.089 Uiso 0.475(11) 1 calc R . P K 1
C7_111 C 0.2889(9) 0.4813(11) 0.3237(6) 0.082(4) Uani 0.475(11) 1 d D U P K 1
H7_111 H 0.2823 0.4321 0.3307 0.099 Uiso 0.475(11) 1 calc R . P K 1
C1_112 C 0.3204(5) 0.4968(11) 0.2486(3) 0.084(5) Uani 0.525(11) 1 d D U P K 2
H1A_112 H 0.3357 0.4478 0.2534 0.126 Uiso 0.525(11) 1 calc GR . P K 2
H1B_112 H 0.3417 0.5337 0.2427 0.126 Uiso 0.525(11) 1 calc GR . P K 2
H1C_112 H 0.2936 0.4920 0.2285 0.126 Uiso 0.525(11) 1 calc GR . P K 2
C2_112 C 0.3055(4) 0.5228(9) 0.2807(3) 0.058(3) Uani 0.525(11) 1 d D U P K 2
C3_112 C 0.3017(6) 0.5973(9) 0.2932(4) 0.071(3) Uani 0.525(11) 1 d D U P K 2
H3_112 H 0.3095 0.6385 0.2802 0.085 Uiso 0.525(11) 1 calc R . P K 2
C4_112 C 0.2866(11) 0.6123(12) 0.3246(6) 0.072(3) Uani 0.525(11) 1 d D U P K 2
H4_112 H 0.2862 0.6625 0.3330 0.086 Uiso 0.525(11) 1 calc R . P K 2
C5_112 C 0.2723(14) 0.5524(11) 0.3430(8) 0.078(4) Uani 0.525(11) 1 d D U P K 2
H5_112 H 0.2582 0.5622 0.3620 0.093 Uiso 0.525(11) 1 calc R . P K 2
C6_112 C 0.2789(8) 0.4782(10) 0.3331(5) 0.080(4) Uani 0.525(11) 1 d D U P K 2
H6_112 H 0.2720 0.4372 0.3466 0.096 Uiso 0.525(11) 1 calc R . P K 2
C7_112 C 0.2961(6) 0.4649(9) 0.3030(4) 0.071(3) Uani 0.525(11) 1 d D U P K 2
H7_112 H 0.3017 0.4142 0.2974 0.085 Uiso 0.525(11) 1 calc R . P K 2
C1_121 C 0.3232(3) 1.0333(6) 0.2505(2) 0.071(3) Uani 0.752(5) 1 d D U P A 1
H1A_121 H 0.3454 1.0052 0.2408 0.106 Uiso 0.752(5) 1 calc GR . P A 1
H1B_121 H 0.3371 1.0806 0.2610 0.106 Uiso 0.752(5) 1 calc GR . P A 1
H1C_121 H 0.2961 1.0445 0.2315 0.106 Uiso 0.752(5) 1 calc GR . P A 1
C2_121 C 0.3093(3) 0.9862(5) 0.2789(2) 0.055(2) Uani 0.752(5) 1 d D U P A 1
C3_121 C 0.3054(4) 0.9078(6) 0.2736(2) 0.075(2) Uani 0.752(5) 1 d D U P A 1
H3_121 H 0.3111 0.8864 0.2527 0.090 Uiso 0.752(5) 1 calc R . P A 1
C4_121 C 0.2932(6) 0.8606(7) 0.2992(3) 0.092(3) Uani 0.752(5) 1 d D U P A 1
H4_121 H 0.2915 0.8076 0.2956 0.111 Uiso 0.752(5) 1 calc R . P A 1
C5_121 C 0.2835(8) 0.8921(7) 0.3305(4) 0.082(3) Uani 0.752(5) 1 d D U P A 1
H5_121 H 0.2737 0.8608 0.3470 0.098 Uiso 0.752(5) 1 calc R . P A 1
C6_121 C 0.2887(5) 0.9699(7) 0.3363(3) 0.077(3) Uani 0.752(5) 1 d D U P A 1
H6_121 H 0.2825 0.9919 0.3569 0.093 Uiso 0.752(5) 1 calc R . P A 1
C7_121 C 0.3031(4) 1.0155(6) 0.3112(2) 0.070(2) Uani 0.752(5) 1 d D U P A 1
H7_121 H 0.3089 1.0675 0.3163 0.084 Uiso 0.752(5) 1 calc R . P A 1
C1_122 C 0.3148(15) 1.0964(18) 0.2789(10) 0.128(14) Uani 0.248(5) 1 d D U P A 2
H1A_122 H 0.3091 1.0889 0.2532 0.192 Uiso 0.248(5) 1 calc GR . P A 2
H1B_122 H 0.3471 1.1087 0.2886 0.192 Uiso 0.248(5) 1 calc GR . P A 2
H1C_122 H 0.2956 1.1378 0.2838 0.192 Uiso 0.248(5) 1 calc GR . P A 2
C2_122 C 0.3030(9) 1.0243(15) 0.2962(6) 0.079(5) Uani 0.248(5) 1 d D U P A 2
C3_122 C 0.3102(12) 0.9547(16) 0.2810(7) 0.071(4) Uani 0.248(5) 1 d D U P A 2
H3_122 H 0.3219 0.9541 0.2603 0.086 Uiso 0.248(5) 1 calc DR . P A 2
C4_122 C 0.3006(17) 0.8857(15) 0.2959(10) 0.086(4) Uani 0.248(5) 1 d D U P A 2
H4_122 H 0.3059 0.8391 0.2854 0.103 Uiso 0.248(5) 1 calc R . P A 2
C5_122 C 0.283(2) 0.8865(17) 0.3265(12) 0.081(4) Uani 0.248(5) 1 d D U P A 2
H5_122 H 0.2768 0.8403 0.3368 0.097 Uiso 0.248(5) 1 calc R . P A 2
C6_122 C 0.2747(16) 0.9554(17) 0.3418(9) 0.082(5) Uani 0.248(5) 1 d D U P A 2
H6_122 H 0.2627 0.9559 0.3623 0.098 Uiso 0.248(5) 1 calc R . P A 2
C7_122 C 0.2844(12) 1.0243(15) 0.3264(7) 0.079(4) Uani 0.248(5) 1 d D U P A 2
H7_122 H 0.2785 1.0709 0.3365 0.095 Uiso 0.248(5) 1 calc R . P A 2

loop_
_atom_site_aniso_label
_atom_site_aniso_U_11
_atom_site_aniso_U_22
_atom_site_aniso_U_33
_atom_site_aniso_U_23
_atom_site_aniso_U_13
_atom_site_aniso_U_12
Te1 0.01605(13) 0.01963(13) 0.01804(13) 0.00067(9) 0.00528(10) -0.00007(9)
Te2 0.02161(14) 0.01772(13) 0.01850(14) -0.00129(9) 0.00663(10) -0.00368(9)
Te3 0.01806(13) 0.02635(14) 0.01335(12) -0.00047(10) 0.00301(9) -0.00215(10)
Te4 0.01666(13) 0.01712(13) 0.01757(13) 0.00117(9) 0.00396(10) 0.00077(9)
Co10 0.0187(3) 0.0189(3) 0.0166(3) -0.0002(2) 0.0049(2) -0.0015(2)
P11 0.0189(5) 0.0258(5) 0.0189(5) -0.0013(4) 0.0031(4) -0.0012(4)
C12 0.022(3) 0.039(3) 0.019(3) 0.003(2) 0.006(2) -0.001(2)
C13 0.021(3) 0.068(5) 0.026(3) -0.001(3) 0.005(3) 0.003(3)
C14 0.025(3) 0.079(6) 0.033(4) 0.001(4) 0.007(3) 0.005(4)
C15 0.023(3) 0.024(3) 0.025(3) -0.001(2) 0.004(2) -0.005(2)
C16 0.034(3) 0.026(3) 0.023(3) -0.006(2) 0.002(2) -0.004(2)
C17 0.033(6) 0.035(4) 0.048(5) -0.018(4) 0.003(4) -0.006(3)
C18 0.024(3) 0.032(3) 0.016(3) 0.001(2) 0.002(2) 0.000(2)
C19 0.042(4) 0.032(3) 0.028(3) 0.007(3) -0.006(3) 0.001(3)
C20 0.041(9) 0.035(5) 0.045(5) 0.017(4) 0.001(5) -0.001(4)
C12B 0.024(5) 0.046(7) 0.031(6) 0.000(6) 0.006(5) -0.005(5)
C13B 0.023(7) 0.09(2) 0.042(10) -0.001(10) 0.006(6) -0.010(7)
C14B 0.026(9) 0.13(3) 0.053(13) -0.005(14) 0.014(9) -0.016(12)
C15B 0.026(7) 0.033(6) 0.029(6) -0.007(5) 0.003(6) -0.001(5)
C16B 0.063(15) 0.035(7) 0.039(10) -0.009(6) -0.002(9) -0.005(7)
C17B 0.051(18) 0.045(10) 0.048(12) -0.019(9) -0.001(11) -0.001(10)
C18B 0.022(6) 0.032(6) 0.035(7) -0.003(5) -0.003(5) -0.001(5)
C19B 0.027(9) 0.056(10) 0.053(10) 0.017(8) 0.009(8) 0.010(8)
C20B 0.028(17) 0.052(11) 0.056(13) 0.014(10) -0.007(10) 0.003(9)
Co30 0.0193(3) 0.0206(3) 0.0152(3) -0.0023(2) 0.0043(2) -0.0028(2)
P31 0.017(3) 0.0304(7) 0.0207(16) -0.0125(9) 0.0055(18) -0.0089(16)
C32 0.036(6) 0.041(4) 0.044(6) -0.019(4) -0.016(5) 0.011(4)
C33 0.073(8) 0.036(5) 0.060(7) -0.004(4) 0.018(6) 0.005(5)
C34 0.080(9) 0.041(5) 0.061(7) 0.003(5) 0.013(6) 0.005(5)
C35 0.015(4) 0.023(4) 0.024(3) -0.008(3) -0.001(3) -0.005(3)
C36 0.025(4) 0.025(4) 0.019(3) -0.012(3) 0.000(3) -0.002(3)
C37 0.035(4) 0.031(4) 0.027(5) -0.015(4) -0.002(4) -0.005(3)
C38 0.035(6) 0.046(5) 0.040(6) -0.015(4) 0.012(5) -0.014(5)
C39 0.049(8) 0.041(7) 0.045(5) -0.005(4) 0.021(6) 0.008(5)
C40 0.071(8) 0.037(7) 0.080(8) 0.028(6) 0.056(6) 0.030(6)
P31B 0.017(3) 0.0304(7) 0.0207(16) -0.0125(9) 0.0055(18) -0.0089(16)
C32B 0.028(6) 0.024(4) 0.030(6) -0.011(4) -0.001(5) 0.010(4)
C33B 0.043(6) 0.017(4) 0.033(5) -0.002(4) -0.003(4) 0.009(4)
C34B 0.072(9) 0.034(6) 0.055(8) 0.008(5) 0.003(7) 0.021(5)
C35B 0.032(5) 0.031(5) 0.024(4) -0.002(4) -0.005(4) -0.009(5)
C36B 0.039(6) 0.049(6) 0.042(6) -0.010(5) 0.006(5) -0.013(5)
C37B 0.033(6) 0.046(7) 0.050(7) -0.024(6) 0.005(5) -0.010(5)
C38B 0.033(6) 0.025(4) 0.032(6) -0.008(4) 0.008(5) -0.001(5)
C39B 0.056(10) 0.042(8) 0.045(6) 0.001(6) 0.016(7) 0.007(6)
C40B 0.097(12) 0.088(17) 0.092(10) 0.043(12) 0.063(9) 0.028(12)
Co50 0.0164(3) 0.0236(3) 0.0149(3) 0.0008(2) 0.0032(2) 0.0016(2)
P51 0.0159(9) 0.0199(11) 0.0114(10) -0.0016(7) 0.0037(8) -0.0044(7)
C52 0.022(3) 0.027(3) 0.017(3) -0.002(2) 0.005(2) -0.007(2)
C53 0.036(3) 0.020(3) 0.025(3) -0.001(2) 0.005(2) -0.004(2)
C54 0.068(6) 0.035(4) 0.072(6) -0.026(4) 0.003(5) -0.012(4)
C55 0.017(3) 0.025(3) 0.018(3) 0.003(2) 0.001(2) -0.008(2)
C56 0.029(5) 0.028(5) 0.026(3) 0.006(3) 0.001(3) -0.014(3)
C57 0.037(6) 0.043(6) 0.051(8) 0.021(6) -0.005(5) -0.002(4)
C58 0.034(3) 0.033(3) 0.025(3) -0.009(2) 0.018(2) -0.004(2)
C59 0.028(4) 0.030(4) 0.029(4) 0.001(3) 0.013(3) 0.001(3)
C60 0.031(5) 0.040(5) 0.026(4) -0.005(4) 0.014(4) -0.003(4)
P51C 0.0159(9) 0.0199(11) 0.0114(10) -0.0016(7) 0.0037(8) -0.0044(7)
C58C 0.034(3) 0.033(3) 0.025(3) -0.009(2) 0.018(2) -0.004(2)
C59C 0.029(7) 0.026(11) 0.041(11) -0.004(9) 0.020(6) 0.006(6)
C60C 0.048(10) 0.049(12) 0.056(11) -0.012(10) 0.034(9) 0.001(10)
P51B 0.034(4) 0.034(4) 0.020(4) 0.002(3) 0.004(3) 0.007(3)
C52B 0.039(7) 0.030(7) 0.030(7) -0.001(6) 0.007(6) -0.009(6)
C53B 0.11(2) 0.09(2) 0.09(2) -0.001(19) -0.01(2) -0.01(2)
C54B 0.14(4) 0.07(3) 0.12(3) -0.02(2) 0.02(3) 0.02(3)
C55B 0.035(10) 0.028(9) 0.027(8) -0.003(7) -0.011(8) -0.001(9)
C56B 0.031(10) 0.034(11) 0.026(8) 0.009(8) 0.000(8) -0.014(9)
C57B 0.028(13) 0.017(10) 0.018(10) 0.007(8) -0.002(10) 0.004(10)
C58B 0.039(6) 0.029(6) 0.029(6) -0.005(5) 0.024(5) -0.004(6)
C59B 0.037(7) 0.040(7) 0.031(7) -0.004(6) 0.014(6) 0.003(6)
C60B 0.049(12) 0.060(13) 0.055(12) -0.008(11) 0.016(10) -0.006(11)
C1_1 0.040(5) 0.076(5) 0.064(5) -0.001(4) 0.039(4) -0.018(4)
C2_1 0.073(6) 0.081(6) 0.066(5) 0.008(4) 0.030(4) -0.014(5)
C3_1 0.075(5) 0.067(5) 0.081(5) 0.008(4) 0.033(4) -0.012(4)
C4_1 0.060(5) 0.058(5) 0.073(5) -0.007(4) 0.027(4) -0.028(4)
C5_1 0.049(5) 0.075(5) 0.073(5) -0.005(4) 0.023(4) -0.017(4)
C6_1 0.059(5) 0.082(5) 0.074(5) -0.003(4) 0.032(4) -0.001(4)
C7_1 0.065(5) 0.077(5) 0.058(5) -0.006(4) 0.041(4) 0.003(4)
C8_1 0.076(5) 0.080(5) 0.036(5) 0.003(4) 0.036(4) 0.007(4)
C9_1 0.076(5) 0.083(5) 0.063(6) 0.007(4) 0.028(4) 0.000(4)
C10_1 0.077(5) 0.078(5) 0.044(6) 0.013(4) 0.019(4) 0.013(4)
C11_1 0.073(5) 0.071(5) 0.063(5) 0.014(4) 0.024(4) 0.009(4)
C12_1 0.082(5) 0.060(6) 0.074(5) 0.009(4) 0.024(4) -0.003(4)
C13_1 0.078(5) 0.052(6) 0.078(5) 0.008(4) 0.027(4) 0.006(4)
C14_1 0.077(5) 0.044(5) 0.075(5) -0.008(4) 0.028(4) -0.003(4)
C15_1 0.067(5) 0.053(5) 0.074(5) -0.010(4) 0.020(4) -0.011(4)
C16_1 0.060(5) 0.062(5) 0.057(5) -0.014(4) 0.002(4) -0.015(4)
C17_1 0.054(5) 0.077(5) 0.063(5) -0.004(4) -0.001(4) -0.005(4)
C18_1 0.040(5) 0.086(4) 0.066(5) 0.000(4) 0.007(4) -0.009(4)
C19_1 0.031(7) 0.082(6) 0.077(6) 0.005(4) 0.009(5) 0.008(5)
C20_1 0.039(5) 0.077(5) 0.083(5) -0.004(4) 0.024(4) 0.011(4)
C21_1 0.054(5) 0.055(6) 0.070(5) -0.005(4) 0.031(4) 0.021(4)
C22_1 0.066(4) 0.062(5) 0.059(4) -0.011(4) 0.037(4) 0.001(4)
C23_1 0.077(5) 0.086(5) 0.036(6) -0.004(4) 0.017(4) 0.000(4)
C24_1 0.072(5) 0.096(5) 0.045(5) 0.004(4) 0.007(4) 0.004(4)
C25_1 0.065(5) 0.079(6) 0.068(5) 0.015(4) 0.020(4) 0.020(4)
C26_1 0.080(5) 0.073(6) 0.080(5) 0.011(4) 0.031(4) 0.017(4)
C27_1 0.078(5) 0.050(5) 0.065(5) -0.014(4) 0.025(4) 0.003(4)
C28_1 0.084(5) 0.059(5) 0.058(5) -0.009(4) 0.015(4) -0.001(4)
C29_1 0.051(5) 0.078(5) 0.050(5) 0.007(4) -0.004(4) 0.006(4)
C30_1 0.048(5) 0.073(5) 0.066(5) 0.011(4) 0.005(4) 0.011(4)
C31_1 0.043(5) 0.087(5) 0.068(5) -0.007(4) 0.042(4) -0.017(4)
C32_1 0.067(5) 0.082(5) 0.068(5) 0.004(4) 0.037(4) -0.023(4)
C33_1 0.067(5) 0.067(5) 0.082(5) 0.001(4) 0.035(4) -0.021(4)
C34_1 0.052(4) 0.078(5) 0.074(5) -0.013(4) 0.028(4) -0.032(4)
C35_1 0.045(5) 0.097(5) 0.076(5) -0.007(4) 0.025(4) -0.016(4)
C36_1 0.058(6) 0.091(5) 0.072(5) -0.005(4) 0.035(5) 0.001(4)
C37_1 0.072(5) 0.062(5) 0.057(5) -0.004(4) 0.040(4) 0.008(4)
C38_1 0.076(4) 0.064(5) 0.045(5) 0.000(4) 0.031(4) 0.004(4)
C39_1 0.071(5) 0.071(5) 0.066(6) 0.002(4) 0.030(4) -0.004(4)
C40_1 0.072(5) 0.056(5) 0.045(5) 0.008(4) 0.024(4) 0.000(4)
C41_1 0.069(5) 0.053(5) 0.064(5) 0.007(4) 0.026(4) 0.001(4)
C42_1 0.076(4) 0.065(5) 0.075(5) -0.001(4) 0.027(4) -0.015(4)
C43_1 0.073(5) 0.044(6) 0.074(5) -0.007(4) 0.031(4) -0.004(4)
C44_1 0.071(5) 0.061(5) 0.070(5) -0.016(4) 0.032(4) -0.019(4)
C45_1 0.058(5) 0.075(6) 0.071(5) -0.025(4) 0.021(4) -0.026(4)
C46_1 0.058(5) 0.095(5) 0.056(5) -0.019(4) 0.007(4) -0.020(4)
C47_1 0.054(6) 0.111(5) 0.066(6) -0.005(4) 0.004(5) -0.002(4)
C48_1 0.039(5) 0.110(5) 0.070(5) -0.003(4) 0.013(4) -0.008(4)
C49_1 0.033(7) 0.106(6) 0.076(6) 0.004(5) 0.011(5) 0.013(5)
C50_1 0.054(6) 0.092(6) 0.080(5) 0.000(4) 0.025(4) 0.013(5)
C51_1 0.061(6) 0.063(6) 0.072(5) 0.004(4) 0.035(4) 0.028(4)
C52_1 0.072(4) 0.054(5) 0.066(5) -0.003(4) 0.037(4) 0.009(4)
C53_1 0.080(5) 0.063(5) 0.045(6) -0.004(4) 0.016(4) -0.001(4)
C54_1 0.066(5) 0.066(5) 0.042(5) 0.006(4) 0.005(4) -0.002(4)
C55_1 0.060(5) 0.057(5) 0.064(5) 0.011(4) 0.020(4) 0.012(4)
C56_1 0.076(5) 0.057(5) 0.079(5) 0.001(4) 0.031(4) 0.008(4)
C57_1 0.069(5) 0.065(5) 0.055(5) -0.017(4) 0.026(4) -0.004(4)
C58_1 0.075(5) 0.085(5) 0.051(5) -0.014(4) 0.013(4) -0.005(4)
C59_1 0.061(6) 0.113(5) 0.055(6) 0.003(4) 0.003(4) 0.008(4)
C60_1 0.051(5) 0.101(5) 0.066(5) 0.014(4) 0.004(4) 0.015(4)
C1_2 0.036(5) 0.087(5) 0.074(5) 0.002(4) 0.019(4) -0.004(4)
C2_2 0.031(5) 0.080(5) 0.080(5) 0.000(4) 0.028(4) 0.014(4)
C3_2 0.044(5) 0.080(5) 0.071(5) -0.004(4) 0.047(4) 0.011(4)
C4_2 0.054(5) 0.087(5) 0.066(4) 0.001(4) 0.039(4) -0.005(4)
C5_2 0.032(4) 0.076(5) 0.062(5) 0.004(4) 0.033(4) -0.021(3)
C6_2 0.037(4) 0.080(5) 0.059(5) 0.001(4) 0.003(4) -0.005(4)
C7_2 0.036(5) 0.072(5) 0.050(5) 0.006(4) -0.003(4) 0.010(4)
C8_2 0.051(4) 0.064(5) 0.066(4) 0.014(3) 0.015(3) 0.009(4)
C9_2 0.052(5) 0.067(5) 0.078(5) 0.002(4) 0.026(4) 0.022(4)
C10_2 0.071(5) 0.057(5) 0.082(5) -0.007(4) 0.035(4) 0.014(4)
C11_2 0.079(5) 0.073(6) 0.078(5) -0.021(4) 0.027(4) 0.002(4)
C12_2 0.078(5) 0.082(5) 0.066(5) -0.012(4) 0.036(4) 0.010(4)
C13_2 0.084(5) 0.100(6) 0.058(6) -0.013(5) 0.023(5) 0.003(4)
C14_2 0.079(5) 0.097(5) 0.042(5) 0.003(4) 0.030(4) 0.005(4)
C15_2 0.070(5) 0.091(5) 0.052(5) 0.013(4) 0.036(4) 0.001(4)
C16_2 0.083(5) 0.076(6) 0.060(5) 0.023(4) 0.035(4) -0.001(4)
C17_2 0.074(5) 0.066(5) 0.083(5) 0.015(4) 0.038(4) -0.014(4)
C18_2 0.061(5) 0.063(5) 0.077(5) 0.003(4) 0.027(4) -0.026(4)
C19_2 0.062(5) 0.056(5) 0.073(5) -0.007(4) 0.014(4) -0.020(4)
C20_2 0.052(4) 0.063(5) 0.059(4) -0.008(3) 0.000(3) -0.015(4)
C21_2 0.057(5) 0.065(5) 0.030(5) -0.013(4) -0.005(4) -0.008(4)
C22_2 0.053(4) 0.069(4) 0.037(4) 0.006(4) 0.002(3) -0.001(3)
C23_2 0.064(5) 0.058(5) 0.074(5) 0.013(4) 0.024(4) 0.005(4)
C24_2 0.071(5) 0.051(6) 0.086(5) 0.001(4) 0.026(4) 0.002(4)
C25_2 0.082(4) 0.078(5) 0.072(5) -0.023(4) 0.022(4) -0.007(4)
C26_2 0.087(5) 0.092(5) 0.057(5) -0.022(4) 0.015(4) -0.005(4)
C27_2 0.069(5) 0.101(5) 0.047(5) 0.006(4) 0.013(4) 0.007(4)
C28_2 0.081(5) 0.084(5) 0.052(5) 0.021(4) 0.023(4) 0.013(4)
C29_2 0.077(4) 0.055(5) 0.079(4) 0.009(4) 0.029(3) -0.003(4)
C30_2 0.077(5) 0.050(5) 0.079(4) -0.004(4) 0.020(4) -0.007(4)
C31_2 0.044(5) 0.109(5) 0.084(5) -0.004(4) 0.018(4) -0.008(4)
C32_2 0.038(5) 0.095(5) 0.077(5) 0.006(4) 0.027(4) 0.014(4)
C33_2 0.049(5) 0.091(5) 0.070(5) -0.002(4) 0.044(4) 0.009(4)
C34_2 0.051(5) 0.083(5) 0.070(5) 0.000(4) 0.041(4) -0.010(4)
C35_2 0.036(5) 0.094(5) 0.076(5) -0.006(4) 0.030(4) -0.024(4)
C36_2 0.040(5) 0.114(5) 0.068(5) -0.010(4) 0.000(4) -0.009(4)
C37_2 0.047(6) 0.114(5) 0.055(6) 0.005(4) -0.006(4) 0.008(4)
C38_2 0.053(5) 0.102(5) 0.071(5) 0.017(4) 0.006(4) 0.017(4)
C39_2 0.045(5) 0.081(6) 0.080(5) 0.016(4) 0.019(4) 0.032(4)
C40_2 0.069(5) 0.064(5) 0.076(4) 0.015(4) 0.036(4) 0.026(4)
C41_2 0.075(5) 0.053(5) 0.074(5) -0.006(4) 0.032(4) 0.014(4)
C42_2 0.076(4) 0.059(5) 0.058(4) 0.000(4) 0.041(3) 0.016(3)
C43_2 0.079(5) 0.074(5) 0.045(5) -0.008(4) 0.027(4) 0.005(4)
C44_2 0.071(4) 0.071(5) 0.043(5) 0.008(4) 0.030(4) 0.005(3)
C45_2 0.061(5) 0.080(5) 0.061(5) 0.007(4) 0.039(4) -0.010(4)
C46_2 0.076(5) 0.066(6) 0.075(6) 0.012(4) 0.038(4) -0.011(4)
C47_2 0.073(5) 0.068(5) 0.087(5) 0.001(4) 0.034(4) -0.017(4)
C48_2 0.061(5) 0.078(5) 0.082(5) -0.012(4) 0.022(4) -0.031(4)
C49_2 0.059(5) 0.084(5) 0.079(5) -0.024(4) 0.012(4) -0.030(4)
C50_2 0.054(5) 0.099(5) 0.066(5) -0.020(4) -0.002(4) -0.022(4)
C51_2 0.066(5) 0.104(5) 0.046(5) -0.024(4) 0.000(4) -0.013(4)
C52_2 0.064(5) 0.112(5) 0.049(5) -0.003(4) 0.000(4) 0.000(4)
C53_2 0.070(5) 0.082(5) 0.069(4) 0.018(4) 0.019(4) 0.016(4)
C54_2 0.071(5) 0.062(5) 0.081(5) 0.016(4) 0.026(4) 0.011(4)
C55_2 0.084(5) 0.052(5) 0.069(5) -0.013(4) 0.024(4) 0.004(4)
C56_2 0.083(4) 0.061(5) 0.053(5) -0.013(4) 0.017(4) 0.002(4)
C57_2 0.062(4) 0.073(5) 0.047(4) 0.012(4) 0.019(4) -0.003(3)
C58_2 0.074(5) 0.059(5) 0.061(5) 0.018(4) 0.030(4) 0.004(4)
C59_2 0.076(4) 0.060(5) 0.083(5) -0.007(4) 0.027(4) -0.010(4)
C60_2 0.077(5) 0.065(6) 0.082(5) -0.023(4) 0.017(4) -0.021(4)
C1_3 0.055(5) 0.060(5) 0.062(5) -0.006(4) 0.005(4) -0.016(4)
C2_3 0.059(6) 0.073(6) 0.063(6) -0.002(4) 0.004(5) -0.006(5)
C3_3 0.039(6) 0.077(5) 0.063(6) 0.000(4) 0.000(5) -0.003(4)
C4_3 0.046(6) 0.085(5) 0.073(5) 0.000(4) 0.013(5) -0.007(5)
C5_3 0.057(6) 0.073(6) 0.076(5) -0.002(4) 0.018(5) -0.016(5)
C6_3 0.071(5) 0.056(6) 0.071(6) -0.004(5) 0.018(4) -0.008(5)
C7_3 0.080(5) 0.054(5) 0.062(5) -0.005(4) 0.019(4) 0.002(4)
C8_3 0.078(5) 0.061(5) 0.053(6) -0.002(4) 0.017(4) -0.003(4)
C9_3 0.060(5) 0.063(6) 0.035(6) -0.002(5) -0.003(4) -0.004(4)
C10_3 0.063(5) 0.068(5) 0.046(5) 0.006(4) 0.010(4) 0.002(4)
C11_3 0.059(6) 0.065(6) 0.066(7) 0.003(5) 0.016(5) 0.006(5)
C12_3 0.050(6) 0.073(5) 0.070(6) 0.007(4) 0.013(5) 0.007(5)
C13_3 0.056(7) 0.067(7) 0.075(5) 0.001(5) 0.021(5) 0.013(5)
C14_3 0.046(6) 0.080(6) 0.078(5) -0.003(4) 0.023(5) 0.009(5)
C15_3 0.063(8) 0.085(6) 0.075(6) -0.001(4) 0.022(5) -0.002(5)
C16_3 0.058(5) 0.085(5) 0.069(5) 0.000(4) 0.032(5) -0.005(4)
C17_3 0.071(6) 0.082(6) 0.064(6) 0.005(4) 0.030(5) -0.009(5)
C18_3 0.067(5) 0.068(5) 0.074(5) 0.002(4) 0.025(4) -0.016(4)
C19_3 0.076(5) 0.063(5) 0.078(5) 0.006(4) 0.030(4) -0.008(4)
C20_3 0.078(5) 0.050(6) 0.074(5) 0.001(4) 0.023(4) -0.003(5)
C21_3 0.076(6) 0.053(8) 0.076(6) 0.001(5) 0.025(4) 0.009(5)
C22_3 0.076(5) 0.054(5) 0.070(5) -0.010(4) 0.026(4) 0.007(4)
C23_3 0.073(4) 0.061(5) 0.041(5) -0.002(4) 0.026(4) 0.000(4)
C24_3 0.069(5) 0.065(5) 0.049(6) 0.005(4) 0.021(4) 0.001(4)
C25_3 0.067(5) 0.058(6) 0.070(5) 0.008(4) 0.021(4) 0.004(4)
C26_3 0.074(5) 0.061(6) 0.080(5) -0.002(4) 0.028(4) 0.006(4)
C27_3 0.074(6) 0.079(6) 0.068(6) -0.006(5) 0.026(5) 0.005(5)
C28_3 0.069(6) 0.086(6) 0.065(7) -0.004(5) 0.029(5) 0.000(5)
C29_3 0.079(5) 0.077(6) 0.062(6) 0.006(5) 0.029(5) -0.001(4)
C30_3 0.077(5) 0.069(7) 0.070(6) 0.006(5) 0.027(4) -0.001(5)
C31_3 0.055(5) 0.088(5) 0.066(5) -0.013(4) 0.008(4) -0.021(4)
C32_3 0.062(7) 0.104(6) 0.070(7) -0.001(5) 0.010(6) -0.003(5)
C33_3 0.037(6) 0.100(5) 0.070(6) 0.000(4) 0.005(5) -0.004(5)
C34_3 0.047(6) 0.103(5) 0.079(5) -0.005(4) 0.018(4) -0.010(5)
C35_3 0.051(6) 0.089(6) 0.079(5) -0.008(4) 0.021(5) -0.020(5)
C36_3 0.068(6) 0.074(7) 0.065(6) -0.014(5) 0.018(5) -0.019(5)
C37_3 0.078(5) 0.076(5) 0.059(5) -0.011(4) 0.019(4) -0.006(4)
C38_3 0.076(5) 0.083(5) 0.045(6) -0.008(4) 0.017(4) -0.007(4)
C39_3 0.064(6) 0.093(6) 0.045(7) -0.005(5) 0.002(5) -0.002(5)
C40_3 0.070(6) 0.094(6) 0.049(6) 0.006(5) 0.011(5) 0.007(4)
C41_3 0.066(7) 0.080(7) 0.064(7) 0.011(5) 0.018(5) 0.008(5)
C42_3 0.051(6) 0.097(6) 0.069(6) 0.011(4) 0.010(5) 0.009(5)
C43_3 0.054(7) 0.083(7) 0.077(6) 0.009(5) 0.018(5) 0.019(6)
C44_3 0.063(8) 0.089(6) 0.077(6) -0.001(5) 0.023(5) 0.005(6)
C45_3 0.051(6) 0.093(6) 0.077(5) -0.001(4) 0.028(5) 0.001(5)
C46_3 0.059(6) 0.086(5) 0.072(6) -0.004(4) 0.034(5) -0.008(4)
C47_3 0.064(5) 0.080(5) 0.069(5) 0.002(4) 0.035(4) -0.015(4)
C48_3 0.062(5) 0.077(5) 0.077(5) -0.007(4) 0.027(4) -0.023(4)
C49_3 0.071(5) 0.066(6) 0.077(5) -0.002(4) 0.031(4) -0.016(5)
C50_3 0.078(5) 0.064(6) 0.073(5) -0.012(4) 0.024(4) -0.014(5)
C51_3 0.076(6) 0.050(8) 0.076(6) -0.010(5) 0.025(4) -0.001(5)
C52_3 0.073(5) 0.072(5) 0.070(5) -0.016(4) 0.024(4) -0.001(4)
C53_3 0.074(5) 0.081(5) 0.041(5) -0.002(4) 0.025(4) 0.000(4)
C54_3 0.073(5) 0.084(5) 0.051(7) 0.004(5) 0.018(5) 0.004(4)
C55_3 0.070(5) 0.075(6) 0.070(5) 0.013(5) 0.022(4) 0.010(4)
C56_3 0.075(5) 0.073(6) 0.079(5) 0.009(4) 0.026(4) 0.015(5)
C57_3 0.075(6) 0.068(6) 0.068(6) -0.001(5) 0.028(5) 0.009(5)
C58_3 0.074(5) 0.071(5) 0.060(5) -0.002(4) 0.030(4) 0.004(4)
C59_3 0.075(5) 0.067(6) 0.070(6) -0.005(5) 0.031(4) -0.007(4)
C60_3 0.073(5) 0.063(6) 0.070(6) -0.002(5) 0.027(4) -0.005(4)
C1_11 0.039(4) 0.048(4) 0.070(4) 0.004(3) -0.004(3) -0.022(3)
C2_11 0.018(3) 0.067(4) 0.064(4) 0.003(3) 0.002(3) -0.016(3)
C3_11 0.022(4) 0.084(4) 0.060(4) 0.012(3) 0.017(3) -0.003(3)
C4_11 0.032(4) 0.073(5) 0.055(4) 0.020(3) 0.021(3) -0.010(3)
C5_11 0.044(4) 0.059(5) 0.068(4) 0.013(3) 0.013(3) -0.017(3)
C6_11 0.057(4) 0.041(4) 0.066(4) -0.011(3) -0.010(3) -0.020(3)
C7_11 0.064(4) 0.045(4) 0.046(4) -0.020(3) -0.014(3) -0.010(3)
C8_11 0.042(4) 0.058(5) 0.035(4) -0.016(3) -0.017(3) -0.008(3)
C9_11 0.025(4) 0.063(4) 0.052(4) -0.008(3) -0.008(3) -0.008(3)
C10_11 0.015(3) 0.063(4) 0.046(4) -0.003(3) -0.011(3) 0.007(3)
C11_11 0.019(3) 0.070(4) 0.050(4) -0.004(3) 0.005(3) 0.014(3)
C12_11 0.024(4) 0.087(4) 0.047(4) 0.000(3) 0.016(3) 0.010(3)
C13_11 0.041(4) 0.092(5) 0.043(4) -0.008(3) 0.022(3) 0.020(3)
C14_11 0.043(4) 0.085(4) 0.032(3) -0.004(3) 0.023(3) 0.010(3)
C15_11 0.040(3) 0.080(5) 0.034(4) 0.010(3) 0.020(3) 0.003(3)
C16_11 0.054(4) 0.066(6) 0.032(4) 0.016(4) 0.011(3) 0.003(4)
C17_11 0.058(4) 0.050(6) 0.050(5) 0.018(4) 0.008(3) 0.004(4)
C18_11 0.051(4) 0.040(4) 0.068(4) 0.019(3) 0.007(3) -0.007(4)
C19_11 0.060(4) 0.034(4) 0.066(4) 0.003(3) 0.001(3) 0.002(3)
C20_11 0.068(4) 0.030(4) 0.062(4) -0.014(3) -0.005(3) -0.004(3)
C21_11 0.072(4) 0.029(5) 0.062(3) -0.030(3) 0.005(3) -0.002(4)
C22_11 0.076(5) 0.050(5) 0.032(4) -0.030(3) -0.006(3) 0.009(4)
C23_11 0.038(4) 0.063(5) 0.024(4) -0.010(3) -0.011(3) 0.007(4)
C24_11 0.038(4) 0.059(5) 0.028(4) -0.007(3) -0.013(3) 0.015(4)
C25_11 0.024(5) 0.065(5) 0.060(4) -0.008(3) 0.009(3) 0.022(3)
C26_11 0.042(5) 0.071(4) 0.050(4) -0.017(3) 0.013(3) 0.031(3)
C27_11 0.048(5) 0.087(5) 0.021(4) -0.012(3) 0.011(4) 0.018(4)
C28_11 0.045(3) 0.075(5) 0.011(2) -0.003(4) 0.003(2) 0.007(4)
C29_11 0.048(5) 0.055(6) 0.048(6) 0.021(4) 0.000(4) 0.008(4)
C30_11 0.055(5) 0.027(4) 0.058(7) 0.013(4) 0.001(4) 0.015(4)
C1_12 0.031(6) 0.063(6) 0.049(5) -0.015(4) -0.005(4) -0.009(5)
C2_12 0.040(8) 0.070(5) 0.049(6) -0.009(4) 0.002(5) 0.001(5)
C3_12 0.035(7) 0.081(6) 0.055(5) 0.000(4) 0.010(4) 0.000(5)
C4_12 0.048(7) 0.073(7) 0.065(5) 0.001(4) 0.011(5) -0.008(5)
C5_12 0.040(5) 0.058(5) 0.065(5) -0.006(4) 0.000(4) -0.016(4)
C6_12 0.041(5) 0.060(6) 0.035(5) -0.015(4) -0.011(4) -0.008(4)
C7_12 0.041(5) 0.062(6) 0.027(5) -0.009(4) -0.004(4) 0.004(4)
C8_12 0.042(6) 0.060(6) 0.036(6) -0.006(4) -0.002(5) 0.010(5)
C9_12 0.021(5) 0.066(5) 0.041(5) -0.006(4) -0.003(4) 0.015(4)
C10_12 0.023(6) 0.064(6) 0.047(4) -0.004(4) 0.009(4) 0.013(4)
C11_12 0.029(5) 0.069(5) 0.043(4) -0.005(4) 0.022(4) 0.019(4)
C12_12 0.027(5) 0.078(5) 0.042(5) 0.001(4) 0.019(4) 0.009(4)
C13_12 0.034(5) 0.068(5) 0.032(5) -0.001(4) 0.023(4) 0.004(4)
C14_12 0.042(5) 0.062(6) 0.040(6) 0.010(4) 0.024(4) -0.001(4)
C15_12 0.045(5) 0.056(6) 0.053(5) 0.008(4) 0.022(4) -0.010(4)
C16_12 0.054(6) 0.044(6) 0.069(5) 0.007(5) 0.013(5) -0.007(5)
C17_12 0.059(6) 0.034(7) 0.072(6) -0.004(5) 0.009(4) -0.006(5)
C18_12 0.057(5) 0.047(6) 0.070(6) -0.012(5) -0.001(4) -0.013(5)
C19_12 0.065(6) 0.049(6) 0.060(6) -0.023(4) -0.002(4) -0.009(4)
C20_12 0.057(6) 0.063(6) 0.045(6) -0.022(4) -0.002(5) -0.010(4)
C21_12 0.046(7) 0.070(7) 0.025(8) -0.021(6) -0.006(6) -0.005(5)
C22_12 0.045(3) 0.075(5) 0.011(2) -0.003(4) 0.003(2) 0.007(4)
C23_12 0.032(7) 0.050(8) 0.037(8) -0.001(6) 0.006(6) 0.020(5)
C24_12 0.030(7) 0.050(8) 0.039(8) -0.006(6) 0.010(6) 0.019(6)
C25_12 0.038(6) 0.068(6) 0.047(6) -0.014(4) 0.017(5) 0.020(5)
C26_12 0.043(4) 0.085(4) 0.032(3) -0.004(3) 0.023(3) 0.010(3)
C27_12 0.045(5) 0.045(7) 0.035(6) 0.027(5) 0.022(4) -0.003(5)
C28_12 0.051(6) 0.041(8) 0.050(6) 0.020(5) 0.022(5) -0.003(5)
C29_12 0.061(5) 0.027(5) 0.068(5) -0.013(5) 0.005(4) -0.002(5)
C30_12 0.072(4) 0.029(5) 0.062(3) -0.030(3) 0.005(3) -0.002(4)
C1_101 0.041(6) 0.066(11) 0.053(9) 0.000(8) 0.009(6) -0.004(6)
C2_101 0.039(4) 0.069(7) 0.022(4) -0.001(5) 0.000(3) -0.005(5)
C3_101 0.059(5) 0.071(7) 0.025(5) -0.003(5) 0.009(4) -0.011(5)
C4_101 0.067(6) 0.095(7) 0.034(6) -0.002(5) 0.018(5) -0.014(5)
C5_101 0.066(6) 0.101(7) 0.036(5) -0.002(5) 0.019(5) -0.005(6)
C6_101 0.058(6) 0.099(7) 0.036(5) -0.005(5) 0.012(4) -0.002(5)
C7_101 0.054(5) 0.071(7) 0.034(6) -0.005(5) 0.008(4) -0.002(5)
C1_102 0.040(6) 0.074(12) 0.047(8) 0.000(8) 0.008(6) 0.004(7)
C2_102 0.040(5) 0.074(7) 0.022(5) 0.002(5) 0.000(4) 0.003(5)
C3_102 0.054(5) 0.075(7) 0.029(5) 0.003(5) 0.004(4) 0.000(5)
C4_102 0.066(6) 0.098(7) 0.039(5) 0.008(5) 0.017(5) 0.001(6)
C5_102 0.060(6) 0.099(7) 0.038(5) 0.004(5) 0.017(5) 0.000(6)
C6_102 0.054(5) 0.095(7) 0.032(6) 0.000(5) 0.010(4) 0.006(5)
C7_102 0.046(5) 0.072(7) 0.027(6) -0.002(5) 0.005(4) 0.003(5)
C1_111 0.086(13) 0.103(10) 0.106(14) -0.042(9) 0.017(11) -0.007(8)
C2_111 0.061(7) 0.090(7) 0.052(6) -0.016(5) 0.003(5) -0.010(5)
C3_111 0.055(6) 0.093(7) 0.040(5) -0.022(5) 0.012(5) -0.005(6)
C4_111 0.058(6) 0.087(7) 0.021(5) -0.013(5) 0.008(5) -0.009(6)
C5_111 0.067(7) 0.086(6) 0.030(7) -0.009(5) 0.018(5) -0.009(5)
C6_111 0.083(11) 0.088(6) 0.051(6) -0.006(5) 0.015(6) -0.016(6)
C7_111 0.089(8) 0.096(6) 0.062(7) -0.013(5) 0.018(5) -0.011(5)
C1_112 0.057(8) 0.147(14) 0.049(7) -0.014(7) 0.013(6) -0.012(9)
C2_112 0.051(6) 0.082(7) 0.037(5) 0.000(5) 0.004(4) -0.007(5)
C3_112 0.070(6) 0.093(7) 0.044(6) -0.006(5) 0.006(5) -0.006(6)
C4_112 0.076(7) 0.091(6) 0.046(7) -0.009(5) 0.011(6) -0.009(5)
C5_112 0.090(11) 0.093(6) 0.052(6) -0.012(5) 0.021(6) -0.016(6)
C6_112 0.100(9) 0.097(6) 0.049(7) -0.010(5) 0.027(6) -0.013(6)
C7_112 0.080(7) 0.090(6) 0.044(6) -0.006(5) 0.017(5) -0.005(5)
C1_121 0.058(5) 0.103(7) 0.051(5) 0.021(5) 0.013(4) 0.044(5)
C2_121 0.068(5) 0.063(4) 0.032(3) 0.000(3) 0.005(3) 0.038(4)
C3_121 0.121(6) 0.073(5) 0.032(4) 0.003(3) 0.017(4) 0.033(4)
C4_121 0.149(9) 0.084(6) 0.040(4) 0.012(4) 0.016(5) 0.016(6)
C5_121 0.105(7) 0.101(6) 0.032(5) 0.006(4) 0.004(5) 0.012(5)
C6_121 0.097(8) 0.095(6) 0.039(4) 0.003(4) 0.015(4) 0.027(5)
C7_121 0.094(6) 0.079(5) 0.037(4) -0.002(4) 0.017(4) 0.031(4)
C1_122 0.18(4) 0.103(11) 0.11(2) 0.019(12) 0.06(3) 0.015(13)
C2_122 0.102(10) 0.086(7) 0.050(8) 0.002(6) 0.016(8) 0.024(7)
C3_122 0.095(7) 0.080(6) 0.036(6) 0.006(5) 0.010(6) 0.025(6)
C4_122 0.131(8) 0.085(7) 0.041(6) 0.009(5) 0.019(6) 0.021(6)
C5_122 0.105(9) 0.097(7) 0.035(7) 0.008(6) 0.008(7) 0.018(7)
C6_122 0.100(11) 0.095(7) 0.047(7) 0.007(6) 0.012(7) 0.020(7)
C7_122 0.098(10) 0.090(7) 0.047(8) 0.004(6) 0.013(7) 0.023(7)

loop_
_atom_type_symbol
_atom_type_description
_atom_type_scat_dispersion_real
_atom_type_scat_dispersion_imag
_atom_type_scat_source
C C 0.0033 0.0016 'International Tables Vol C Tables 4.2.6.8 and 6.1.1.4'
H H 0.0000 0.0000 'International Tables Vol C Tables 4.2.6.8 and 6.1.1.4'
P P 0.1023 0.0942 'International Tables Vol C Tables 4.2.6.8 and 6.1.1.4'
Co Co 0.3494 0.9721 'International Tables Vol C Tables 4.2.6.8 and 6.1.1.4'
Te Te -0.5308 1.6751 'International Tables Vol C Tables 4.2.6.8 and 6.1.1.4'

loop_
_exptl_crystal_face_index_h
_exptl_crystal_face_index_k
_exptl_crystal_face_index_l
_exptl_crystal_face_perp_dist
-40 -7 17 0.0544
3 0 -53 0.0667
14 -20 21 0.0469
6 21 -27 0.0477
-8 -17 -34 0.0715
39 8 -18 0.0922
-11 18 35 0.0733
24 -17 -31 0.0745
-37 11 17 0.0699
-13 0 53 0.0634
-24 -12 -26 0.0680
15 15 31 0.0674

loop_
_geom_angle_atom_site_label_1
_geom_angle_atom_site_label_2
_geom_angle_atom_site_label_3
_geom_angle
_geom_angle_site_symmetry_1
_geom_angle_site_symmetry_3
Co30 Te1 Co10 80.923(19) 2_655 .
Co50 Te1 Co10 80.726(19) 2_655 .
Co50 Te1 Co30 74.38(2) 2_655 2_655
Co10 Te2 Co30 81.244(19) . 2_655
Co30 Te2 Co10 76.698(19) . .
Co30 Te2 Co30 75.30(2) . 2_655
Co10 Te3 Co30 76.714(19) . .
Co10 Te3 Co50 75.201(19) . .
Co50 Te3 Co30 74.713(19) . .
Co10 Te4 Co50 75.121(19) . .
Co10 Te4 Co50 81.076(19) . 2_655
Co50 Te4 Co50 76.08(2) . 2_655
Te2 Co10 Te1 83.640(18) . .
Te3 Co10 Te1 155.13(3) . .
Te3 Co10 Te2 89.255(19) . .
Te3 Co10 Te4 92.352(19) . .
Te4 Co10 Te1 83.792(18) . .
Te4 Co10 Te2 153.30(3) . .
P11 Co10 Te1 104.55(4) . .
P11 Co10 Te2 103.40(4) . .
P11 Co10 Te3 100.28(4) . .
P11 Co10 Te4 102.52(4) . .
C12 P11 Co10 112.84(18) . .
C12 P11 C18 102.8(3) . .
C15 P11 Co10 117.3(2) . .
C15 P11 C12 102.4(3) . .
C15 P11 C18 99.9(3) . .
C18 P11 Co10 119.25(19) . .
C12B P11 Co10 111.6(5) . .
C15B P11 Co10 117.6(6) . .
C15B P11 C12B 99.4(8) . .
C18B P11 Co10 119.9(5) . .
C18B P11 C12B 103.6(8) . .
C18B P11 C15B 102.0(8) . .
P11 C12 H12A 107.9 . .
P11 C12 H12B 107.9 . .
H12A C12 H12B 107.2 . .
C13 C12 P11 117.8(4) . .
C13 C12 H12A 107.9 . .
C13 C12 H12B 107.9 . .
C12 C13 H13A 109.3 . .
C12 C13 H13B 109.3 . .
C12 C13 C14 111.4(5) . .
H13A C13 H13B 108.0 . .
C14 C13 H13A 109.3 . .
C14 C13 H13B 109.3 . .
C13 C14 H14A 109.5 . .
C13 C14 H14B 109.5 . .
C13 C14 H14C 109.5 . .
H14A C14 H14B 109.5 . .
H14A C14 H14C 109.5 . .
H14B C14 H14C 109.5 . .
P11 C15 H15A 108.2 . .
P11 C15 H15B 108.2 . .
H15A C15 H15B 107.4 . .
C16 C15 P11 116.2(4) . .
C16 C15 H15A 108.2 . .
C16 C15 H15B 108.2 . .
C15 C16 H16A 109.2 . .
C15 C16 H16B 109.2 . .
C15 C16 C17 112.1(6) . .
H16A C16 H16B 107.9 . .
C17 C16 H16A 109.2 . .
C17 C16 H16B 109.2 . .
C16 C17 H17A 109.5 . .
C16 C17 H17B 109.5 . .
C16 C17 H17C 109.5 . .
H17A C17 H17B 109.5 . .
H17A C17 H17C 109.5 . .
H17B C17 H17C 109.5 . .
P11 C18 H18A 107.8 . .
P11 C18 H18B 107.8 . .
H18A C18 H18B 107.2 . .
C19 C18 P11 118.0(4) . .
C19 C18 H18A 107.8 . .
C19 C18 H18B 107.8 . .
C18 C19 H19A 109.2 . .
C18 C19 H19B 109.2 . .
C18 C19 C20 112.2(9) . .
H19A C19 H19B 107.9 . .
C20 C19 H19A 109.2 . .
C20 C19 H19B 109.2 . .
C19 C20 H20A 109.5 . .
C19 C20 H20B 109.5 . .
C19 C20 H20C 109.5 . .
H20A C20 H20B 109.5 . .
H20A C20 H20C 109.5 . .
H20B C20 H20C 109.5 . .
P11 C12B H12C 107.4 . .
P11 C12B H12D 107.4 . .
H12C C12B H12D 106.9 . .
C13B C12B P11 119.9(11) . .
C13B C12B H12C 107.4 . .
C13B C12B H12D 107.4 . .
C12B C13B H13C 109.0 . .
C12B C13B H13D 109.0 . .
C12B C13B C14B 113.1(15) . .
H13C C13B H13D 107.8 . .
C14B C13B H13C 109.0 . .
C14B C13B H13D 109.0 . .
C13B C14B H14D 109.5 . .
C13B C14B H14E 109.5 . .
C13B C14B H14F 109.5 . .
H14D C14B H14E 109.5 . .
H14D C14B H14F 109.5 . .
H14E C14B H14F 109.5 . .
P11 C15B H15C 107.3 . .
P11 C15B H15D 107.3 . .
H15C C15B H15D 106.9 . .
C16B C15B P11 120.2(12) . .
C16B C15B H15C 107.3 . .
C16B C15B H15D 107.3 . .
C15B C16B H16C 109.0 . .
C15B C16B H16D 109.0 . .
C15B C16B C17B 112.8(18) . .
H16C C16B H16D 107.8 . .
C17B C16B H16C 109.0 . .
C17B C16B H16D 109.0 . .
C16B C17B H17D 109.5 . .
C16B C17B H17E 109.5 . .
C16B C17B H17F 109.5 . .
H17D C17B H17E 109.5 . .
H17D C17B H17F 109.5 . .
H17E C17B H17F 109.5 . .
P11 C18B H18C 108.8 . .
P11 C18B H18D 108.8 . .
H18C C18B H18D 107.7 . .
C19B C18B P11 113.9(12) . .
C19B C18B H18C 108.8 . .
C19B C18B H18D 108.8 . .
C18B C19B H19C 109.6 . .
C18B C19B H19D 109.6 . .
C18B C19B C20B 110.1(19) . .
H19C C19B H19D 108.1 . .
C20B C19B H19C 109.6 . .
C20B C19B H19D 109.6 . .
C19B C20B H20D 109.5 . .
C19B C20B H20E 109.5 . .
C19B C20B H20F 109.5 . .
H20D C20B H20E 109.5 . .
H20D C20B H20F 109.5 . .
H20E C20B H20F 109.5 . .
Te1 Co30 Te2 83.438(18) 2_655 2_655
Te2 Co30 Te1 157.11(3) . 2_655
Te2 Co30 Te2 90.45(2) . 2_655
Te2 Co30 Te3 88.891(19) . .
Te3 Co30 Te1 90.109(19) . 2_655
Te3 Co30 Te2 161.68(3) . 2_655
P31 Co30 Te1 105.8(2) . 2_655
P31 Co30 Te2 97.1(2) . .
P31 Co30 Te2 102.7(2) . 2_655
P31 Co30 Te3 95.5(2) . .
P31B Co30 Te1 99.8(2) . 2_655
P31B Co30 Te2 96.3(3) . 2_655
P31B Co30 Te2 102.8(3) . .
P31B Co30 Te3 101.7(3) . .
C32 P31 Co30 115.6(6) . .
C35 P31 Co30 115.0(4) . .
C35 P31 C32 103.0(6) . .
C38 P31 Co30 116.8(6) . .
C38 P31 C32 98.6(7) . .
C38 P31 C35 105.7(6) . .
P31 C32 H32A 103.9 . .
P31 C32 H32B 103.9 . .
H32A C32 H32B 105.4 . .
C33 C32 P31 133.2(11) . .
C33 C32 H32A 103.9 . .
C33 C32 H32B 103.9 . .
C32 C33 H33A 108.1 . .
C32 C33 H33B 108.1 . .
C32 C33 C34 116.9(10) . .
H33A C33 H33B 107.3 . .
C34 C33 H33A 108.1 . .
C34 C33 H33B 108.1 . .
C33 C34 H34A 109.5 . .
C33 C34 H34B 109.5 . .
C33 C34 H34C 109.5 . .
H34A C34 H34B 109.5 . .
H34A C34 H34C 109.5 . .
H34B C34 H34C 109.5 . .
P31 C35 H35A 108.5 . .
P31 C35 H35B 108.6 . .
H35A C35 H35B 107.5 . .
C36 C35 P31 114.9(6) . .
C36 C35 H35A 108.6 . .
C36 C35 H35B 108.5 . .
C35 C36 H36A 109.3 . .
C35 C36 H36B 109.3 . .
C35 C36 C37 111.5(7) . .
H36A C36 H36B 108.0 . .
C37 C36 H36A 109.3 . .
C37 C36 H36B 109.3 . .
C36 C37 H37A 109.5 . .
C36 C37 H37B 109.5 . .
C36 C37 H37C 109.5 . .
H37A C37 H37B 109.5 . .
H37A C37 H37C 109.5 . .
H37B C37 H37C 109.5 . .
P31 C38 H38A 108.2 . .
P31 C38 H38B 108.2 . .
H38A C38 H38B 107.4 . .
C39 C38 P31 116.3(10) . .
C39 C38 H38A 108.2 . .
C39 C38 H38B 108.2 . .
C38 C39 H39A 109.3 . .
C38 C39 H39B 109.3 . .
C38 C39 C40 111.8(12) . .
H39A C39 H39B 107.9 . .
C40 C39 H39A 109.3 . .
C40 C39 H39B 109.3 . .
C39 C40 H40A 109.5 . .
C39 C40 H40B 109.5 . .
C39 C40 H40C 109.5 . .
H40A C40 H40B 109.5 . .
H40A C40 H40C 109.5 . .
H40B C40 H40C 109.5 . .
C32B P31B Co30 115.6(7) . .
C32B P31B C35B 101.7(7) . .
C32B P31B C38B 100.7(7) . .
C35B P31B Co30 117.1(6) . .
C38B P31B Co30 118.5(7) . .
C38B P31B C35B 100.4(7) . .
P31B C32B H32C 108.8 . .
P31B C32B H32D 108.8 . .
H32C C32B H32D 107.7 . .
C33B C32B P31B 113.9(9) . .
C33B C32B H32C 108.8 . .
C33B C32B H32D 108.8 . .
C32B C33B H33C 110.2 . .
C32B C33B H33D 110.2 . .
C32B C33B C34B 107.7(10) . .
H33C C33B H33D 108.5 . .
C34B C33B H33C 110.2 . .
C34B C33B H33D 110.2 . .
C33B C34B H34D 109.5 . .
C33B C34B H34E 109.5 . .
C33B C34B H34F 109.5 . .
H34D C34B H34E 109.5 . .
H34D C34B H34F 109.5 . .
H34E C34B H34F 109.5 . .
P31B C35B H35C 107.2 . .
P31B C35B H35D 107.2 . .
H35C C35B H35D 106.9 . .
C36B C35B P31B 120.4(9) . .
C36B C35B H35C 107.2 . .
C36B C35B H35D 107.2 . .
C35B C36B H36C 109.7 . .
C35B C36B H36D 109.7 . .
C35B C36B C37B 109.8(10) . .
H36C C36B H36D 108.2 . .
C37B C36B H36C 109.7 . .
C37B C36B H36D 109.7 . .
C36B C37B H37D 109.5 . .
C36B C37B H37E 109.5 . .
C36B C37B H37F 109.5 . .
H37D C37B H37E 109.5 . .
H37D C37B H37F 109.5 . .
H37E C37B H37F 109.5 . .
P31B C38B H38C 109.0 . .
P31B C38B H38D 109.0 . .
H38C C38B H38D 107.8 . .
C39B C38B P31B 112.7(11) . .
C39B C38B H38C 109.0 . .
C39B C38B H38D 109.0 . .
C38B C39B H39C 110.2 . .
C38B C39B H39D 110.2 . .
C38B C39B C40B 107.8(15) . .
H39C C39B H39D 108.5 . .
C40B C39B H39C 110.2 . .
C40B C39B H39D 110.2 . .
C39B C40B H40D 109.5 . .
C39B C40B H40E 109.5 . .
C39B C40B H40F 109.5 . .
H40D C40B H40E 109.5 . .
H40D C40B H40F 109.5 . .
H40E C40B H40F 109.5 . .
Te1 Co50 Te4 83.295(18) 2_655 2_655
Te3 Co50 Te1 90.40(2) . 2_655
Te3 Co50 Te4 91.868(19) . .
Te3 Co50 Te4 162.22(3) . 2_655
Te4 Co50 Te1 157.04(3) . 2_655
Te4 Co50 Te4 87.701(19) . 2_655
P51 Co50 Te1 102.60(8) . 2_655
P51 Co50 Te3 92.34(7) . .
P51 Co50 Te4 105.24(7) . 2_655
P51 Co50 Te4 100.14(8) . .
P51C Co50 Te1 102.60(8) . 2_655
P51C Co50 Te3 92.34(7) . .
P51C Co50 Te4 105.24(7) . 2_655
P51C Co50 Te4 100.14(8) . .
P51B Co50 Te1 104.0(3) . 2_655
P51B Co50 Te3 103.7(3) . .
P51B Co50 Te4 93.9(3) . 2_655
P51B Co50 Te4 97.7(3) . .
C52 P51 Co50 115.4(2) . .
C52 P51 C55 103.3(3) . .
C52 P51 C58 104.1(3) . .
C55 P51 Co50 114.7(3) . .
C58 P51 Co50 114.6(2) . .
C58 P51 C55 103.3(4) . .
P51 C52 H52A 108.6 . .
P51 C52 H52B 108.6 . .
H52A C52 H52B 107.5 . .
C53 C52 P51 114.8(4) . .
C53 C52 H52A 108.6 . .
C53 C52 H52B 108.6 . .
C52 C53 H53A 109.1 . .
C52 C53 H53B 109.1 . .
C52 C53 C54 112.7(6) . .
H53A C53 H53B 107.8 . .
C54 C53 H53A 109.1 . .
C54 C53 H53B 109.1 . .
C53 C54 H54A 109.5 . .
C53 C54 H54B 109.5 . .
C53 C54 H54C 109.5 . .
H54A C54 H54B 109.5 . .
H54A C54 H54C 109.5 . .
H54B C54 H54C 109.5 . .
P51 C55 H55A 108.1 . .
P51 C55 H55B 108.1 . .
H55A C55 H55B 107.3 . .
C56 C55 P51 116.8(6) . .
C56 C55 H55A 108.1 . .
C56 C55 H55B 108.1 . .
C55 C56 H56A 109.5 . .
C55 C56 H56B 109.5 . .
C55 C56 C57 110.8(9) . .
H56A C56 H56B 108.1 . .
C57 C56 H56A 109.5 . .
C57 C56 H56B 109.5 . .
C56 C57 H57A 109.5 . .
C56 C57 H57B 109.5 . .
C56 C57 H57C 109.5 . .
H57A C57 H57B 109.5 . .
H57A C57 H57C 109.5 . .
H57B C57 H57C 109.5 . .
P51 C58 H58A 107.3 . .
P51 C58 H58B 107.3 . .
H58A C58 H58B 106.9 . .
C59 C58 P51 120.2(5) . .
C59 C58 H58A 107.3 . .
C59 C58 H58B 107.3 . .
C58 C59 H59A 109.5 . .
C58 C59 H59B 109.5 . .
C58 C59 C60 110.8(7) . .
H59A C59 H59B 108.1 . .
C60 C59 H59A 109.5 . .
C60 C59 H59B 109.5 . .
C59 C60 H60A 109.5 . .
C59 C60 H60B 109.5 . .
C59 C60 H60C 109.5 . .
H60A C60 H60B 109.5 . .
H60A C60 H60C 109.5 . .
H60B C60 H60C 109.5 . .
C58C P51C Co50 114.6(2) . .
P51C C58C H58C 107.9 . .
P51C C58C H58D 107.9 . .
H58C C58C H58D 107.2 . .
C59C C58C P51C 117.7(9) . .
C59C C58C H58C 107.9 . .
C59C C58C H58D 107.9 . .
C58C C59C H59C 109.9 . .
C58C C59C H59D 109.9 . .
C58C C59C C60C 108.9(16) . .
H59C C59C H59D 108.3 . .
C60C C59C H59C 109.9 . .
C60C C59C H59D 109.9 . .
C59C C60C H60D 109.5 . .
C59C C60C H60E 109.5 . .
C59C C60C H60F 109.5 . .
H60D C60C H60E 109.5 . .
H60D C60C H60F 109.5 . .
H60E C60C H60F 109.5 . .
C52B P51B Co50 118.8(7) . .
C52B P51B C55B 103.0(11) . .
C52B P51B C58B 103.0(9) . .
C55B P51B Co50 112.0(9) . .
C58B P51B Co50 116.7(7) . .
C58B P51B C55B 101.0(11) . .
P51B C52B H52C 106.3 . .
P51B C52B H52D 106.3 . .
H52C C52B H52D 106.4 . .
C53B C52B P51B 123.9(15) . .
C53B C52B H52C 106.3 . .
C53B C52B H52D 106.3 . .
C52B C53B H53C 109.4 . .
C52B C53B H53D 109.4 . .
C52B C53B C54B 111(2) . .
H53C C53B H53D 108.0 . .
C54B C53B H53C 109.4 . .
C54B C53B H53D 109.4 . .
C53B C54B H54D 109.5 . .
C53B C54B H54E 109.5 . .
C53B C54B H54F 109.5 . .
H54D C54B H54E 109.5 . .
H54D C54B H54F 109.5 . .
H54E C54B H54F 109.5 . .
P51B C55B H55C 106.7 . .
P51B C55B H55D 106.7 . .
H55C C55B H55D 106.6 . .
C56B C55B P51B 122.4(17) . .
C56B C55B H55C 106.7 . .
C56B C55B H55D 106.7 . .
C55B C56B H56C 109.4 . .
C55B C56B H56D 109.4 . .
C55B C56B C57B 111(2) . .
H56C C56B H56D 108.0 . .
C57B C56B H56C 109.4 . .
C57B C56B H56D 109.4 . .
C56B C57B H57D 109.5 . .
C56B C57B H57E 109.5 . .
C56B C57B H57F 109.5 . .
H57D C57B H57E 109.5 . .
H57D C57B H57F 109.5 . .
H57E C57B H57F 109.5 . .
P51B C58B H58E 108.1 . .
P51B C58B H58F 108.1 . .
H58E C58B H58F 107.3 . .
C59B C58B P51B 116.9(11) . .
C59B C58B H58E 108.1 . .
C59B C58B H58F 108.1 . .
C58B C59B H59E 108.9 . .
C58B C59B H59F 108.9 . .
C58B C59B C60B 113.5(16) . .
H59E C59B H59F 107.7 . .
C60B C59B H59E 108.9 . .
C60B C59B H59F 108.9 . .
C59B C60B H60G 109.5 . .
C59B C60B H60H 109.5 . .
C59B C60B H60I 109.5 . .
H60G C60B H60H 109.5 . .
H60G C60B H60I 109.5 . .
H60H C60B H60I 109.5 . .
C5_1 C1_1 C2_1 108.0 . .
C6_1 C1_1 C2_1 120.0 . .
C6_1 C1_1 C5_1 120.1 . .
C3_1 C2_1 C1_1 107.9 . .
C9_1 C2_1 C1_1 120.0 . .
C9_1 C2_1 C3_1 120.0 . .
C2_1 C3_1 C4_1 108.0 . .
C12_1 C3_1 C2_1 120.0 . .
C12_1 C3_1 C4_1 120.0 . .
C5_1 C4_1 C3_1 108.0 . .
C15_1 C4_1 C3_1 119.9 . .
C15_1 C4_1 C5_1 120.0 . .
C4_1 C5_1 C1_1 108.0 . .
C18_1 C5_1 C1_1 120.0 . .
C18_1 C5_1 C4_1 120.0 . .
C1_1 C6_1 C7_1 120.0 . .
C1_1 C6_1 C20_1 119.9 . .
C7_1 C6_1 C20_1 108.0 . .
C6_1 C7_1 C22_1 108.0 . .
C8_1 C7_1 C6_1 120.1 . .
C8_1 C7_1 C22_1 120.0 . .
C7_1 C8_1 C9_1 120.0 . .
C7_1 C8_1 C23_1 120.0 . .
C9_1 C8_1 C23_1 108.0 . .
C2_1 C9_1 C8_1 120.0 . .
C2_1 C9_1 C10_1 120.0 . .
C8_1 C9_1 C10_1 108.0 . .
C11_1 C10_1 C9_1 120.0 . .
C11_1 C10_1 C24_1 120.0 . .
C24_1 C10_1 C9_1 107.9 . .
C10_1 C11_1 C12_1 120.0 . .
C10_1 C11_1 C25_1 120.0 . .
C25_1 C11_1 C12_1 108.0 . .
C3_1 C12_1 C11_1 120.0 . .
C3_1 C12_1 C13_1 120.0 . .
C13_1 C12_1 C11_1 108.0 . .
C12_1 C13_1 C26_1 108.0 . .
C14_1 C13_1 C12_1 120.0 . .
C14_1 C13_1 C26_1 119.9 . .
C13_1 C14_1 C15_1 119.9 . .
C13_1 C14_1 C27_1 120.0 . .
C15_1 C14_1 C27_1 108.0 . .
C4_1 C15_1 C14_1 120.0 . .
C4_1 C15_1 C16_1 120.0 . .
C16_1 C15_1 C14_1 108.0 . .
C15_1 C16_1 C28_1 107.9 . .
C17_1 C16_1 C15_1 120.1 . .
C17_1 C16_1 C28_1 120.0 . .
C16_1 C17_1 C18_1 119.9 . .
C16_1 C17_1 C29_1 120.1 . .
C29_1 C17_1 C18_1 108.0 . .
C5_1 C18_1 C17_1 120.0 . .
C5_1 C18_1 C19_1 120.0 . .
C19_1 C18_1 C17_1 108.0 . .
C18_1 C19_1 C30_1 108.0 . .
C20_1 C19_1 C18_1 120.0 . .
C20_1 C19_1 C30_1 120.0 . .
C6_1 C20_1 C21_1 108.0 . .
C19_1 C20_1 C6_1 120.0 . .
C19_1 C20_1 C21_1 120.0 . .
C22_1 C21_1 C20_1 108.0 . .
C56_1 C21_1 C20_1 119.9 . .
C56_1 C21_1 C22_1 120.1 . .
C21_1 C22_1 C7_1 107.9 . .
C57_1 C22_1 C7_1 120.0 . .
C57_1 C22_1 C21_1 120.0 . .
C24_1 C23_1 C8_1 108.0 . .
C58_1 C23_1 C8_1 120.0 . .
C58_1 C23_1 C24_1 120.1 . .
C23_1 C24_1 C10_1 108.1 . .
C59_1 C24_1 C10_1 120.0 . .
C59_1 C24_1 C23_1 120.0 . .
C26_1 C25_1 C11_1 108.0 . .
C60_1 C25_1 C11_1 120.0 . .
C60_1 C25_1 C26_1 120.0 . .
C25_1 C26_1 C13_1 108.0 . .
C51_1 C26_1 C13_1 120.1 . .
C51_1 C26_1 C25_1 120.0 . .
C28_1 C27_1 C14_1 108.0 . .
C52_1 C27_1 C14_1 120.0 . .
C52_1 C27_1 C28_1 120.0 . .
C27_1 C28_1 C16_1 108.0 . .
C53_1 C28_1 C16_1 119.9 . .
C53_1 C28_1 C27_1 120.0 . .
C30_1 C29_1 C17_1 108.1 . .
C54_1 C29_1 C17_1 119.9 . .
C54_1 C29_1 C30_1 120.0 . .
C29_1 C30_1 C19_1 108.0 . .
C55_1 C30_1 C19_1 120.0 . .
C55_1 C30_1 C29_1 120.1 . .
C32_1 C31_1 C35_1 108.0 . .
C36_1 C31_1 C32_1 120.1 . .
C36_1 C31_1 C35_1 120.0 . .
C31_1 C32_1 C33_1 108.0 . .
C39_1 C32_1 C31_1 120.0 . .
C39_1 C32_1 C33_1 119.9 . .
C34_1 C33_1 C32_1 108.0 . .
C42_1 C33_1 C32_1 120.0 . .
C42_1 C33_1 C34_1 120.0 . .
C35_1 C34_1 C33_1 108.0 . .
C45_1 C34_1 C33_1 120.0 . .
C45_1 C34_1 C35_1 120.0 . .
C34_1 C35_1 C31_1 108.0 . .
C48_1 C35_1 C31_1 120.0 . .
C48_1 C35_1 C34_1 120.0 . .
C31_1 C36_1 C37_1 119.9 . .
C31_1 C36_1 C50_1 120.0 . .
C50_1 C36_1 C37_1 108.0 . .
C36_1 C37_1 C52_1 108.0 . .
C38_1 C37_1 C36_1 120.0 . .
C38_1 C37_1 C52_1 119.9 . .
C37_1 C38_1 C39_1 120.0 . .
C37_1 C38_1 C53_1 120.0 . .
C53_1 C38_1 C39_1 108.0 . .
C32_1 C39_1 C38_1 120.0 . .
C32_1 C39_1 C40_1 120.0 . .
C40_1 C39_1 C38_1 108.0 . .
C39_1 C40_1 C54_1 108.0 . .
C41_1 C40_1 C39_1 120.0 . .
C41_1 C40_1 C54_1 120.0 . .
C40_1 C41_1 C42_1 120.0 . .
C40_1 C41_1 C55_1 120.0 . .
C55_1 C41_1 C42_1 108.0 . .
C33_1 C42_1 C41_1 120.0 . .
C33_1 C42_1 C43_1 120.0 . .
C43_1 C42_1 C41_1 108.0 . .
C42_1 C43_1 C56_1 107.9 . .
C44_1 C43_1 C42_1 120.0 . .
C44_1 C43_1 C56_1 120.1 . .
C43_1 C44_1 C45_1 120.0 . .
C43_1 C44_1 C57_1 120.0 . .
C45_1 C44_1 C57_1 108.0 . .
C34_1 C45_1 C44_1 120.0 . .
C34_1 C45_1 C46_1 119.9 . .
C44_1 C45_1 C46_1 108.0 . .
C45_1 C46_1 C58_1 107.9 . .
C47_1 C46_1 C45_1 120.1 . .
C47_1 C46_1 C58_1 120.0 . .
C46_1 C47_1 C48_1 119.9 . .
C46_1 C47_1 C59_1 120.0 . .
C59_1 C47_1 C48_1 108.0 . .
C35_1 C48_1 C47_1 120.0 . .
C35_1 C48_1 C49_1 120.0 . .
C49_1 C48_1 C47_1 108.0 . .
C50_1 C49_1 C48_1 120.0 . .
C50_1 C49_1 C60_1 120.0 . .
C60_1 C49_1 C48_1 108.1 . .
C36_1 C50_1 C51_1 108.0 . .
C49_1 C50_1 C36_1 120.0 . .
C49_1 C50_1 C51_1 119.9 . .
C26_1 C51_1 C50_1 120.0 . .
C26_1 C51_1 C52_1 120.0 . .
C52_1 C51_1 C50_1 108.0 . .
C27_1 C52_1 C37_1 120.0 . .
C27_1 C52_1 C51_1 120.0 . .
C51_1 C52_1 C37_1 108.0 . .
C28_1 C53_1 C38_1 120.0 . .
C28_1 C53_1 C54_1 120.1 . .
C54_1 C53_1 C38_1 108.0 . .
C29_1 C54_1 C40_1 120.0 . .
C29_1 C54_1 C53_1 120.0 . .
C53_1 C54_1 C40_1 108.0 . .
C30_1 C55_1 C41_1 120.0 . .
C30_1 C55_1 C56_1 120.0 . .
C56_1 C55_1 C41_1 108.0 . .
C21_1 C56_1 C43_1 119.9 . .
C21_1 C56_1 C55_1 120.1 . .
C55_1 C56_1 C43_1 108.0 . .
C22_1 C57_1 C44_1 120.0 . .
C22_1 C57_1 C58_1 120.0 . .
C58_1 C57_1 C44_1 108.0 . .
C23_1 C58_1 C46_1 119.9 . .
C23_1 C58_1 C57_1 120.0 . .
C57_1 C58_1 C46_1 108.1 . .
C24_1 C59_1 C47_1 120.0 . .
C24_1 C59_1 C60_1 120.0 . .
C47_1 C59_1 C60_1 108.0 . .
C25_1 C60_1 C49_1 120.0 . .
C25_1 C60_1 C59_1 120.0 . .
C49_1 C60_1 C59_1 108.0 . .
C5_2 C1_2 C2_2 108.0 . .
C6_2 C1_2 C2_2 120.0 . .
C6_2 C1_2 C5_2 120.1 . .
C3_2 C2_2 C1_2 107.9 . .
C9_2 C2_2 C1_2 120.0 . .
C9_2 C2_2 C3_2 120.0 . .
C2_2 C3_2 C4_2 108.0 . .
C12_2 C3_2 C2_2 120.0 . .
C12_2 C3_2 C4_2 120.0 . .
C5_2 C4_2 C3_2 108.0 . .
C15_2 C4_2 C3_2 120.0 . .
C15_2 C4_2 C5_2 120.0 . .
C4_2 C5_2 C1_2 108.0 . .
C18_2 C5_2 C1_2 120.0 . .
C18_2 C5_2 C4_2 120.1 . .
C1_2 C6_2 C7_2 120.0 . .
C1_2 C6_2 C20_2 119.9 . .
C7_2 C6_2 C20_2 108.0 . .
C6_2 C7_2 C22_2 108.0 . .
C8_2 C7_2 C6_2 120.1 . .
C8_2 C7_2 C22_2 120.0 . .
C7_2 C8_2 C9_2 120.0 . .
C7_2 C8_2 C23_2 120.0 . .
C9_2 C8_2 C23_2 108.0 . .
C2_2 C9_2 C8_2 120.0 . .
C2_2 C9_2 C10_2 120.0 . .
C8_2 C9_2 C10_2 108.0 . .
C11_2 C10_2 C9_2 120.0 . .
C11_2 C10_2 C24_2 120.0 . .
C24_2 C10_2 C9_2 107.9 . .
C10_2 C11_2 C12_2 120.0 . .
C10_2 C11_2 C25_2 120.0 . .
C25_2 C11_2 C12_2 108.0 . .
C3_2 C12_2 C11_2 120.0 . .
C3_2 C12_2 C13_2 120.0 . .
C13_2 C12_2 C11_2 108.0 . .
C12_2 C13_2 C26_2 108.0 . .
C14_2 C13_2 C12_2 120.0 . .
C14_2 C13_2 C26_2 119.9 . .
C13_2 C14_2 C15_2 119.9 . .
C13_2 C14_2 C27_2 120.0 . .
C27_2 C14_2 C15_2 108.0 . .
C4_2 C15_2 C14_2 120.0 . .
C4_2 C15_2 C16_2 120.0 . .
C16_2 C15_2 C14_2 108.0 . .
C15_2 C16_2 C28_2 108.0 . .
C17_2 C16_2 C15_2 120.1 . .
C17_2 C16_2 C28_2 120.0 . .
C16_2 C17_2 C18_2 119.9 . .
C16_2 C17_2 C29_2 120.1 . .
C29_2 C17_2 C18_2 108.0 . .
C5_2 C18_2 C17_2 120.0 . .
C5_2 C18_2 C19_2 120.0 . .
C19_2 C18_2 C17_2 108.0 . .
C18_2 C19_2 C30_2 108.0 . .
C20_2 C19_2 C18_2 120.0 . .
C20_2 C19_2 C30_2 120.0 . .
C6_2 C20_2 C21_2 108.0 . .
C19_2 C20_2 C6_2 120.0 . .
C19_2 C20_2 C21_2 120.0 . .
C22_2 C21_2 C20_2 108.0 . .
C56_2 C21_2 C20_2 119.9 . .
C56_2 C21_2 C22_2 120.1 . .
C21_2 C22_2 C7_2 107.9 . .
C57_2 C22_2 C7_2 120.0 . .
C57_2 C22_2 C21_2 120.0 . .
C24_2 C23_2 C8_2 108.0 . .
C58_2 C23_2 C8_2 120.0 . .
C58_2 C23_2 C24_2 120.1 . .
C23_2 C24_2 C10_2 108.1 . .
C59_2 C24_2 C10_2 120.0 . .
C59_2 C24_2 C23_2 120.0 . .
C26_2 C25_2 C11_2 108.0 . .
C60_2 C25_2 C11_2 120.0 . .
C60_2 C25_2 C26_2 120.0 . .
C25_2 C26_2 C13_2 108.0 . .
C51_2 C26_2 C13_2 120.0 . .
C51_2 C26_2 C25_2 120.0 . .
C28_2 C27_2 C14_2 108.0 . .
C52_2 C27_2 C14_2 120.0 . .
C52_2 C27_2 C28_2 120.0 . .
C27_2 C28_2 C16_2 108.0 . .
C53_2 C28_2 C16_2 119.9 . .
C53_2 C28_2 C27_2 120.0 . .
C30_2 C29_2 C17_2 108.1 . .
C54_2 C29_2 C17_2 119.9 . .
C54_2 C29_2 C30_2 120.0 . .
C29_2 C30_2 C19_2 108.0 . .
C55_2 C30_2 C19_2 119.9 . .
C55_2 C30_2 C29_2 120.1 . .
C32_2 C31_2 C35_2 108.0 . .
C36_2 C31_2 C32_2 120.1 . .
C36_2 C31_2 C35_2 120.0 . .
C31_2 C32_2 C33_2 108.0 . .
C39_2 C32_2 C31_2 120.0 . .
C39_2 C32_2 C33_2 119.9 . .
C34_2 C33_2 C32_2 108.0 . .
C42_2 C33_2 C32_2 120.0 . .
C42_2 C33_2 C34_2 120.0 . .
C35_2 C34_2 C33_2 108.0 . .
C45_2 C34_2 C33_2 120.0 . .
C45_2 C34_2 C35_2 120.0 . .
C34_2 C35_2 C31_2 108.0 . .
C48_2 C35_2 C31_2 120.0 . .
C48_2 C35_2 C34_2 120.0 . .
C31_2 C36_2 C37_2 119.9 . .
C31_2 C36_2 C50_2 120.0 . .
C50_2 C36_2 C37_2 108.0 . .
C36_2 C37_2 C52_2 108.0 . .
C38_2 C37_2 C36_2 120.0 . .
C38_2 C37_2 C52_2 119.9 . .
C37_2 C38_2 C39_2 120.0 . .
C37_2 C38_2 C53_2 120.0 . .
C53_2 C38_2 C39_2 108.0 . .
C32_2 C39_2 C38_2 120.0 . .
C32_2 C39_2 C40_2 120.0 . .
C40_2 C39_2 C38_2 108.0 . .
C39_2 C40_2 C54_2 108.0 . .
C41_2 C40_2 C39_2 120.0 . .
C41_2 C40_2 C54_2 120.0 . .
C40_2 C41_2 C42_2 120.0 . .
C40_2 C41_2 C55_2 120.0 . .
C42_2 C41_2 C55_2 108.0 . .
C33_2 C42_2 C41_2 120.0 . .
C33_2 C42_2 C43_2 120.0 . .
C43_2 C42_2 C41_2 108.0 . .
C42_2 C43_2 C56_2 107.9 . .
C44_2 C43_2 C42_2 120.0 . .
C44_2 C43_2 C56_2 120.1 . .
C43_2 C44_2 C45_2 120.0 . .
C43_2 C44_2 C57_2 120.0 . .
C45_2 C44_2 C57_2 108.0 . .
C34_2 C45_2 C44_2 120.0 . .
C34_2 C45_2 C46_2 119.9 . .
C44_2 C45_2 C46_2 108.0 . .
C45_2 C46_2 C58_2 107.9 . .
C47_2 C46_2 C45_2 120.1 . .
C47_2 C46_2 C58_2 120.0 . .
C46_2 C47_2 C48_2 119.9 . .
C46_2 C47_2 C59_2 120.1 . .
C59_2 C47_2 C48_2 108.0 . .
C35_2 C48_2 C47_2 120.0 . .
C35_2 C48_2 C49_2 120.0 . .
C49_2 C48_2 C47_2 108.0 . .
C50_2 C49_2 C48_2 120.0 . .
C50_2 C49_2 C60_2 120.0 . .
C60_2 C49_2 C48_2 108.1 . .
C36_2 C50_2 C51_2 108.0 . .
C49_2 C50_2 C36_2 120.0 . .
C49_2 C50_2 C51_2 119.9 . .
C26_2 C51_2 C50_2 120.0 . .
C26_2 C51_2 C52_2 120.0 . .
C52_2 C51_2 C50_2 108.0 . .
C27_2 C52_2 C37_2 120.0 . .
C27_2 C52_2 C51_2 120.0 . .
C51_2 C52_2 C37_2 108.0 . .
C28_2 C53_2 C38_2 120.0 . .
C28_2 C53_2 C54_2 120.0 . .
C54_2 C53_2 C38_2 108.0 . .
C29_2 C54_2 C40_2 120.0 . .
C29_2 C54_2 C53_2 120.0 . .
C53_2 C54_2 C40_2 108.0 . .
C30_2 C55_2 C41_2 119.9 . .
C30_2 C55_2 C56_2 120.0 . .
C56_2 C55_2 C41_2 108.0 . .
C21_2 C56_2 C43_2 119.9 . .
C21_2 C56_2 C55_2 120.1 . .
C55_2 C56_2 C43_2 108.0 . .
C22_2 C57_2 C44_2 120.0 . .
C22_2 C57_2 C58_2 120.0 . .
C58_2 C57_2 C44_2 108.0 . .
C23_2 C58_2 C46_2 119.9 . .
C23_2 C58_2 C57_2 120.0 . .
C57_2 C58_2 C46_2 108.0 . .
C24_2 C59_2 C47_2 120.0 . .
C24_2 C59_2 C60_2 120.0 . .
C47_2 C59_2 C60_2 108.0 . .
C25_2 C60_2 C49_2 120.0 . .
C25_2 C60_2 C59_2 120.0 . .
C49_2 C60_2 C59_2 108.0 . .
C5_3 C1_3 C2_3 108.0 . .
C6_3 C1_3 C2_3 120.0 . .
C6_3 C1_3 C5_3 120.1 . .
C3_3 C2_3 C1_3 107.9 . .
C9_3 C2_3 C1_3 120.0 . .
C9_3 C2_3 C3_3 120.0 . .
C2_3 C3_3 C4_3 108.0 . .
C12_3 C3_3 C2_3 120.0 . .
C12_3 C3_3 C4_3 120.0 . .
C5_3 C4_3 C3_3 108.0 . .
C15_3 C4_3 C3_3 120.0 . .
C15_3 C4_3 C5_3 120.0 . .
C4_3 C5_3 C1_3 108.0 . .
C18_3 C5_3 C1_3 120.0 . .
C18_3 C5_3 C4_3 120.1 . .
C1_3 C6_3 C7_3 120.0 . .
C1_3 C6_3 C20_3 119.9 . .
C7_3 C6_3 C20_3 108.0 . .
C6_3 C7_3 C22_3 108.0 . .
C8_3 C7_3 C6_3 120.1 . .
C8_3 C7_3 C22_3 120.0 . .
C7_3 C8_3 C9_3 120.0 . .
C7_3 C8_3 C23_3 120.0 . .
C9_3 C8_3 C23_3 108.0 . .
C2_3 C9_3 C8_3 120.0 . .
C2_3 C9_3 C10_3 120.0 . .
C8_3 C9_3 C10_3 108.0 . .
C11_3 C10_3 C9_3 120.0 . .
C11_3 C10_3 C24_3 120.0 . .
C24_3 C10_3 C9_3 107.9 . .
C10_3 C11_3 C12_3 120.0 . .
C10_3 C11_3 C25_3 120.0 . .
C25_3 C11_3 C12_3 108.0 . .
C3_3 C12_3 C11_3 120.0 . .
C3_3 C12_3 C13_3 120.0 . .
C13_3 C12_3 C11_3 108.0 . .
C12_3 C13_3 C26_3 108.0 . .
C14_3 C13_3 C12_3 120.0 . .
C14_3 C13_3 C26_3 120.0 . .
C13_3 C14_3 C15_3 119.9 . .
C13_3 C14_3 C27_3 120.0 . .
C15_3 C14_3 C27_3 108.0 . .
C4_3 C15_3 C14_3 120.0 . .
C4_3 C15_3 C16_3 120.0 . .
C16_3 C15_3 C14_3 108.0 . .
C15_3 C16_3 C28_3 108.0 . .
C17_3 C16_3 C15_3 120.1 . .
C17_3 C16_3 C28_3 120.0 . .
C16_3 C17_3 C18_3 119.9 . .
C16_3 C17_3 C29_3 120.1 . .
C29_3 C17_3 C18_3 108.0 . .
C5_3 C18_3 C17_3 120.0 . .
C5_3 C18_3 C19_3 120.0 . .
C19_3 C18_3 C17_3 108.0 . .
C18_3 C19_3 C30_3 108.0 . .
C20_3 C19_3 C18_3 120.0 . .
C20_3 C19_3 C30_3 120.0 . .
C6_3 C20_3 C21_3 108.0 . .
C19_3 C20_3 C6_3 120.0 . .
C19_3 C20_3 C21_3 120.0 . .
C22_3 C21_3 C20_3 108.0 . .
C56_3 C21_3 C20_3 119.9 . .
C56_3 C21_3 C22_3 120.1 . .
C21_3 C22_3 C7_3 107.9 . .
C57_3 C22_3 C7_3 120.0 . .
C57_3 C22_3 C21_3 120.0 . .
C24_3 C23_3 C8_3 108.0 . .
C58_3 C23_3 C8_3 120.0 . .
C58_3 C23_3 C24_3 120.1 . .
C23_3 C24_3 C10_3 108.1 . .
C59_3 C24_3 C10_3 120.0 . .
C59_3 C24_3 C23_3 120.0 . .
C26_3 C25_3 C11_3 108.0 . .
C60_3 C25_3 C11_3 120.0 . .
C60_3 C25_3 C26_3 120.0 . .
C25_3 C26_3 C13_3 108.0 . .
C51_3 C26_3 C13_3 120.1 . .
C51_3 C26_3 C25_3 120.0 . .
C28_3 C27_3 C14_3 108.0 . .
C52_3 C27_3 C14_3 120.0 . .
C52_3 C27_3 C28_3 120.0 . .
C27_3 C28_3 C16_3 108.0 . .
C53_3 C28_3 C16_3 119.9 . .
C53_3 C28_3 C27_3 120.0 . .
C30_3 C29_3 C17_3 108.1 . .
C54_3 C29_3 C17_3 119.9 . .
C54_3 C29_3 C30_3 120.0 . .
C29_3 C30_3 C19_3 108.0 . .
C55_3 C30_3 C19_3 120.0 . .
C55_3 C30_3 C29_3 120.1 . .
C32_3 C31_3 C35_3 108.0 . .
C36_3 C31_3 C32_3 120.1 . .
C36_3 C31_3 C35_3 120.0 . .
C31_3 C32_3 C33_3 108.0 . .
C39_3 C32_3 C31_3 120.0 . .
C39_3 C32_3 C33_3 119.9 . .
C34_3 C33_3 C32_3 108.0 . .
C42_3 C33_3 C32_3 120.1 . .
C42_3 C33_3 C34_3 120.0 . .
C35_3 C34_3 C33_3 108.0 . .
C45_3 C34_3 C33_3 120.0 . .
C45_3 C34_3 C35_3 120.0 . .
C34_3 C35_3 C31_3 108.0 . .
C48_3 C35_3 C31_3 120.0 . .
C48_3 C35_3 C34_3 120.0 . .
C31_3 C36_3 C37_3 119.9 . .
C31_3 C36_3 C50_3 120.0 . .
C50_3 C36_3 C37_3 108.0 . .
C36_3 C37_3 C52_3 108.0 . .
C38_3 C37_3 C36_3 120.0 . .
C38_3 C37_3 C52_3 119.9 . .
C37_3 C38_3 C39_3 120.0 . .
C37_3 C38_3 C53_3 120.0 . .
C53_3 C38_3 C39_3 108.0 . .
C32_3 C39_3 C38_3 120.0 . .
C32_3 C39_3 C40_3 120.0 . .
C40_3 C39_3 C38_3 108.0 . .
C39_3 C40_3 C54_3 108.0 . .
C41_3 C40_3 C39_3 120.0 . .
C41_3 C40_3 C54_3 120.0 . .
C40_3 C41_3 C42_3 120.0 . .
C40_3 C41_3 C55_3 120.0 . .
C55_3 C41_3 C42_3 108.0 . .
C33_3 C42_3 C41_3 120.0 . .
C33_3 C42_3 C43_3 120.0 . .
C43_3 C42_3 C41_3 108.0 . .
C42_3 C43_3 C56_3 107.9 . .
C44_3 C43_3 C42_3 120.0 . .
C44_3 C43_3 C56_3 120.1 . .
C43_3 C44_3 C45_3 120.0 . .
C43_3 C44_3 C57_3 120.0 . .
C45_3 C44_3 C57_3 108.0 . .
C34_3 C45_3 C44_3 120.0 . .
C34_3 C45_3 C46_3 119.9 . .
C44_3 C45_3 C46_3 108.0 . .
C45_3 C46_3 C58_3 107.9 . .
C47_3 C46_3 C45_3 120.1 . .
C47_3 C46_3 C58_3 120.0 . .
C46_3 C47_3 C48_3 120.0 . .
C46_3 C47_3 C59_3 120.0 . .
C59_3 C47_3 C48_3 108.0 . .
C35_3 C48_3 C47_3 120.0 . .
C35_3 C48_3 C49_3 120.0 . .
C49_3 C48_3 C47_3 108.0 . .
C50_3 C49_3 C48_3 120.0 . .
C50_3 C49_3 C60_3 120.0 . .
C60_3 C49_3 C48_3 108.1 . .
C36_3 C50_3 C51_3 108.1 . .
C49_3 C50_3 C36_3 120.0 . .
C49_3 C50_3 C51_3 119.9 . .
C26_3 C51_3 C50_3 120.0 . .
C26_3 C51_3 C52_3 120.0 . .
C52_3 C51_3 C50_3 108.0 . .
C27_3 C52_3 C37_3 120.0 . .
C27_3 C52_3 C51_3 120.0 . .
C51_3 C52_3 C37_3 108.0 . .
C28_3 C53_3 C38_3 120.0 . .
C28_3 C53_3 C54_3 120.0 . .
C54_3 C53_3 C38_3 108.0 . .
C29_3 C54_3 C40_3 120.0 . .
C29_3 C54_3 C53_3 120.0 . .
C53_3 C54_3 C40_3 108.0 . .
C30_3 C55_3 C41_3 120.0 . .
C30_3 C55_3 C56_3 120.0 . .
C56_3 C55_3 C41_3 108.0 . .
C21_3 C56_3 C43_3 119.9 . .
C21_3 C56_3 C55_3 120.1 . .
C55_3 C56_3 C43_3 108.0 . .
C22_3 C57_3 C44_3 120.0 . .
C22_3 C57_3 C58_3 120.0 . .
C58_3 C57_3 C44_3 108.0 . .
C23_3 C58_3 C46_3 119.9 . .
C23_3 C58_3 C57_3 120.0 . .
C57_3 C58_3 C46_3 108.1 . .
C24_3 C59_3 C47_3 120.0 . .
C24_3 C59_3 C60_3 120.0 . .
C47_3 C59_3 C60_3 108.0 . .
C25_3 C60_3 C49_3 120.0 . .
C25_3 C60_3 C59_3 120.0 . .
C49_3 C60_3 C59_3 108.0 . .
C5_11 C1_11 C2_11 109.2(10) . .
C6_11 C1_11 C2_11 119.7(11) . .
C6_11 C1_11 C5_11 119.9(11) . .
C3_11 C2_11 C1_11 106.7(9) . .
C9_11 C2_11 C1_11 120.6(9) . .
C9_11 C2_11 C3_11 120.7(10) . .
C4_11 C3_11 C2_11 106.3(9) . .
C12_11 C3_11 C2_11 117.0(10) . .
C12_11 C3_11 C4_11 124.8(11) . .
C3_11 C4_11 C5_11 110.3(9) . .
C3_11 C4_11 C15_11 117.1(10) . .
C15_11 C4_11 C5_11 119.9(9) . .
C1_11 C5_11 C4_11 107.5(9) . .
C1_11 C5_11 C18_11 124.3(12) . .
C18_11 C5_11 C4_11 116.8(10) . .
C1_11 C6_11 C7_11 122.3(12) . .
C1_11 C6_11 C20_11 119.1(11) . .
C7_11 C6_11 C20_11 107.4(11) . .
C6_11 C7_11 C22_11 110.0(10) . .
C8_11 C7_11 C6_11 119.6(11) . .
C8_11 C7_11 C22_11 118.4(11) . .
C7_11 C8_11 C9_11 120.8(11) . .
C7_11 C8_11 C23_11 122.1(11) . .
C23_11 C8_11 C9_11 105.9(9) . .
C2_11 C9_11 C8_11 116.9(10) . .
C2_11 C9_11 C10_11 123.4(10) . .
C10_11 C9_11 C8_11 107.2(10) . .
C9_11 C10_11 C24_11 109.2(9) . .
C11_11 C10_11 C9_11 117.5(9) . .
C11_11 C10_11 C24_11 121.3(9) . .
C10_11 C11_11 C12_11 119.7(9) . .
C10_11 C11_11 C25_11 120.4(9) . .
C25_11 C11_11 C12_11 107.6(9) . .
C3_11 C12_11 C11_11 121.6(10) . .
C3_11 C12_11 C13_11 117.5(10) . .
C11_11 C12_11 C13_11 108.9(9) . .
C14_11 C13_11 C12_11 117.7(10) . .
C14_11 C13_11 C26_11 123.5(10) . .
C26_11 C13_11 C12_11 105.6(9) . .
C13_11 C14_11 C27_11 113.9(11) . .
C15_11 C14_11 C13_11 123.7(11) . .
C15_11 C14_11 C27_11 111.1(10) . .
C4_11 C15_11 C16_11 122.6(10) . .
C14_11 C15_11 C4_11 119.0(10) . .
C14_11 C15_11 C16_11 105.4(11) . .
C17_11 C16_11 C15_11 116.0(11) . .
C17_11 C16_11 C28_11 123.9(12) . .
C28_11 C16_11 C15_11 109.4(10) . .
C16_11 C17_11 C18_11 122.9(11) . .
C16_11 C17_11 C29_11 116.6(12) . .
C29_11 C17_11 C18_11 109.4(12) . .
C17_11 C18_11 C5_11 121.4(12) . .
C19_11 C18_11 C5_11 116.5(11) . .
C19_11 C18_11 C17_11 109.0(11) . .
C20_11 C19_11 C18_11 118.6(10) . .
C20_11 C19_11 C30_11 122.5(11) . .
C30_11 C19_11 C18_11 106.6(10) . .
C19_11 C20_11 C6_11 121.5(11) . .
C19_11 C20_11 C21_11 115.6(10) . .
C21_11 C20_11 C6_11 108.2(10) . .
C20_11 C21_11 C22_11 106.8(10) . .
C26_11 C21_11 C20_11 124.6(12) 7_566 .
C26_11 C21_11 C22_11 120.6(11) 7_566 .
C7_11 C22_11 C21_11 107.3(10) . .
C27_11 C22_11 C7_11 121.9(9) 7_566 .
C27_11 C22_11 C21_11 116.0(10) 7_566 .
C8_11 C23_11 C24_11 109.4(9) . .
C28_11 C23_11 C8_11 117.7(9) 7_566 .
C28_11 C23_11 C24_11 120.8(10) 7_566 .
C23_11 C24_11 C10_11 108.3(9) . .
C29_11 C24_11 C10_11 118.7(9) 7_566 .
C29_11 C24_11 C23_11 121.0(10) 7_566 .
C11_11 C25_11 C26_11 108.3(10) . .
C30_11 C25_11 C11_11 119.8(11) 7_566 .
C30_11 C25_11 C26_11 121.1(11) 7_566 .
C13_11 C26_11 C25_11 109.6(10) . .
C21_11 C26_11 C13_11 119.9(10) 7_566 .
C21_11 C26_11 C25_11 117.3(11) 7_566 .
C22_11 C27_11 C14_11 125.7(11) 7_566 .
C22_11 C27_11 C28_11 114.7(10) 7_566 .
C28_11 C27_11 C14_11 108.8(11) . .
C23_11 C28_11 C16_11 116.4(10) 7_566 .
C23_11 C28_11 C27_11 124.8(11) 7_566 .
C27_11 C28_11 C16_11 105.3(10) . .
C17_11 C29_11 C30_11 105.4(11) . .
C24_11 C29_11 C17_11 121.4(12) 7_566 .
C24_11 C29_11 C30_11 120.8(10) 7_566 .
C19_11 C30_11 C29_11 109.6(12) . .
C25_11 C30_11 C19_11 118.9(12) 7_566 .
C25_11 C30_11 C29_11 118.9(11) 7_566 .
C5_12 C1_12 C2_12 108.3(15) . .
C6_12 C1_12 C2_12 116.6(17) . .
C6_12 C1_12 C5_12 123.5(18) . .
C3_12 C2_12 C1_12 108.9(14) . .
C9_12 C2_12 C1_12 118.9(15) . .
C9_12 C2_12 C3_12 120.8(15) . .
C4_12 C3_12 C2_12 104.5(13) . .
C12_12 C3_12 C2_12 119.7(18) . .
C12_12 C3_12 C4_12 122.3(16) . .
C3_12 C4_12 C5_12 110.6(14) . .
C15_12 C4_12 C3_12 119.6(15) . .
C15_12 C4_12 C5_12 119.0(14) . .
C1_12 C5_12 C4_12 107.6(14) . .
C1_12 C5_12 C18_12 122.3(18) . .
C18_12 C5_12 C4_12 118.1(16) . .
C1_12 C6_12 C7_12 127.4(19) . .
C1_12 C6_12 C20_12 116.1(17) . .
C7_12 C6_12 C20_12 105.5(16) . .
C6_12 C7_12 C22_12 112.0(15) . .
C8_12 C7_12 C6_12 117.8(17) . .
C8_12 C7_12 C22_12 117.4(18) . .
C7_12 C8_12 C9_12 117.2(17) . .
C7_12 C8_12 C23_12 124.3(19) . .
C23_12 C8_12 C9_12 107.9(14) . .
C2_12 C9_12 C8_12 121.9(15) . .
C2_12 C9_12 C10_12 121.6(16) . .
C10_12 C9_12 C8_12 105.0(14) . .
C9_12 C10_12 C24_12 109.8(15) . .
C11_12 C10_12 C9_12 119.2(17) . .
C11_12 C10_12 C24_12 115.2(17) . .
C10_12 C11_12 C12_12 119.3(14) . .
C10_12 C11_12 C25_12 121.7(15) . .
C25_12 C11_12 C12_12 106.6(13) . .
C3_12 C12_12 C11_12 119.2(17) . .
C3_12 C12_12 C13_12 118.5(15) . .
C13_12 C12_12 C11_12 112.1(12) . .
C14_12 C13_12 C12_12 118.1(14) . .
C14_12 C13_12 C26_12 128.5(16) . .
C26_12 C13_12 C12_12 100.7(13) . .
C13_12 C14_12 C15_12 123.2(17) . .
C13_12 C14_12 C27_12 118.9(16) . .
C15_12 C14_12 C27_12 107.7(15) . .
C4_12 C15_12 C16_12 120.4(16) . .
C14_12 C15_12 C4_12 118.2(17) . .
C14_12 C15_12 C16_12 108.0(16) . .
C17_12 C16_12 C15_12 120.5(18) . .
C17_12 C16_12 C28_12 120.9(19) . .
C28_12 C16_12 C15_12 107.3(16) . .
C16_12 C17_12 C18_12 119.1(17) . .
C16_12 C17_12 C29_12 119.6(17) . .
C18_12 C17_12 C29_12 110.1(16) . .
C5_12 C18_12 C19_12 116.4(18) . .
C17_12 C18_12 C5_12 123(2) . .
C17_12 C18_12 C19_12 107.2(17) . .
C20_12 C19_12 C18_12 119.7(17) . .
C20_12 C19_12 C30_12 124.8(19) . .
C30_12 C19_12 C18_12 107.1(15) . .
C19_12 C20_12 C6_12 121.9(17) . .
C19_12 C20_12 C21_12 117.2(16) . .
C21_12 C20_12 C6_12 109.3(15) . .
C20_12 C21_12 C22_12 106.9(16) . .
C26_12 C21_12 C20_12 122.3(18) 7_566 .
C26_12 C21_12 C22_12 117.7(18) 7_566 .
C7_12 C22_12 C21_12 106.2(16) . .
C7_12 C22_12 C27_12 120.0(17) . 7_566
C21_12 C22_12 C27_12 122.0(19) . 7_566
C24_12 C23_12 C8_12 106.9(16) . .
C28_12 C23_12 C8_12 120.0(18) 7_566 .
C28_12 C23_12 C24_12 122.2(18) 7_566 .
C23_12 C24_12 C10_12 110.2(16) . .
C29_12 C24_12 C10_12 121(2) 7_566 .
C29_12 C24_12 C23_12 117.7(18) 7_566 .
C11_12 C25_12 C26_12 106.0(15) . .
C11_12 C25_12 C30_12 128.0(17) . 7_566
C26_12 C25_12 C30_12 119.4(16) . 7_566
C13_12 C26_12 C21_12 115.6(17) . 7_566
C13_12 C26_12 C25_12 114.3(15) . .
C25_12 C26_12 C21_12 116.2(17) . 7_566
C14_12 C27_12 C22_12 117.0(17) . 7_566
C14_12 C27_12 C28_12 111.7(17) . .
C28_12 C27_12 C22_12 116.7(18) . 7_566
C23_12 C28_12 C16_12 118.7(19) 7_566 .
C23_12 C28_12 C27_12 122(2) 7_566 .
C27_12 C28_12 C16_12 105.3(16) . .
C17_12 C29_12 C30_12 104.0(15) . .
C24_12 C29_12 C17_12 120.9(17) 7_566 .
C24_12 C29_12 C30_12 127.2(19) 7_566 .
C19_12 C30_12 C25_12 119(2) . 7_566
C19_12 C30_12 C29_12 110.0(18) . .
C29_12 C30_12 C25_12 106.0(19) . 7_566
H1A_101 C1_101 H1B_101 109.5 . .
H1A_101 C1_101 H1C_101 109.5 . .
H1B_101 C1_101 H1C_101 109.5 . .
C2_101 C1_101 H1A_101 109.5 . .
C2_101 C1_101 H1B_101 109.5 . .
C2_101 C1_101 H1C_101 109.5 . .
C3_101 C2_101 C1_101 121.3(13) . .
C3_101 C2_101 C7_101 117.9(11) . .
C7_101 C2_101 C1_101 120.7(13) . .
C2_101 C3_101 H3_101 119.6 . .
C4_101 C3_101 C2_101 120.8(12) . .
C4_101 C3_101 H3_101 119.6 . .
C3_101 C4_101 H4_101 119.8 . .
C3_101 C4_101 C5_101 120.3(13) . .
C5_101 C4_101 H4_101 119.8 . .
C4_101 C5_101 H5_101 119.8 . .
C6_101 C5_101 C4_101 120.5(13) . .
C6_101 C5_101 H5_101 119.8 . .
C5_101 C6_101 H6_101 120.9 . .
C5_101 C6_101 C7_101 118.3(13) . .
C7_101 C6_101 H6_101 120.9 . .
C2_101 C7_101 C6_101 122.1(12) . .
C2_101 C7_101 H7_101 118.9 . .
C6_101 C7_101 H7_101 118.9 . .
H1A_102 C1_102 H1B_102 109.5 . .
H1A_102 C1_102 H1C_102 109.5 . .
H1B_102 C1_102 H1C_102 109.5 . .
C2_102 C1_102 H1A_102 109.5 . .
C2_102 C1_102 H1B_102 109.5 . .
C2_102 C1_102 H1C_102 109.5 . .
C3_102 C2_102 C1_102 121.2(13) . .
C7_102 C2_102 C1_102 121.5(13) . .
C7_102 C2_102 C3_102 117.3(11) . .
C2_102 C3_102 H3_102 119.0 . .
C4_102 C3_102 C2_102 122.1(12) . .
C4_102 C3_102 H3_102 119.0 . .
C3_102 C4_102 H4_102 120.4 . .
C5_102 C4_102 C3_102 119.3(13) . .
C5_102 C4_102 H4_102 120.4 . .
C4_102 C5_102 H5_102 119.9 . .
C4_102 C5_102 C6_102 120.2(13) . .
C6_102 C5_102 H5_102 119.9 . .
C5_102 C6_102 H6_102 120.3 . .
C7_102 C6_102 C5_102 119.5(13) . .
C7_102 C6_102 H6_102 120.3 . .
C2_102 C7_102 C6_102 121.6(12) . .
C2_102 C7_102 H7_102 119.2 . .
C6_102 C7_102 H7_102 119.2 . .
H1A_111 C1_111 H1B_111 109.5 . .
H1A_111 C1_111 H1C_111 109.5 . .
H1B_111 C1_111 H1C_111 109.5 . .
C2_111 C1_111 H1A_111 109.5 . .
C2_111 C1_111 H1B_111 109.5 . .
C2_111 C1_111 H1C_111 109.5 . .
C3_111 C2_111 C1_111 125.7(15) . .
C3_111 C2_111 C7_111 118.7(13) . .
C7_111 C2_111 C1_111 115.6(14) . .
C2_111 C3_111 H3_111 120.0 . .
C2_111 C3_111 C4_111 120.0(12) . .
C4_111 C3_111 H3_111 120.0 . .
C3_111 C4_111 H4_111 120.2 . .
C5_111 C4_111 C3_111 119.6(14) . .
C5_111 C4_111 H4_111 120.2 . .
C4_111 C5_111 H5_111 120.1 . .
C6_111 C5_111 C4_111 119.7(16) . .
C6_111 C5_111 H5_111 120.2 . .
C5_111 C6_111 H6_111 120.3 . .
C7_111 C6_111 C5_111 119.4(17) . .
C7_111 C6_111 H6_111 120.3 . .
C2_111 C7_111 H7_111 118.8 . .
C6_111 C7_111 C2_111 122.3(15) . .
C6_111 C7_111 H7_111 118.8 . .
H1A_112 C1_112 H1B_112 109.5 . .
H1A_112 C1_112 H1C_112 109.5 . .
H1B_112 C1_112 H1C_112 109.5 . .
C2_112 C1_112 H1A_112 109.5 . .
C2_112 C1_112 H1B_112 109.5 . .
C2_112 C1_112 H1C_112 109.5 . .
C3_112 C2_112 C1_112 129.5(13) . .
C7_112 C2_112 C1_112 115.6(13) . .
C7_112 C2_112 C3_112 114.8(12) . .
C2_112 C3_112 H3_112 118.9 . .
C4_112 C3_112 C2_112 122.3(13) . .
C4_112 C3_112 H3_112 118.9 . .
C3_112 C4_112 H4_112 120.2 . .
C5_112 C4_112 C3_112 119.7(16) . .
C5_112 C4_112 H4_112 120.2 . .
C4_112 C5_112 H5_112 120.4 . .
C6_112 C5_112 C4_112 119.3(16) . .
C6_112 C5_112 H5_112 120.4 . .
C5_112 C6_112 H6_112 120.3 . .
C5_112 C6_112 C7_112 119.5(14) . .
C7_112 C6_112 H6_112 120.3 . .
C2_112 C7_112 H7_112 118.2 . .
C6_112 C7_112 C2_112 123.7(13) . .
C6_112 C7_112 H7_112 118.2 . .
H1A_121 C1_121 H1B_121 109.5 . .
H1A_121 C1_121 H1C_121 109.5 . .
H1B_121 C1_121 H1C_121 109.5 . .
C2_121 C1_121 H1A_121 109.5 . .
C2_121 C1_121 H1B_121 109.5 . .
C2_121 C1_121 H1C_121 109.5 . .
C3_121 C2_121 C1_121 117.8(8) . .
C3_121 C2_121 C7_121 117.9(9) . .
C7_121 C2_121 C1_121 124.1(9) . .
C2_121 C3_121 H3_121 119.6 . .
C2_121 C3_121 C4_121 120.7(9) . .
C4_121 C3_121 H3_121 119.6 . .
C3_121 C4_121 H4_121 119.8 . .
C3_121 C4_121 C5_121 120.4(10) . .
C5_121 C4_121 H4_121 119.8 . .
C4_121 C5_121 H5_121 120.5 . .
C6_121 C5_121 C4_121 119.0(11) . .
C6_121 C5_121 H5_121 120.5 . .
C5_121 C6_121 H6_121 120.2 . .
C7_121 C6_121 C5_121 119.6(10) . .
C7_121 C6_121 H6_121 120.2 . .
C2_121 C7_121 H7_121 119.0 . .
C6_121 C7_121 C2_121 122.1(10) . .
C6_121 C7_121 H7_121 119.0 . .
H1A_122 C1_122 H1B_122 109.5 . .
H1A_122 C1_122 H1C_122 109.5 . .
H1B_122 C1_122 H1C_122 109.5 . .
C2_122 C1_122 H1A_122 109.5 . .
C2_122 C1_122 H1B_122 109.5 . .
C2_122 C1_122 H1C_122 109.5 . .
C3_122 C2_122 C1_122 118.3(18) . .
C3_122 C2_122 C7_122 118.7(17) . .
C7_122 C2_122 C1_122 123.0(19) . .
C2_122 C3_122 H3_122 119.3 . .
C2_122 C3_122 C4_122 121.3(18) . .
C4_122 C3_122 H3_122 119.3 . .
C3_122 C4_122 H4_122 120.3 . .
C3_122 C4_122 C5_122 119.4(18) . .
C5_122 C4_122 H4_122 120.3 . .
C4_122 C5_122 H5_122 119.9 . .
C6_122 C5_122 C4_122 120.3(19) . .
C6_122 C5_122 H5_122 119.9 . .
C5_122 C6_122 H6_122 120.2 . .
C5_122 C6_122 C7_122 119.7(18) . .
C7_122 C6_122 H6_122 120.2 . .
C2_122 C7_122 H7_122 119.7 . .
C6_122 C7_122 C2_122 120.6(18) . .
C6_122 C7_122 H7_122 119.7 . .

loop_
_geom_bond_atom_site_label_1
_geom_bond_atom_site_label_2
_geom_bond_distance
_geom_bond_site_symmetry_2
Te1 Co10 2.5270(6) .
Te1 Co30 2.5222(6) 2_655
Te1 Co50 2.5198(6) 2_655
Te2 Co10 2.5089(6) .
Te2 Co30 2.5025(6) .
Te2 Co30 2.5238(6) 2_655
Te3 Co10 2.4939(6) .
Te3 Co30 2.5165(6) .
Te3 Co50 2.5063(6) .
Te4 Co10 2.4983(6) .
Te4 Co50 2.5303(6) 2_655
Te4 Co50 2.5064(6) .
Co10 P11 2.1655(12) .
P11 C12 1.835(5) .
P11 C15 1.831(5) .
P11 C18 1.865(5) .
P11 C12B 1.875(11) .
P11 C15B 1.852(11) .
P11 C18B 1.810(11) .
C12 H12A 0.9700 .
C12 H12B 0.9700 .
C12 C13 1.532(8) .
C13 H13A 0.9700 .
C13 H13B 0.9700 .
C13 C14 1.527(8) .
C14 H14A 0.9600 .
C14 H14B 0.9600 .
C14 H14C 0.9600 .
C15 H15A 0.9700 .
C15 H15B 0.9700 .
C15 C16 1.502(8) .
C16 H16A 0.9700 .
C16 H16B 0.9700 .
C16 C17 1.529(8) .
C17 H17A 0.9600 .
C17 H17B 0.9600 .
C17 H17C 0.9600 .
C18 H18A 0.9700 .
C18 H18B 0.9700 .
C18 C19 1.497(8) .
C19 H19A 0.9700 .
C19 H19B 0.9700 .
C19 C20 1.523(11) .
C20 H20A 0.9600 .
C20 H20B 0.9600 .
C20 H20C 0.9600 .
C12B H12C 0.9700 .
C12B H12D 0.9700 .
C12B C13B 1.518(15) .
C13B H13C 0.9700 .
C13B H13D 0.9700 .
C13B C14B 1.526(16) .
C14B H14D 0.9600 .
C14B H14E 0.9600 .
C14B H14F 0.9600 .
C15B H15C 0.9700 .
C15B H15D 0.9700 .
C15B C16B 1.489(15) .
C16B H16C 0.9700 .
C16B H16D 0.9700 .
C16B C17B 1.535(16) .
C17B H17D 0.9600 .
C17B H17E 0.9600 .
C17B H17F 0.9600 .
C18B H18C 0.9700 .
C18B H18D 0.9700 .
C18B C19B 1.499(15) .
C19B H19C 0.9700 .
C19B H19D 0.9700 .
C19B C20B 1.537(16) .
C20B H20D 0.9600 .
C20B H20E 0.9600 .
C20B H20F 0.9600 .
Co30 Te1 2.5222(6) 2_655
Co30 Te2 2.5238(6) 2_655
Co30 P31 2.177(7) .
Co30 P31B 2.197(9) .
P31 C32 1.859(10) .
P31 C35 1.833(8) .
P31 C38 1.836(9) .
C32 H32A 0.9700 .
C32 H32B 0.9700 .
C32 C33 1.482(13) .
C33 H33A 0.9700 .
C33 H33B 0.9700 .
C33 C34 1.533(12) .
C34 H34A 0.9600 .
C34 H34B 0.9600 .
C34 H34C 0.9600 .
C35 H35A 0.9700 .
C35 H35B 0.9700 .
C35 C36 1.530(9) .
C36 H36A 0.9700 .
C36 H36B 0.9700 .
C36 C37 1.519(9) .
C37 H37A 0.9600 .
C37 H37B 0.9600 .
C37 H37C 0.9600 .
C38 H38A 0.9700 .
C38 H38B 0.9700 .
C38 C39 1.456(12) .
C39 H39A 0.9700 .
C39 H39B 0.9700 .
C39 C40 1.562(12) .
C40 H40A 0.9600 .
C40 H40B 0.9600 .
C40 H40C 0.9600 .
P31B C32B 1.847(11) .
P31B C35B 1.844(10) .
P31B C38B 1.839(11) .
C32B H32C 0.9700 .
C32B H32D 0.9700 .
C32B C33B 1.517(14) .
C33B H33C 0.9700 .
C33B H33D 0.9700 .
C33B C34B 1.518(11) .
C34B H34D 0.9600 .
C34B H34E 0.9600 .
C34B H34F 0.9600 .
C35B H35C 0.9700 .
C35B H35D 0.9700 .
C35B C36B 1.493(12) .
C36B H36C 0.9700 .
C36B H36D 0.9700 .
C36B C37B 1.558(12) .
C37B H37D 0.9600 .
C37B H37E 0.9600 .
C37B H37F 0.9600 .
C38B H38C 0.9700 .
C38B H38D 0.9700 .
C38B C39B 1.487(14) .
C39B H39C 0.9700 .
C39B H39D 0.9700 .
C39B C40B 1.570(14) .
C40B H40D 0.9600 .
C40B H40E 0.9600 .
C40B H40F 0.9600 .
Co50 Te1 2.5199(6) 2_655
Co50 Te4 2.5301(6) 2_655
Co50 P51 2.166(3) .
Co50 P51C 2.166(3) .
Co50 P51B 2.253(9) .
P51 C52 1.833(6) .
P51 C55 1.853(6) .
P51 C58 1.843(6) .
C52 H52A 0.9700 .
C52 H52B 0.9700 .
C52 C53 1.541(8) .
C53 H53A 0.9700 .
C53 H53B 0.9700 .
C53 C54 1.501(8) .
C54 H54A 0.9600 .
C54 H54B 0.9600 .
C54 H54C 0.9600 .
C55 H55A 0.9700 .
C55 H55B 0.9700 .
C55 C56 1.503(8) .
C56 H56A 0.9700 .
C56 H56B 0.9700 .
C56 C57 1.544(10) .
C57 H57A 0.9600 .
C57 H57B 0.9600 .
C57 H57C 0.9600 .
C58 H58A 0.9700 .
C58 H58B 0.9700 .
C58 C59 1.465(9) .
C58 C59C 1.465(14) .
C59 H59A 0.9700 .
C59 H59B 0.9700 .
C59 C60 1.530(10) .
C60 H60A 0.9600 .
C60 H60B 0.9600 .
C60 H60C 0.9600 .
P51C C58C 1.843(6) .
C58C H58C 0.9700 .
C58C H58D 0.9700 .
C58C C59C 1.465(14) .
C59C H59C 0.9700 .
C59C H59D 0.9700 .
C59C C60C 1.544(15) .
C60C H60D 0.9600 .
C60C H60E 0.9600 .
C60C H60F 0.9600 .
P51B C52B 1.824(13) .
P51B C55B 1.846(13) .
P51B C58B 1.835(12) .
C52B H52C 0.9700 .
C52B H52D 0.9700 .
C52B C53B 1.513(16) .
C53B H53C 0.9700 .
C53B H53D 0.9700 .
C53B C54B 1.530(17) .
C54B H54D 0.9600 .
C54B H54E 0.9600 .
C54B H54F 0.9600 .
C55B H55C 0.9700 .
C55B H55D 0.9700 .
C55B C56B 1.490(15) .
C56B H56C 0.9700 .
C56B H56D 0.9700 .
C56B C57B 1.544(16) .
C57B H57D 0.9600 .
C57B H57E 0.9600 .
C57B H57F 0.9600 .
C58B H58E 0.9700 .
C58B H58F 0.9700 .
C58B C59B 1.492(14) .
C59B H59E 0.9700 .
C59B H59F 0.9700 .
C59B C60B 1.526(15) .
C60B H60G 0.9600 .
C60B H60H 0.9600 .
C60B H60I 0.9600 .
C1_1 C2_1 1.4539 .
C1_1 C5_1 1.4524 .
C1_1 C6_1 1.3679 .
C2_1 C3_1 1.4529 .
C2_1 C9_1 1.3664 .
C3_1 C4_1 1.4533 .
C3_1 C12_1 1.3671 .
C4_1 C5_1 1.4520 .
C4_1 C15_1 1.3675 .
C5_1 C18_1 1.3669 .
C6_1 C7_1 1.4526 .
C6_1 C20_1 1.4532 .
C7_1 C8_1 1.3663 .
C7_1 C22_1 1.4534 .
C8_1 C9_1 1.4535 .
C8_1 C23_1 1.4541 .
C9_1 C10_1 1.4540 .
C10_1 C11_1 1.3670 .
C10_1 C24_1 1.4524 .
C11_1 C12_1 1.4543 .
C11_1 C25_1 1.4538 .
C12_1 C13_1 1.4519 .
C13_1 C14_1 1.3678 .
C13_1 C26_1 1.4531 .
C14_1 C15_1 1.4537 .
C14_1 C27_1 1.4538 .
C15_1 C16_1 1.4536 .
C16_1 C17_1 1.3662 .
C16_1 C28_1 1.4547 .
C17_1 C18_1 1.4536 .
C17_1 C29_1 1.4530 .
C18_1 C19_1 1.4535 .
C19_1 C20_1 1.3668 .
C19_1 C30_1 1.4543 .
C20_1 C21_1 1.4539 .
C21_1 C22_1 1.4534 .
C21_1 C56_1 1.3673 .
C22_1 C57_1 1.3665 .
C23_1 C24_1 1.4518 .
C23_1 C58_1 1.3666 .
C24_1 C59_1 1.3682 .
C25_1 C26_1 1.4522 .
C25_1 C60_1 1.3672 .
C26_1 C51_1 1.3678 .
C27_1 C28_1 1.4524 .
C27_1 C52_1 1.3670 .
C28_1 C53_1 1.3675 .
C29_1 C30_1 1.4519 .
C29_1 C54_1 1.3682 .
C30_1 C55_1 1.3665 .
C31_1 C32_1 1.4520 .
C31_1 C35_1 1.4537 .
C31_1 C36_1 1.3668 .
C32_1 C33_1 1.4538 .
C32_1 C39_1 1.3679 .
C33_1 C34_1 1.4535 .
C33_1 C42_1 1.3662 .
C34_1 C35_1 1.4530 .
C34_1 C45_1 1.3664 .
C35_1 C48_1 1.3671 .
C36_1 C37_1 1.4533 .
C36_1 C50_1 1.4532 .
C37_1 C38_1 1.3675 .
C37_1 C52_1 1.4542 .
C38_1 C39_1 1.4530 .
C38_1 C53_1 1.4527 .
C39_1 C40_1 1.4529 .
C40_1 C41_1 1.3670 .
C40_1 C54_1 1.4535 .
C41_1 C42_1 1.4541 .
C41_1 C55_1 1.4541 .
C42_1 C43_1 1.4534 .
C43_1 C44_1 1.3659 .
C43_1 C56_1 1.4549 .
C44_1 C45_1 1.4533 .
C44_1 C57_1 1.4543 .
C45_1 C46_1 1.4537 .
C46_1 C47_1 1.3657 .
C46_1 C58_1 1.4543 .
C47_1 C48_1 1.4541 .
C47_1 C59_1 1.4528 .
C48_1 C49_1 1.4532 .
C49_1 C50_1 1.3684 .
C49_1 C60_1 1.4523 .
C50_1 C51_1 1.4536 .
C51_1 C52_1 1.4536 .
C53_1 C54_1 1.4523 .
C55_1 C56_1 1.4519 .
C57_1 C58_1 1.4527 .
C59_1 C60_1 1.4539 .
C1_2 C2_2 1.4538 .
C1_2 C5_2 1.4525 .
C1_2 C6_2 1.3679 .
C2_2 C3_2 1.4530 .
C2_2 C9_2 1.3663 .
C3_2 C4_2 1.4532 .
C3_2 C12_2 1.3671 .
C4_2 C5_2 1.4521 .
C4_2 C15_2 1.3674 .
C5_2 C18_2 1.3669 .
C6_2 C7_2 1.4525 .
C6_2 C20_2 1.4533 .
C7_2 C8_2 1.3664 .
C7_2 C22_2 1.4534 .
C8_2 C9_2 1.4534 .
C8_2 C23_2 1.4540 .
C9_2 C10_2 1.4540 .
C10_2 C11_2 1.3669 .
C10_2 C24_2 1.4523 .
C11_2 C12_2 1.4544 .
C11_2 C25_2 1.4537 .
C12_2 C13_2 1.4519 .
C13_2 C14_2 1.3677 .
C13_2 C26_2 1.4533 .
C14_2 C15_2 1.4538 .
C14_2 C27_2 1.4537 .
C15_2 C16_2 1.4535 .
C16_2 C17_2 1.3662 .
C16_2 C28_2 1.4548 .
C17_2 C18_2 1.4537 .
C17_2 C29_2 1.4529 .
C18_2 C19_2 1.4534 .
C19_2 C20_2 1.3668 .
C19_2 C30_2 1.4544 .
C20_2 C21_2 1.4539 .
C21_2 C22_2 1.4534 .
C21_2 C56_2 1.3674 .
C22_2 C57_2 1.3666 .
C23_2 C24_2 1.4519 .
C23_2 C58_2 1.3666 .
C24_2 C59_2 1.3683 .
C25_2 C26_2 1.4523 .
C25_2 C60_2 1.3674 .
C26_2 C51_2 1.3676 .
C27_2 C28_2 1.4524 .
C27_2 C52_2 1.3670 .
C28_2 C53_2 1.3676 .
C29_2 C30_2 1.4518 .
C29_2 C54_2 1.3681 .
C30_2 C55_2 1.3666 .
C31_2 C32_2 1.4520 .
C31_2 C35_2 1.4535 .
C31_2 C36_2 1.3669 .
C32_2 C33_2 1.4540 .
C32_2 C39_2 1.3678 .
C33_2 C34_2 1.4534 .
C33_2 C42_2 1.3661 .
C34_2 C35_2 1.4531 .
C34_2 C45_2 1.3663 .
C35_2 C48_2 1.3670 .
C36_2 C37_2 1.4535 .
C36_2 C50_2 1.4531 .
C37_2 C38_2 1.3675 .
C37_2 C52_2 1.4540 .
C38_2 C39_2 1.4531 .
C38_2 C53_2 1.4526 .
C39_2 C40_2 1.4530 .
C40_2 C41_2 1.3670 .
C40_2 C54_2 1.4534 .
C41_2 C42_2 1.4541 .
C41_2 C55_2 1.4541 .
C42_2 C43_2 1.4534 .
C43_2 C44_2 1.3660 .
C43_2 C56_2 1.4548 .
C44_2 C45_2 1.4532 .
C44_2 C57_2 1.4543 .
C45_2 C46_2 1.4537 .
C46_2 C47_2 1.3658 .
C46_2 C58_2 1.4543 .
C47_2 C48_2 1.4542 .
C47_2 C59_2 1.4526 .
C48_2 C49_2 1.4532 .
C49_2 C50_2 1.3684 .
C49_2 C60_2 1.4524 .
C50_2 C51_2 1.4537 .
C51_2 C52_2 1.4536 .
C53_2 C54_2 1.4524 .
C55_2 C56_2 1.4519 .
C57_2 C58_2 1.4526 .
C59_2 C60_2 1.4539 .
C1_3 C2_3 1.4539 .
C1_3 C5_3 1.4524 .
C1_3 C6_3 1.3680 .
C2_3 C3_3 1.4530 .
C2_3 C9_3 1.3664 .
C3_3 C4_3 1.4531 .
C3_3 C12_3 1.3671 .
C4_3 C5_3 1.4521 .
C4_3 C15_3 1.3676 .
C5_3 C18_3 1.3669 .
C6_3 C7_3 1.4526 .
C6_3 C20_3 1.4533 .
C7_3 C8_3 1.3663 .
C7_3 C22_3 1.4534 .
C8_3 C9_3 1.4535 .
C8_3 C23_3 1.4541 .
C9_3 C10_3 1.4540 .
C10_3 C11_3 1.3669 .
C10_3 C24_3 1.4524 .
C11_3 C12_3 1.4544 .
C11_3 C25_3 1.4537 .
C12_3 C13_3 1.4519 .
C13_3 C14_3 1.3678 .
C13_3 C26_3 1.4532 .
C14_3 C15_3 1.4537 .
C14_3 C27_3 1.4538 .
C15_3 C16_3 1.4534 .
C16_3 C17_3 1.3662 .
C16_3 C28_3 1.4547 .
C17_3 C18_3 1.4536 .
C17_3 C29_3 1.4531 .
C18_3 C19_3 1.4536 .
C19_3 C20_3 1.3667 .
C19_3 C30_3 1.4544 .
C20_3 C21_3 1.4538 .
C21_3 C22_3 1.4534 .
C21_3 C56_3 1.3673 .
C22_3 C57_3 1.3665 .
C23_3 C24_3 1.4518 .
C23_3 C58_3 1.3667 .
C24_3 C59_3 1.3684 .
C25_3 C26_3 1.4523 .
C25_3 C60_3 1.3673 .
C26_3 C51_3 1.3676 .
C27_3 C28_3 1.4525 .
C27_3 C52_3 1.3670 .
C28_3 C53_3 1.3675 .
C29_3 C30_3 1.4518 .
C29_3 C54_3 1.3681 .
C30_3 C55_3 1.3665 .
C31_3 C32_3 1.4521 .
C31_3 C35_3 1.4536 .
C31_3 C36_3 1.3667 .
C32_3 C33_3 1.4537 .
C32_3 C39_3 1.3679 .
C33_3 C34_3 1.4534 .
C33_3 C42_3 1.3662 .
C34_3 C35_3 1.4530 .
C34_3 C45_3 1.3663 .
C35_3 C48_3 1.3672 .
C36_3 C37_3 1.4534 .
C36_3 C50_3 1.4533 .
C37_3 C38_3 1.3674 .
C37_3 C52_3 1.4542 .
C38_3 C39_3 1.4530 .
C38_3 C53_3 1.4527 .
C39_3 C40_3 1.4528 .
C40_3 C41_3 1.3669 .
C40_3 C54_3 1.4537 .
C41_3 C42_3 1.4541 .
C41_3 C55_3 1.4540 .
C42_3 C43_3 1.4533 .
C43_3 C44_3 1.3659 .
C43_3 C56_3 1.4550 .
C44_3 C45_3 1.4533 .
C44_3 C57_3 1.4542 .
C45_3 C46_3 1.4537 .
C46_3 C47_3 1.3657 .
C46_3 C58_3 1.4541 .
C47_3 C48_3 1.4540 .
C47_3 C59_3 1.4528 .
C48_3 C49_3 1.4533 .
C49_3 C50_3 1.3683 .
C49_3 C60_3 1.4524 .
C50_3 C51_3 1.4536 .
C51_3 C52_3 1.4536 .
C53_3 C54_3 1.4523 .
C55_3 C56_3 1.4520 .
C57_3 C58_3 1.4526 .
C59_3 C60_3 1.4539 .
C1_11 C2_11 1.480(14) .
C1_11 C5_11 1.391(14) .
C1_11 C6_11 1.318(17) .
C2_11 C3_11 1.475(13) .
C2_11 C9_11 1.323(14) .
C3_11 C4_11 1.417(14) .
C3_11 C12_11 1.359(14) .
C4_11 C5_11 1.461(15) .
C4_11 C15_11 1.428(15) .
C5_11 C18_11 1.439(15) .
C6_11 C7_11 1.408(17) .
C6_11 C20_11 1.503(16) .
C7_11 C8_11 1.328(14) .
C7_11 C22_11 1.475(15) .
C8_11 C9_11 1.527(16) .
C8_11 C23_11 1.433(15) .
C9_11 C10_11 1.418(14) .
C10_11 C11_11 1.390(13) .
C10_11 C24_11 1.445(14) .
C11_11 C12_11 1.457(14) .
C11_11 C25_11 1.425(14) .
C12_11 C13_11 1.468(14) .
C13_11 C14_11 1.395(15) .
C13_11 C26_11 1.445(15) .
C14_11 C15_11 1.379(16) .
C14_11 C27_11 1.437(16) .
C15_11 C16_11 1.474(15) .
C16_11 C17_11 1.388(16) .
C16_11 C28_11 1.459(16) .
C17_11 C18_11 1.447(16) .
C17_11 C29_11 1.420(18) .
C18_11 C19_11 1.439(17) .
C19_11 C20_11 1.383(14) .
C19_11 C30_11 1.427(16) .
C20_11 C21_11 1.460(17) .
C21_11 C22_11 1.482(15) .
C21_11 C26_11 1.344(16) 7_566
C22_11 C27_11 1.395(16) 7_566
C23_11 C24_11 1.442(12) .
C23_11 C28_11 1.363(15) 7_566
C24_11 C29_11 1.358(16) 7_566
C25_11 C26_11 1.450(14) .
C25_11 C30_11 1.386(16) 7_566
C26_11 C21_11 1.344(15) 7_566
C27_11 C22_11 1.395(16) 7_566
C27_11 C28_11 1.423(14) .
C28_11 C23_11 1.363(15) 7_566
C29_11 C24_11 1.358(16) 7_566
C29_11 C30_11 1.496(17) .
C30_11 C25_11 1.386(16) 7_566
C1_12 C2_12 1.472(19) .
C1_12 C5_12 1.377(19) .
C1_12 C6_12 1.32(2) .
C2_12 C3_12 1.467(18) .
C2_12 C9_12 1.314(19) .
C3_12 C4_12 1.423(19) .
C3_12 C12_12 1.345(18) .
C4_12 C5_12 1.47(2) .
C4_12 C15_12 1.40(2) .
C5_12 C18_12 1.42(2) .
C6_12 C7_12 1.41(2) .
C6_12 C20_12 1.51(2) .
C7_12 C8_12 1.331(19) .
C7_12 C22_12 1.48(2) .
C8_12 C9_12 1.54(2) .
C8_12 C23_12 1.44(2) .
C9_12 C10_12 1.422(19) .
C10_12 C11_12 1.393(18) .
C10_12 C24_12 1.43(2) .
C11_12 C12_12 1.470(19) .
C11_12 C25_12 1.406(19) .
C12_12 C13_12 1.46(2) .
C13_12 C14_12 1.39(2) .
C13_12 C26_12 1.434(19) .
C14_12 C15_12 1.38(2) .
C14_12 C27_12 1.42(2) .
C15_12 C16_12 1.49(2) .
C16_12 C17_12 1.37(2) .
C16_12 C28_12 1.44(2) .
C17_12 C18_12 1.42(2) .
C17_12 C29_12 1.44(2) .
C18_12 C19_12 1.45(2) .
C19_12 C20_12 1.351(19) .
C19_12 C30_12 1.40(2) .
C20_12 C21_12 1.47(2) .
C21_12 C22_12 1.49(2) .
C21_12 C26_12 1.47(2) 7_566
C22_12 C27_12 1.51(3) 7_566
C23_12 C24_12 1.435(18) .
C23_12 C28_12 1.39(3) 7_566
C24_12 C29_12 1.41(3) 7_566
C25_12 C26_12 1.446(19) .
C25_12 C30_12 1.47(3) 7_566
C26_12 C21_12 1.47(2) 7_566
C27_12 C22_12 1.51(3) 7_566
C27_12 C28_12 1.42(2) .
C28_12 C23_12 1.39(3) 7_566
C29_12 C24_12 1.41(3) 7_566
C29_12 C30_12 1.47(2) .
C30_12 C25_12 1.47(3) 7_566
C1_101 H1A_101 0.9600 .
C1_101 H1B_101 0.9600 .
C1_101 H1C_101 0.9600 .
C1_101 C2_101 1.497(13) .
C2_101 C3_101 1.380(12) .
C2_101 C7_101 1.384(12) .
C3_101 H3_101 0.9300 .
C3_101 C4_101 1.376(12) .
C4_101 H4_101 0.9300 .
C4_101 C5_101 1.382(13) .
C5_101 H5_101 0.9300 .
C5_101 C6_101 1.373(13) .
C6_101 H6_101 0.9300 .
C6_101 C7_101 1.393(13) .
C7_101 H7_101 0.9300 .
C1_102 H1A_102 0.9600 .
C1_102 H1B_102 0.9600 .
C1_102 H1C_102 0.9600 .
C1_102 C2_102 1.502(13) .
C2_102 C3_102 1.386(12) .
C2_102 C7_102 1.379(12) .
C3_102 H3_102 0.9300 .
C3_102 C4_102 1.387(13) .
C4_102 H4_102 0.9300 .
C4_102 C5_102 1.368(13) .
C5_102 H5_102 0.9300 .
C5_102 C6_102 1.383(13) .
C6_102 H6_102 0.9300 .
C6_102 C7_102 1.387(12) .
C7_102 H7_102 0.9300 .
C1_111 H1A_111 0.9600 .
C1_111 H1B_111 0.9600 .
C1_111 H1C_111 0.9600 .
C1_111 C2_111 1.505(14) .
C2_111 C3_111 1.378(13) .
C2_111 C7_111 1.379(13) .
C3_111 H3_111 0.9300 .
C3_111 C4_111 1.413(13) .
C4_111 H4_111 0.9300 .
C4_111 C5_111 1.392(13) .
C5_111 H5_111 0.9300 .
C5_111 C6_111 1.379(14) .
C6_111 H6_111 0.9300 .
C6_111 C7_111 1.370(14) .
C7_111 H7_111 0.9300 .
C1_112 H1A_112 0.9600 .
C1_112 H1B_112 0.9600 .
C1_112 H1C_112 0.9600 .
C1_112 C2_112 1.465(13) .
C2_112 C3_112 1.390(13) .
C2_112 C7_112 1.387(13) .
C3_112 H3_112 0.9300 .
C3_112 C4_112 1.397(14) .
C4_112 H4_112 0.9300 .
C4_112 C5_112 1.375(13) .
C5_112 H5_112 0.9300 .
C5_112 C6_112 1.368(14) .
C6_112 H6_112 0.9300 .
C6_112 C7_112 1.378(13) .
C7_112 H7_112 0.9300 .
C1_121 H1A_121 0.9600 .
C1_121 H1B_121 0.9600 .
C1_121 H1C_121 0.9600 .
C1_121 C2_121 1.486(11) .
C2_121 C3_121 1.375(10) .
C2_121 C7_121 1.382(10) .
C3_121 H3_121 0.9300 .
C3_121 C4_121 1.383(11) .
C4_121 H4_121 0.9300 .
C4_121 C5_121 1.399(11) .
C5_121 H5_121 0.9300 .
C5_121 C6_121 1.371(12) .
C6_121 H6_121 0.9300 .
C6_121 C7_121 1.381(12) .
C7_121 H7_121 0.9300 .
C1_122 H1A_122 0.9600 .
C1_122 H1B_122 0.9600 .
C1_122 H1C_122 0.9600 .
C1_122 C2_122 1.492(16) .
C2_122 C3_122 1.378(15) .
C2_122 C7_122 1.386(15) .
C3_122 H3_122 0.9300 .
C3_122 C4_122 1.383(15) .
C4_122 H4_122 0.9300 .
C4_122 C5_122 1.384(15) .
C5_122 H5_122 0.9300 .
C5_122 C6_122 1.377(15) .
C6_122 H6_122 0.9300 .
C6_122 C7_122 1.391(15) .
C7_122 H7_122 0.9300 .

loop_
_exptl_oxdiff_crystal_face_indexfrac_h
_exptl_oxdiff_crystal_face_indexfrac_k
_exptl_oxdiff_crystal_face_indexfrac_l
_exptl_oxdiff_crystal_face_x
_exptl_oxdiff_crystal_face_y
_exptl_oxdiff_crystal_face_z
-39.6682 -6.9895 16.8290 0.4926 -0.0649 0.8678
3.2394 0.4281 -52.8375 -0.6058 -0.7900 0.0947
13.7897 -19.8050 20.9012 0.8381 -0.1100 -0.5344
5.5982 21.2103 -26.7071 -0.9875 0.1297 0.0892
-8.0035 -16.8008 -33.9523 0.1791 -0.9644 0.1948
38.9499 8.0789 -17.9872 -0.5389 0.0710 -0.8394
-11.0421 18.2972 35.0790 -0.1752 0.9450 0.2763
24.3522 -16.6363 -30.5204 0.1450 -0.7829 -0.6050
-37.1887 10.5871 17.3400 -0.0705 0.3827 0.9212
-12.7112 0.4957 53.4535 0.6026 0.7856 0.1406
-24.1118 -12.0769 -26.1687 0.1472 -0.7910 0.5938
15.2792 15.1297 31.3503 -0.1694 0.9114 -0.3749
